data_4102939
loop_
_publ_author_name
'Alexander M. Khenkin'
'Gregory Leitus'
'Ronny Neumann'

_publ_section_title
;
 Electron Transfer-Oxygen Transfer Oxygenation of Sulfides Catalyzed by
 the H5PV2Mo10O40 Polyoxometalate
;
_journal_name_full 'Journal of the American Chemical Society'
_journal_page_first 11446
_journal_page_last 11448
_journal_paper_doi 10.1021/ja105183w
_journal_volume 132
_journal_year 2010
_chemical_formula_moiety '2(Mo12 O40 P), 2(C18 H43 N O5 S4 V), C8 H20 O6 S2 V, C2 H3 N, O2'
_chemical_formula_sum 'C46 H109 Mo24 N3 O98 P2 S10 V3'
_chemical_formula_weight 5110.28
_chemical_name_systematic
; 
 ? 
;
_space_group_IT_number 2
_symmetry_cell_setting triclinic
_symmetry_space_group_name_Hall '-P 1'
_symmetry_space_group_name_H-M 'P -1'
_atom_sites_solution_hydrogens geom
_atom_sites_solution_primary direct
_atom_sites_solution_secondary difmap
_audit_creation_method SHELXL-97
_cell_angle_alpha 103.03(4)
_cell_angle_beta 94.58(3)
_cell_angle_gamma 93.89(3)
_cell_formula_units_Z 1
_cell_length_a 12.713(3)
_cell_length_b 14.020(3)
_cell_length_c 20.454(4)
_cell_measurement_reflns_used 105354
_cell_measurement_temperature 120(2)
_cell_measurement_theta_max 29.57
_cell_measurement_theta_min 1.7
_cell_volume 3526.6(15)
_computing_cell_refinement 'Bruker Apex2'
_computing_data_collection 'Bruker Apex2'
_computing_data_reduction 'Bruker Apex2'
_computing_molecular_graphics 'Bruker SHELXTL'
_computing_publication_material 'Bruker SHELXTL'
_computing_structure_refinement 'SHELXL-97 (Sheldrick, 1997)'
_computing_structure_solution 'SHELXS-97 (Sheldrick, 1990)'
_diffrn_ambient_temperature 120(2)
_diffrn_measured_fraction_theta_full 0.996
_diffrn_measured_fraction_theta_max 0.996
_diffrn_measurement_device_type 'Bruker KappaApexII CCD'
_diffrn_measurement_method 'phi and omega scans'
_diffrn_radiation_monochromator graphite
_diffrn_radiation_source 'fine-focus sealed tube'
_diffrn_radiation_type MoK\a
_diffrn_radiation_wavelength 0.71073
_diffrn_reflns_av_R_equivalents 0.0312
_diffrn_reflns_av_sigmaI/netI 0.0270
_diffrn_reflns_limit_h_max 17
_diffrn_reflns_limit_h_min -17
_diffrn_reflns_limit_k_max 19
_diffrn_reflns_limit_k_min -19
_diffrn_reflns_limit_l_max 28
_diffrn_reflns_limit_l_min -28
_diffrn_reflns_number 92173
_diffrn_reflns_theta_full 29.57
_diffrn_reflns_theta_max 29.57
_diffrn_reflns_theta_min 2.30
_exptl_absorpt_coefficient_mu 2.512
_exptl_absorpt_correction_T_max 0.9062
_exptl_absorpt_correction_T_min 0.8243
_exptl_absorpt_correction_type multi-scan
_exptl_absorpt_process_details 'Bruker Apex2'
_exptl_crystal_colour green
_exptl_crystal_density_diffrn 2.406
_exptl_crystal_density_method 'not measured'
_exptl_crystal_description prism
_exptl_crystal_F_000 2457
_exptl_crystal_size_max 0.08
_exptl_crystal_size_mid 0.06
_exptl_crystal_size_min 0.04
_refine_diff_density_max 3.390
_refine_diff_density_min -4.120
_refine_diff_density_rms 0.202
_refine_ls_extinction_method none
_refine_ls_goodness_of_fit_ref 1.139
_refine_ls_hydrogen_treatment constr
_refine_ls_matrix_type full
_refine_ls_number_parameters 1212
_refine_ls_number_reflns 19728
_refine_ls_number_restraints 2
_refine_ls_restrained_S_all 1.140
_refine_ls_R_factor_all 0.0975
_refine_ls_R_factor_gt 0.0776
_refine_ls_shift/su_max 0.004
_refine_ls_shift/su_mean 0.000
_refine_ls_structure_factor_coef Fsqd
_refine_ls_weighting_details 'calc w=1/[\s^2^(Fo^2^)+(0.0364P)^2^+52.2808P] where P=(Fo^2^+2Fc^2^)/3'
_refine_ls_weighting_scheme calc
_refine_ls_wR_factor_gt 0.1656
_refine_ls_wR_factor_ref 0.1793
_reflns_number_gt 15717
_reflns_number_total 19728
_reflns_threshold_expression >2sigma(I)
_cod_data_source_file ja105183w_si_002.cif
_cod_data_source_block n295
_cod_original_cell_volume 3526.6(14)
_cod_original_sg_symbol_Hall -P1
_cod_database_code 4102939

loop_
_symmetry_equiv_pos_as_xyz
'x, y, z'
'-x, -y, -z'

loop_
_atom_site_label
_atom_site_type_symbol
_atom_site_fract_x
_atom_site_fract_y
_atom_site_fract_z
_atom_site_U_iso_or_equiv
_atom_site_adp_type
_atom_site_occupancy
_atom_site_symmetry_multiplicity
_atom_site_calc_flag
_atom_site_refinement_flags
_atom_site_disorder_assembly
_atom_site_disorder_group
Mo1 Mo 0.92639(6) 0.87050(5) 0.21982(3) 0.03447(15) Uani 1 1 d . . .
Mo2 Mo 1.03214(6) 1.30716(5) 0.23056(3) 0.03169(14) Uani 1 1 d . . .
Mo3 Mo 0.73712(6) 1.18341(6) 0.42643(4) 0.03910(17) Uani 1 1 d . . .
Mo4 Mo 0.77205(6) 0.93561(5) 0.36033(4) 0.03908(17) Uani 1 1 d . . .
Mo5 Mo 0.88387(8) 1.37158(5) 0.36850(4) 0.04397(19) Uani 1 1 d . . .
Mo6 Mo 1.05822(7) 0.97850(5) 0.38338(4) 0.04024(17) Uani 1 1 d . . .
Mo7 Mo 1.06521(7) 1.05324(6) 0.16021(4) 0.04304(18) Uani 1 1 d . . .
Mo8 Mo 0.78961(7) 1.01457(6) 0.12782(3) 0.04373(19) Uani 1 1 d . . .
Mo9 Mo 1.18300(6) 1.16787(7) 0.32586(4) 0.0467(2) Uani 1 1 d . . .
Mo10 Mo 0.75607(7) 1.26503(7) 0.20891(5) 0.0513(2) Uani 1 1 d . . .
Mo11 Mo 1.02895(9) 1.22405(9) 0.46024(4) 0.0676(3) Uani 1 1 d . . .
Mo12 Mo 0.62656(7) 1.06659(8) 0.26459(6) 0.0575(2) Uani 1 1 d . . .
P1 P 0.90445(13) 1.11974(12) 0.29503(8) 0.0202(3) Uani 1 1 d . . .
O1 O 0.9372(6) 0.7519(4) 0.1882(3) 0.0540(18) Uani 1 1 d . A .
O2 O 1.0997(7) 1.3901(6) 0.2011(3) 0.066(2) Uani 1 1 d . A .
O3 O 0.6695(8) 1.2180(6) 0.4916(4) 0.078(3) Uani 1 1 d . A .
O4 O 0.7173(6) 0.8445(5) 0.3878(3) 0.0564(19) Uani 1 1 d . A .
O5 O 0.8730(8) 1.4855(5) 0.4088(5) 0.093(4) Uani 1 1 d . A .
O6 O 1.1204(6) 0.9052(8) 0.4226(4) 0.076(3) Uani 1 1 d . A .
O7 O 1.1430(6) 1.0284(5) 0.0986(3) 0.0488(16) Uani 1 1 d . A .
O8 O 0.7285(8) 0.9702(7) 0.0523(4) 0.079(3) Uani 1 1 d . A .
O9 O 1.3137(5) 1.1893(6) 0.3359(4) 0.064(2) Uani 1 1 d . A .
O10 O 0.6804(6) 1.3263(5) 0.1654(4) 0.0573(18) Uani 1 1 d . A .
O11 O 1.0791(6) 1.2747(5) 0.5373(3) 0.0527(17) Uani 1 1 d . A .
O12 O 0.4960(5) 1.0492(6) 0.2468(4) 0.0557(18) Uani 1 1 d . A .
O1A O 0.9012(6) 1.2213(5) 0.2840(3) 0.0213(15) Uani 0.628(6) 1 d P A 1
O2A O 0.8069(6) 1.0882(6) 0.3269(3) 0.0234(15) Uani 0.628(6) 1 d P A 1
O3A O 0.9170(6) 1.0439(5) 0.2300(3) 0.0216(15) Uani 0.628(6) 1 d P A 1
O4A O 1.0041(6) 1.1185(5) 0.3462(4) 0.0232(15) Uani 0.628(6) 1 d P A 1
O13A O 1.0252(11) 0.9087(9) 0.2946(7) 0.028(2) Uani 0.628(6) 1 d P A 1
O14A O 0.8194(12) 0.8780(9) 0.2758(7) 0.029(2) Uani 0.628(6) 1 d P A 1
O15A O 0.8240(10) 0.8886(8) 0.1456(5) 0.033(2) Uani 0.628(6) 1 d P A 1
O16A O 1.0336(7) 0.9174(7) 0.1664(5) 0.0292(18) Uani 0.628(6) 1 d P A 1
O17A O 1.1821(8) 1.0418(7) 0.3601(4) 0.0284(18) Uani 0.628(6) 1 d P A 1
O18A O 1.0664(7) 1.0846(7) 0.4634(4) 0.0314(18) Uani 0.628(6) 1 d P A 1
O19A O 0.9134(11) 0.9550(9) 0.3954(7) 0.027(2) Uani 0.628(6) 1 d P A 1
O20A O 1.1307(8) 1.2640(7) 0.2947(5) 0.0273(19) Uani 0.628(6) 1 d P A 1
O21A O 1.0402(8) 1.1851(7) 0.1745(4) 0.0260(18) Uani 0.628(6) 1 d P A 1
O22A O 0.8964(9) 1.3235(8) 0.1917(6) 0.029(2) Uani 0.628(6) 1 d P A 1
O23A O 0.9946(12) 1.3987(9) 0.3125(8) 0.031(3) Uani 0.628(6) 1 d P A 1
O24A O 1.1469(8) 1.0795(7) 0.2405(5) 0.0289(19) Uani 0.628(6) 1 d P A 1
O25A O 0.6699(7) 1.1933(6) 0.2523(5) 0.0307(18) Uani 0.628(6) 1 d P A 1
O26A O 0.6885(8) 1.0116(7) 0.1940(5) 0.033(2) Uani 0.628(6) 1 d P A 1
O27A O 0.6444(8) 0.9580(7) 0.3089(5) 0.032(2) Uani 0.628(6) 1 d P A 1
O28A O 0.6229(8) 1.1445(8) 0.3644(5) 0.033(2) Uani 0.628(6) 1 d P A 1
O29A O 0.7830(10) 1.3695(7) 0.2964(6) 0.030(2) Uani 0.628(6) 1 d P A 1
O30A O 0.7858(8) 1.2891(7) 0.4009(5) 0.0303(17) Uani 0.628(6) 1 d P A 1
O31A O 0.9892(8) 1.3187(8) 0.4230(5) 0.0311(19) Uani 0.628(6) 1 d P A 1
O32A O 1.1658(7) 1.2260(7) 0.4192(5) 0.0313(18) Uani 0.628(6) 1 d P A 1
O33A O 0.7345(7) 1.0399(7) 0.4326(5) 0.0284(18) Uani 0.628(6) 1 d P A 1
O34A O 0.8897(8) 1.1817(8) 0.4661(5) 0.0301(19) Uani 0.628(6) 1 d P A 1
O35A O 0.7853(8) 1.1510(7) 0.1520(5) 0.0317(19) Uani 0.628(6) 1 d P A 1
O36A O 0.9286(10) 1.0275(8) 0.1008(5) 0.030(2) Uani 0.628(6) 1 d P A 1
O1B O 0.9093(10) 1.0208(9) 0.3074(6) 0.021(2) Uani 0.372(6) 1 d P A 2
O2B O 1.0034(9) 1.1529(8) 0.2634(5) 0.019(2) Uani 0.372(6) 1 d P A 2
O3B O 0.8866(10) 1.1972(8) 0.3572(6) 0.020(2) Uani 0.372(6) 1 d P A 2
O4B O 0.8057(10) 1.1180(9) 0.2404(6) 0.024(3) Uani 0.372(6) 1 d P A 2
O13B O 1.032(2) 0.8765(14) 0.3025(12) 0.031(5) Uani 0.372(6) 1 d P A 2
O14B O 0.825(2) 0.8424(16) 0.2805(14) 0.035(5) Uani 0.372(6) 1 d P A 2
O15B O 0.8318(15) 0.9170(14) 0.1704(8) 0.027(4) Uani 0.372(6) 1 d P A 2
O16B O 1.0353(13) 0.9546(11) 0.1951(8) 0.029(3) Uani 0.372(6) 1 d P A 2
O17B O 1.1400(13) 1.0565(12) 0.3431(7) 0.029(3) Uani 0.372(6) 1 d P A 2
O18B O 1.0185(11) 1.0999(9) 0.4411(7) 0.023(3) Uani 0.372(6) 1 d P A 2
O19B O 0.912(2) 0.9224(14) 0.4037(11) 0.028(4) Uani 0.372(6) 1 d P A 2
O20B O 1.1623(15) 1.2887(13) 0.2818(9) 0.035(4) Uani 0.372(6) 1 d P A 2
O21B O 1.0774(14) 1.2041(11) 0.1599(8) 0.027(3) Uani 0.372(6) 1 d P A 2
O22B O 0.8960(17) 1.2824(13) 0.1920(10) 0.032(4) Uani 0.372(6) 1 d P A 2
O23B O 0.980(2) 1.3641(15) 0.3132(12) 0.030(4) Uani 0.372(6) 1 d P A 2
O24B O 1.1886(13) 1.1017(12) 0.2299(8) 0.028(3) Uani 0.372(6) 1 d P A 2
O25B O 0.6239(14) 1.1860(14) 0.2195(8) 0.042(4) Uani 0.372(6) 1 d P A 2
O26B O 0.6493(15) 1.0041(12) 0.1660(9) 0.040(4) Uani 0.372(6) 1 d P A 2
O27B O 0.6825(14) 0.9718(12) 0.2909(8) 0.032(4) Uani 0.372(6) 1 d P A 2
O28B O 0.6563(13) 1.1531(14) 0.3425(9) 0.034(4) Uani 0.372(6) 1 d P A 2
O29B O 0.7752(16) 1.3271(13) 0.2877(10) 0.032(4) Uani 0.372(6) 1 d P A 2
O30B O 0.7629(14) 1.3219(13) 0.4165(8) 0.0303(17) Uani 0.372(6) 1 d P A 2
O31B O 0.9666(14) 1.3610(12) 0.4420(9) 0.036(4) Uani 0.372(6) 1 d P A 2
O32B O 1.1160(12) 1.2390(10) 0.3974(8) 0.029(3) Uani 0.372(6) 1 d P A 2
O33B O 0.7658(13) 1.0560(11) 0.4119(7) 0.027(3) Uani 0.372(6) 1 d P A 2
O34B O 0.8686(14) 1.2187(14) 0.4876(8) 0.037(4) Uani 0.372(6) 1 d P A 2
O35B O 0.7476(14) 1.1442(12) 0.1213(8) 0.035(4) Uani 0.372(6) 1 d P A 2
O36B O 0.9264(15) 1.0563(13) 0.1256(9) 0.027(3) Uani 0.372(6) 1 d P A 2
V1 V 1.61014(10) 1.38695(10) 0.71482(7) 0.0338(3) Uani 1 1 d . . .
N1 N 1.4948(6) 1.3293(5) 0.6134(4) 0.0414(16) Uani 1 1 d . B .
C1 C 1.4497(8) 1.2909(7) 0.5643(5) 0.049(2) Uani 1 1 d . . .
C2 C 1.3929(12) 1.2367(11) 0.4994(6) 0.088(5) Uani 1 1 d . B .
H2A H 1.3394 1.1881 0.5075 0.132 Uiso 1 1 calc R . .
H2B H 1.4434 1.2030 0.4705 0.132 Uiso 1 1 calc R . .
H2C H 1.3583 1.2829 0.4771 0.132 Uiso 1 1 calc R . .
O44 O 1.7120(6) 1.3783(7) 0.6441(4) 0.066(2) Uani 1 1 d . B .
O45 O 1.6907(6) 1.4232(5) 0.7800(3) 0.0535(17) Uani 1 1 d . B .
S1A S 1.6845(3) 1.1708(3) 0.68516(19) 0.0575(9) Uani 0.771(4) 1 d P B 1
S2A S 1.3876(2) 1.30570(19) 0.74995(15) 0.0378(6) Uani 0.771(4) 1 d P B 1
S3A S 1.5134(3) 1.5920(2) 0.72413(17) 0.0512(8) Uani 0.771(4) 1 d P B 1
S4A S 1.80920(19) 1.44580(19) 0.64635(13) 0.0343(6) Uani 0.771(4) 1 d P B 1
O41A O 1.6002(7) 1.2433(6) 0.7077(5) 0.047(2) Uani 0.771(4) 1 d P B 1
O42A O 1.4764(6) 1.3896(6) 0.7600(4) 0.0399(18) Uani 0.771(4) 1 d P B 1
O43A O 1.5872(6) 1.5166(6) 0.6940(4) 0.0406(17) Uani 0.771(4) 1 d P B 1
C1A C 1.6095(19) 1.0630(15) 0.6359(12) 0.166(12) Uani 1 1 d D B 1
H1A1 H 1.6600 1.0119 0.6274 0.199 Uiso 1 1 calc R B 1
H1A2 H 1.5597 1.0422 0.6658 0.199 Uiso 1 1 calc R B 1
C2A C 1.552(2) 1.0556(18) 0.5766(12) 0.175(12) Uani 1 1 d D B 1
H2A1 H 1.5983 1.0737 0.5443 0.263 Uiso 1 1 calc R B 1
H2A2 H 1.4958 1.1000 0.5830 0.263 Uiso 1 1 calc R B 1
H2A3 H 1.5211 0.9879 0.5594 0.263 Uiso 1 1 calc R B 1
C3A C 1.5933(16) 1.6971(11) 0.7758(7) 0.097(6) Uani 1 1 d . B 1
H3A1 H 1.6376 1.7254 0.7460 0.117 Uiso 1 1 calc R B 1
H3A2 H 1.5448 1.7469 0.7938 0.117 Uiso 1 1 calc R B 1
C4A C 1.6575(17) 1.6848(18) 0.8280(10) 0.140(9) Uani 1 1 d . B 1
H4A1 H 1.7193 1.6525 0.8112 0.209 Uiso 1 1 calc R B 1
H4A2 H 1.6192 1.6439 0.8529 0.209 Uiso 1 1 calc R B 1
H4A3 H 1.6810 1.7490 0.8579 0.209 Uiso 1 1 calc R B 1
C5A C 1.8085(14) 1.4753(11) 0.5648(7) 0.102(7) Uani 1 1 d . B 1
H5B1 H 1.8801 1.5035 0.5597 0.123 Uiso 1 1 calc R B 1
H5B2 H 1.7920 1.4141 0.5292 0.123 Uiso 1 1 calc R B 1
C6A C 1.737(2) 1.5399(11) 0.5560(8) 0.160(12) Uani 1 1 d . B 1
H6B1 H 1.6652 1.5077 0.5519 0.240 Uiso 1 1 calc R B 1
H6B2 H 1.7484 1.5623 0.5148 0.240 Uiso 1 1 calc R B 1
H6B3 H 1.7460 1.5965 0.5947 0.240 Uiso 1 1 calc R B 1
C7A C 1.2718(11) 1.3664(12) 0.7367(11) 0.108(6) Uani 1 1 d D B 1
H7A1 H 1.2749 1.3826 0.6922 0.130 Uiso 1 1 calc R B 1
H7A2 H 1.2112 1.3162 0.7315 0.130 Uiso 1 1 calc R B 1
C8A C 1.244(2) 1.4496(14) 0.7794(15) 0.213(17) Uani 1 1 d D B 1
H8A1 H 1.3063 1.4843 0.8080 0.319 Uiso 1 1 calc R B 1
H8A2 H 1.1909 1.4309 0.8078 0.319 Uiso 1 1 calc R B 1
H8A3 H 1.2132 1.4929 0.7527 0.319 Uiso 1 1 calc R B 1
S1B S 1.6039(7) 1.1517(7) 0.7038(5) 0.041(2) Uani 0.229(4) 1 d P B 2
S2B S 1.4094(8) 1.3868(8) 0.7978(5) 0.046(2) Uani 0.229(4) 1 d P B 2
S3B S 1.5880(5) 1.6084(5) 0.7033(3) 0.0228(15) Uani 0.229(4) 1 d P B 2
S4B S 1.7779(12) 1.3704(12) 0.6111(9) 0.074(4) Uani 0.229(4) 1 d P B 2
O41B O 1.652(3) 1.244(2) 0.6880(17) 0.047(2) Uani 0.229(4) 1 d P B 2
O42B O 1.476(3) 1.334(2) 0.7490(18) 0.052(8) Uani 0.229(4) 1 d P B 2
O43B O 1.5370(18) 1.5130(16) 0.7198(12) 0.031(5) Uani 0.229(4) 1 d P B 2
C1B C 1.7107(9) 1.1157(8) 0.7532(7) 0.065(3) Uani 1 1 d . B 2
H1B1 H 1.6858 1.0548 0.7663 0.078 Uiso 1 1 calc R B 2
H1B2 H 1.7691 1.0997 0.7244 0.078 Uiso 1 1 calc R B 2
C2B C 1.7544(12) 1.1901(11) 0.8158(7) 0.087(5) Uani 1 1 d . B 2
H2B1 H 1.8152 1.2294 0.8059 0.131 Uiso 1 1 calc R B 2
H2B2 H 1.7769 1.1564 0.8509 0.131 Uiso 1 1 calc R B 2
H2B3 H 1.6996 1.2333 0.8315 0.131 Uiso 1 1 calc R B 2
C3B C 1.4795(9) 1.6464(8) 0.6540(5) 0.054(3) Uani 1 1 d . B 2
H3B1 H 1.4215 1.6618 0.6832 0.065 Uiso 1 1 calc R B 2
H3B2 H 1.5046 1.7079 0.6419 0.065 Uiso 1 1 calc R B 2
C4B C 1.4358(14) 1.5763(10) 0.5926(7) 0.088(5) Uani 1 1 d . B 2
H4B1 H 1.4900 1.5332 0.5757 0.132 Uiso 1 1 calc R B 2
H4B2 H 1.4131 1.6118 0.5585 0.132 Uiso 1 1 calc R B 2
H4B3 H 1.3749 1.5367 0.6021 0.132 Uiso 1 1 calc R B 2
C5B C 1.9124(10) 1.3679(9) 0.6284(6) 0.065(3) Uani 1 1 d . B 2
H5A1 H 1.9360 1.3202 0.5901 0.078 Uiso 1 1 calc R B 2
H5A2 H 1.9452 1.4333 0.6269 0.078 Uiso 1 1 calc R B 2
C6B C 1.9602(12) 1.3452(11) 0.6890(7) 0.081(4) Uani 1 1 d . B 2
H6A1 H 2.0208 1.3069 0.6782 0.122 Uiso 1 1 calc R B 2
H6A2 H 1.9080 1.3069 0.7076 0.122 Uiso 1 1 calc R B 2
H6A3 H 1.9843 1.4064 0.7222 0.122 Uiso 1 1 calc R B 2
C7B C 1.3745(10) 1.2859(9) 0.8327(6) 0.064(3) Uani 1 1 d . B 2
H7B1 H 1.3291 1.3078 0.8694 0.077 Uiso 1 1 calc R B 2
H7B2 H 1.3320 1.2346 0.7974 0.077 Uiso 1 1 calc R B 2
C8B C 1.4650(13) 1.2423(12) 0.8595(8) 0.095(5) Uani 1 1 d . B 2
H8B1 H 1.5308 1.2802 0.8553 0.142 Uiso 1 1 calc R B 2
H8B2 H 1.4659 1.1743 0.8340 0.142 Uiso 1 1 calc R B 2
H8B3 H 1.4589 1.2434 0.9071 0.142 Uiso 1 1 calc R B 2
V2 V 0.0744(4) 0.5113(4) 0.02418(18) 0.0399(10) Uani 0.50 1 d P . .
O50 O 0.057(2) 0.5134(17) 0.0367(10) 0.062(4) Uani 0.50 1 d P . .
O51 O 0.2145(10) 0.5360(8) 0.0877(5) 0.035(2) Uani 0.50 1 d P . .
O52 O 0.0235(15) 0.5512(8) 0.1292(6) 0.062(4) Uani 0.50 1 d P . .
O53 O 0.1344(15) 0.4913(12) -0.0347(8) 0.070(4) Uani 0.50 1 d P . .
C11B C 0.1034(17) 0.2141(9) 0.0005(7) 0.107(7) Uani 1 1 d . . .
H11C H 0.1032 0.2010 0.0461 0.129 Uiso 1 1 calc R C 1
H11D H 0.0897 0.1509 -0.0335 0.129 Uiso 1 1 calc R C 1
C12B C 0.209(2) 0.2673(12) -0.0074(9) 0.141(9) Uani 1 1 d . D .
H12D H 0.1953 0.3182 -0.0321 0.212 Uiso 1 1 calc R . .
H12E H 0.2529 0.2201 -0.0324 0.212 Uiso 1 1 calc R . .
H12F H 0.2449 0.2977 0.0373 0.212 Uiso 1 1 calc R . .
S5A S 0.0204(5) 0.2844(3) -0.0104(2) 0.0433(11) Uani 0.50 1 d P D 1
C11A C -0.1040(14) 0.2111(9) 0.0162(6) 0.085(5) Uani 1 1 d . D 1
H11A H -0.1175 0.1454 -0.0150 0.102 Uiso 1 1 calc R D 1
H11B H -0.0870 0.2016 0.0622 0.102 Uiso 1 1 calc R D 1
C12A C -0.2039(18) 0.2656(16) 0.0145(7) 0.141(10) Uani 1 1 d . D 1
H12A H -0.2338 0.2571 -0.0323 0.211 Uiso 1 1 calc R D 1
H12B H -0.1859 0.3357 0.0348 0.211 Uiso 1 1 calc R D 1
H12C H -0.2559 0.2391 0.0401 0.211 Uiso 1 1 calc R D 1
O53A O 0.0443(13) 0.3789(8) 0.0471(6) 0.051(4) Uani 0.50 1 d P D 1
S5B S -0.0253(5) 0.2939(3) 0.0179(3) 0.0475(11) Uani 0.50 1 d P D 2
O53B O -0.0565(14) 0.3393(8) -0.0415(6) 0.055(4) Uani 0.50 1 d P . 2
C61 C 0.4111(15) 1.0112(18) 0.0857(9) 0.054(5) Uani 0.50 1 d P . .
H61A H 0.3450 0.9875 0.0568 0.082 Uiso 0.50 1 calc PR . .
H61B H 0.3957 1.0305 0.1328 0.082 Uiso 0.50 1 calc PR . .
H61C H 0.4591 0.9588 0.0807 0.082 Uiso 0.50 1 calc PR . .
C62 C 0.4581(15) 1.0910(19) 0.0671(12) 0.069(8) Uani 0.50 1 d P . .
N3 N 0.5004(17) 1.1568(16) 0.0471(14) 0.088(8) Uani 0.50 1 d P . .
O61 O 1.475(3) 1.593(2) 0.9335(19) 0.179(16) Uani 0.50 1 d P . .
O62 O 1.392(3) 1.542(2) 0.9714(19) 0.179(16) Uani 0.50 1 d P . .

loop_
_atom_site_aniso_label
_atom_site_aniso_U_11
_atom_site_aniso_U_22
_atom_site_aniso_U_33
_atom_site_aniso_U_23
_atom_site_aniso_U_13
_atom_site_aniso_U_12
Mo1 0.0510(4) 0.0207(3) 0.0330(3) 0.0070(2) 0.0094(3) 0.0037(3)
Mo2 0.0422(4) 0.0245(3) 0.0313(3) 0.0112(2) 0.0096(3) 0.0008(2)
Mo3 0.0389(4) 0.0430(4) 0.0325(3) 0.0005(3) 0.0149(3) -0.0028(3)
Mo4 0.0428(4) 0.0329(3) 0.0440(4) 0.0172(3) 0.0038(3) -0.0069(3)
Mo5 0.0746(6) 0.0238(3) 0.0330(3) 0.0021(3) 0.0188(3) 0.0003(3)
Mo6 0.0518(4) 0.0365(4) 0.0341(3) 0.0179(3) -0.0087(3) -0.0025(3)
Mo7 0.0534(5) 0.0506(4) 0.0293(3) 0.0102(3) 0.0189(3) 0.0138(3)
Mo8 0.0561(5) 0.0461(4) 0.0234(3) -0.0004(3) -0.0116(3) 0.0113(3)
Mo9 0.0259(3) 0.0689(5) 0.0454(4) 0.0164(4) 0.0031(3) -0.0062(3)
Mo10 0.0505(5) 0.0479(5) 0.0706(6) 0.0373(4) 0.0152(4) 0.0203(4)
Mo11 0.0780(7) 0.0841(7) 0.0233(4) -0.0126(4) -0.0015(4) -0.0236(5)
Mo12 0.0286(4) 0.0653(6) 0.0778(6) 0.0199(5) 0.0006(4) -0.0068(4)
P1 0.0234(7) 0.0194(7) 0.0169(7) 0.0030(5) 0.0022(5) -0.0009(6)
O1 0.071(5) 0.030(3) 0.051(4) -0.007(3) -0.011(3) 0.009(3)
O2 0.092(6) 0.068(5) 0.033(3) 0.016(3) 0.009(3) -0.038(4)
O3 0.114(7) 0.066(5) 0.079(5) 0.039(4) 0.076(5) 0.045(5)
O4 0.079(5) 0.048(4) 0.036(3) 0.008(3) 0.011(3) -0.035(3)
O5 0.109(7) 0.030(3) 0.134(8) -0.016(4) 0.087(7) -0.009(4)
O6 0.055(4) 0.135(8) 0.069(5) 0.077(6) 0.007(4) 0.029(5)
O7 0.068(4) 0.039(3) 0.048(4) 0.016(3) 0.031(3) 0.016(3)
O8 0.105(7) 0.083(6) 0.038(4) 0.016(4) -0.038(4) -0.022(5)
O9 0.031(3) 0.084(5) 0.085(6) 0.045(5) -0.008(3) -0.006(3)
O10 0.060(4) 0.061(4) 0.053(4) 0.016(3) -0.009(3) 0.026(4)
O11 0.053(4) 0.062(4) 0.030(3) -0.011(3) -0.005(3) 0.004(3)
O12 0.031(3) 0.086(5) 0.052(4) 0.028(4) -0.011(3) -0.004(3)
O1A 0.024(3) 0.020(3) 0.019(3) 0.005(3) 0.002(3) -0.002(3)
O2A 0.024(4) 0.030(4) 0.017(3) 0.008(3) 0.003(3) 0.000(3)
O3A 0.028(4) 0.019(3) 0.019(3) 0.005(3) 0.001(3) 0.004(3)
O4A 0.024(4) 0.024(4) 0.021(3) 0.007(3) 0.000(3) -0.004(3)
O13A 0.028(5) 0.029(7) 0.027(5) 0.010(5) 0.000(3) 0.001(5)
O14A 0.031(5) 0.032(7) 0.025(5) 0.011(5) 0.000(4) -0.004(5)
O15A 0.052(6) 0.030(6) 0.016(5) 0.005(4) -0.007(5) 0.003(5)
O16A 0.038(5) 0.020(4) 0.030(5) 0.008(4) 0.000(4) 0.002(4)
O17A 0.031(5) 0.037(5) 0.021(4) 0.016(4) 0.002(3) 0.000(4)
O18A 0.032(5) 0.040(5) 0.026(4) 0.015(4) 0.000(4) 0.001(4)
O19A 0.030(4) 0.027(7) 0.025(5) 0.011(5) -0.001(3) 0.001(5)
O20A 0.032(5) 0.030(5) 0.021(4) 0.009(3) 0.002(4) 0.001(4)
O21A 0.036(5) 0.029(5) 0.017(4) 0.011(3) 0.007(3) 0.007(4)
O22A 0.035(5) 0.024(5) 0.034(5) 0.016(5) 0.007(3) 0.006(5)
O23A 0.042(6) 0.026(6) 0.028(5) 0.012(5) 0.016(4) -0.003(5)
O24A 0.027(5) 0.030(5) 0.030(5) 0.008(4) 0.003(4) 0.002(4)
O25A 0.025(4) 0.031(4) 0.035(5) 0.004(4) 0.006(4) 0.002(3)
O26A 0.033(5) 0.035(5) 0.030(5) 0.007(4) -0.002(4) 0.001(4)
O27A 0.031(5) 0.032(5) 0.032(5) 0.013(4) -0.004(4) -0.010(4)
O28A 0.026(5) 0.041(5) 0.036(5) 0.012(4) 0.010(4) 0.001(4)
O29A 0.042(5) 0.018(5) 0.030(5) 0.005(5) 0.008(4) 0.006(5)
O30A 0.035(5) 0.032(5) 0.025(4) 0.004(4) 0.013(3) 0.009(3)
O31A 0.037(5) 0.029(5) 0.028(5) 0.011(4) 0.000(4) -0.004(4)
O32A 0.022(4) 0.040(5) 0.032(4) 0.011(4) 0.001(3) -0.003(4)
O33A 0.028(5) 0.030(5) 0.027(5) 0.007(4) 0.004(3) -0.005(3)
O34A 0.035(5) 0.038(5) 0.019(4) 0.010(4) 0.002(4) 0.002(4)
O35A 0.042(5) 0.034(5) 0.019(4) 0.004(3) 0.002(4) 0.009(4)
O36A 0.046(5) 0.025(6) 0.020(5) 0.005(4) 0.004(5) 0.012(4)
O1B 0.026(6) 0.024(6) 0.014(5) 0.008(4) -0.002(4) 0.002(5)
O2B 0.022(6) 0.021(6) 0.014(5) 0.007(4) -0.005(4) -0.004(4)
O3B 0.029(6) 0.013(5) 0.018(5) 0.000(4) 0.007(4) 0.004(4)
O4B 0.026(6) 0.025(6) 0.023(6) 0.011(5) -0.002(5) 0.002(5)
O13B 0.049(10) 0.019(10) 0.023(9) -0.001(7) 0.005(7) 0.008(9)
O14B 0.044(10) 0.036(13) 0.028(8) 0.019(10) -0.002(7) 0.002(11)
O15B 0.036(8) 0.036(10) 0.008(7) 0.004(6) -0.007(7) 0.001(7)
O16B 0.050(9) 0.016(7) 0.018(7) -0.001(5) -0.002(6) 0.001(6)
O17B 0.036(9) 0.040(8) 0.016(6) 0.016(6) -0.003(6) 0.013(7)
O18B 0.026(7) 0.021(6) 0.024(6) 0.012(5) -0.006(5) -0.004(5)
O19B 0.046(9) 0.020(10) 0.021(8) 0.010(7) -0.001(6) 0.002(9)
O20B 0.040(10) 0.031(9) 0.033(9) 0.011(7) 0.006(7) -0.009(7)
O21B 0.044(9) 0.021(7) 0.021(7) 0.013(5) 0.013(6) 0.003(6)
O22B 0.051(10) 0.019(8) 0.032(8) 0.020(8) 0.008(6) 0.007(8)
O23B 0.040(10) 0.033(12) 0.022(7) 0.016(9) 0.008(6) -0.009(9)
O24B 0.024(8) 0.037(9) 0.031(8) 0.020(6) 0.004(6) 0.006(6)
O25B 0.037(9) 0.064(11) 0.023(7) 0.010(7) -0.008(7) 0.006(8)
O26B 0.041(10) 0.035(8) 0.039(10) 0.009(7) -0.013(7) -0.006(7)
O27B 0.033(9) 0.033(8) 0.031(8) 0.015(6) 0.002(6) -0.019(6)
O28B 0.023(8) 0.052(10) 0.033(9) 0.016(7) 0.008(6) 0.013(7)
O29B 0.043(9) 0.020(8) 0.035(9) 0.006(8) 0.016(7) 0.010(9)
O30B 0.035(5) 0.032(5) 0.025(4) 0.004(4) 0.013(3) 0.009(3)
O31B 0.043(9) 0.018(7) 0.042(9) -0.002(6) 0.009(7) -0.001(6)
O32B 0.027(7) 0.025(7) 0.032(7) -0.001(5) 0.003(6) 0.001(6)
O33B 0.036(9) 0.027(7) 0.020(7) 0.011(6) 0.004(6) -0.004(6)
O34B 0.041(9) 0.042(10) 0.023(8) -0.004(7) 0.010(7) 0.000(7)
O35B 0.041(9) 0.045(9) 0.017(7) 0.004(6) -0.005(6) -0.001(7)
O36B 0.040(8) 0.020(8) 0.021(9) 0.001(6) 0.005(7) 0.007(7)
V1 0.0275(6) 0.0375(7) 0.0344(7) 0.0060(5) -0.0026(5) 0.0035(5)
N1 0.035(4) 0.044(4) 0.042(4) 0.008(3) -0.006(3) -0.003(3)
C1 0.053(5) 0.050(5) 0.043(5) 0.022(4) -0.013(4) -0.014(4)
C2 0.101(10) 0.105(10) 0.051(6) 0.038(7) -0.040(7) -0.048(8)
O44 0.039(4) 0.094(6) 0.059(4) 0.013(4) 0.010(3) -0.016(4)
O45 0.050(4) 0.056(4) 0.047(4) 0.005(3) -0.019(3) 0.005(3)
S1A 0.060(2) 0.0465(17) 0.061(2) -0.0025(15) 0.0086(16) 0.0189(15)
S2A 0.0338(13) 0.0283(12) 0.0492(15) 0.0073(10) -0.0015(11) -0.0004(9)
S3A 0.069(2) 0.0344(15) 0.0515(17) 0.0062(12) 0.0246(16) 0.0063(14)
S4A 0.0286(11) 0.0312(12) 0.0356(12) -0.0059(10) 0.0002(9) -0.0001(9)
O41A 0.048(5) 0.035(4) 0.055(5) 0.005(4) 0.003(4) 0.011(4)
O42A 0.041(4) 0.024(4) 0.053(5) 0.004(3) 0.012(3) 0.001(3)
O43A 0.032(4) 0.046(5) 0.047(4) 0.016(4) 0.010(3) 0.011(3)
C1A 0.15(2) 0.123(17) 0.17(2) -0.081(15) -0.051(17) 0.054(15)
C2A 0.16(2) 0.14(2) 0.18(3) -0.012(19) -0.02(2) -0.030(18)
C3A 0.155(16) 0.069(9) 0.055(7) 0.006(6) -0.002(9) -0.040(9)
C4A 0.134(18) 0.17(2) 0.105(15) 0.001(14) -0.001(13) 0.069(16)
C5A 0.135(14) 0.086(10) 0.066(8) -0.024(7) 0.065(9) -0.058(10)
C6A 0.37(4) 0.042(7) 0.064(9) 0.017(7) -0.012(15) -0.005(14)
C7A 0.050(7) 0.080(10) 0.20(2) 0.045(12) 0.033(10) 0.015(7)
C8A 0.14(2) 0.085(15) 0.42(5) 0.09(2) -0.06(3) 0.000(14)
S1B 0.036(5) 0.037(5) 0.044(5) -0.002(4) 0.018(4) -0.002(3)
S2B 0.044(5) 0.043(5) 0.051(6) 0.009(4) 0.016(4) -0.003(4)
S3B 0.015(3) 0.031(4) 0.022(3) 0.002(3) 0.010(2) 0.001(2)
S4B 0.057(8) 0.082(10) 0.093(11) 0.035(9) 0.021(7) 0.018(7)
O41B 0.048(5) 0.035(4) 0.055(5) 0.005(4) 0.003(4) 0.011(4)
O42B 0.07(2) 0.022(13) 0.08(2) 0.021(14) 0.035(17) 0.005(13)
O43B 0.030(11) 0.032(12) 0.035(12) 0.005(9) 0.028(10) 0.001(9)
C1B 0.066(7) 0.040(5) 0.103(10) 0.031(6) 0.034(7) 0.026(5)
C2B 0.104(11) 0.102(11) 0.072(8) 0.039(8) 0.003(8) 0.059(9)
C3B 0.067(7) 0.050(5) 0.056(6) 0.021(5) 0.020(5) 0.030(5)
C4B 0.130(14) 0.062(8) 0.074(9) 0.016(7) -0.002(9) 0.029(8)
C5B 0.064(7) 0.062(7) 0.066(7) 0.008(6) 0.005(6) 0.019(6)
C6B 0.088(10) 0.088(10) 0.072(8) 0.030(7) -0.017(7) 0.023(8)
C7B 0.070(7) 0.072(7) 0.049(6) 0.018(5) 0.007(5) -0.016(6)
C8B 0.108(12) 0.094(11) 0.092(11) 0.051(9) -0.011(9) 0.005(9)
V2 0.063(2) 0.0351(17) 0.0202(18) 0.0058(15) -0.0021(16) 0.0069(16)
O50 0.153(12) 0.015(4) 0.024(4) 0.004(3) 0.040(6) 0.024(5)
O51 0.056(7) 0.029(5) 0.019(4) 0.009(4) -0.018(4) 0.006(5)
O52 0.153(12) 0.015(4) 0.024(4) 0.004(3) 0.040(6) 0.024(5)
O53 0.101(13) 0.056(9) 0.051(9) 0.013(7) 0.002(8) 0.004(9)
C11B 0.22(2) 0.035(6) 0.067(8) 0.001(5) 0.066(11) 0.001(9)
C12B 0.24(3) 0.071(10) 0.087(12) -0.010(9) 0.001(14) -0.059(14)
S5A 0.079(3) 0.032(2) 0.0193(18) 0.0032(15) 0.007(2) 0.015(2)
C11A 0.165(15) 0.057(7) 0.049(6) 0.028(5) 0.023(8) 0.057(9)
C12A 0.21(2) 0.19(2) 0.037(6) 0.011(9) 0.002(9) 0.129(18)
O53A 0.096(11) 0.025(5) 0.024(5) -0.004(4) -0.012(6) 0.014(6)
S5B 0.077(4) 0.034(2) 0.032(2) 0.0078(18) -0.005(2) 0.016(2)
O53B 0.112(12) 0.024(6) 0.028(6) 0.007(4) -0.001(7) 0.003(6)
C61 0.043(10) 0.089(15) 0.034(9) 0.031(10) -0.022(7) -0.003(10)
C62 0.030(9) 0.073(15) 0.074(15) -0.042(13) -0.016(9) 0.014(10)
N3 0.050(11) 0.051(12) 0.14(2) -0.025(13) -0.015(12) -0.002(9)
O61 0.20(3) 0.13(2) 0.18(3) 0.000(16) -0.12(3) 0.059(19)
O62 0.20(3) 0.13(2) 0.18(3) 0.000(16) -0.12(3) 0.059(19)

loop_
_atom_type_symbol
_atom_type_description
_atom_type_scat_dispersion_real
_atom_type_scat_dispersion_imag
_atom_type_scat_source
C C 0.0033 0.0016 'International Tables Vol C Tables 4.2.6.8 and 6.1.1.4'
H H 0.0000 0.0000 'International Tables Vol C Tables 4.2.6.8 and 6.1.1.4'
N N 0.0061 0.0033 'International Tables Vol C Tables 4.2.6.8 and 6.1.1.4'
O O 0.0106 0.0060 'International Tables Vol C Tables 4.2.6.8 and 6.1.1.4'
P P 0.1023 0.0942 'International Tables Vol C Tables 4.2.6.8 and 6.1.1.4'
S S 0.1246 0.1234 'International Tables Vol C Tables 4.2.6.8 and 6.1.1.4'
V V 0.3005 0.5294 'International Tables Vol C Tables 4.2.6.8 and 6.1.1.4'
Mo Mo -1.6832 0.6857 'International Tables Vol C Tables 4.2.6.8 and 6.1.1.4'

loop_
_geom_angle_atom_site_label_1
_geom_angle_atom_site_label_2
_geom_angle_atom_site_label_3
_geom_angle
_geom_angle_site_symmetry_1
_geom_angle_site_symmetry_3
O1 Mo1 O15B 111.5(6) . .
O1 Mo1 O14A 107.0(5) . .
O15B Mo1 O14A 81.6(7) . .
O1 Mo1 O13A 106.4(4) . .
O15B Mo1 O13A 142.0(7) . .
O14A Mo1 O13A 89.7(6) . .
O1 Mo1 O16B 112.7(6) . .
O15B Mo1 O16B 89.1(8) . .
O14A Mo1 O16B 139.8(6) . .
O13A Mo1 O16B 74.0(6) . .
O1 Mo1 O14B 92.5(7) . .
O15B Mo1 O14B 93.1(9) . .
O14A Mo1 O14B 16.0(6) . .
O13A Mo1 O14B 87.4(9) . .
O16B Mo1 O14B 151.9(9) . .
O1 Mo1 O16A 94.9(4) . .
O15B Mo1 O16A 86.7(7) . .
O14A Mo1 O16A 157.7(4) . .
O13A Mo1 O16A 87.9(5) . .
O16B Mo1 O16A 20.3(4) . .
O14B Mo1 O16A 172.1(8) . .
O1 Mo1 O15A 96.1(4) . .
O15B Mo1 O15A 15.9(6) . .
O14A Mo1 O15A 89.7(6) . .
O13A Mo1 O15A 156.6(5) . .
O16B Mo1 O15A 91.6(6) . .
O14B Mo1 O15A 98.1(8) . .
O16A Mo1 O15A 83.8(5) . .
O1 Mo1 O13B 93.3(6) . .
O15B Mo1 O13B 155.0(8) . .
O14A Mo1 O13B 88.4(9) . .
O13A Mo1 O13B 14.2(6) . .
O16B Mo1 O13B 83.9(8) . .
O14B Mo1 O13B 82.4(11) . .
O16A Mo1 O13B 94.5(8) . .
O15A Mo1 O13B 170.5(6) . .
O1 Mo1 O3A 162.2(3) . .
O15B Mo1 O3A 57.8(6) . .
O14A Mo1 O3A 86.3(4) . .
O13A Mo1 O3A 84.9(4) . .
O16B Mo1 O3A 56.3(5) . .
O14B Mo1 O3A 101.9(7) . .
O16A Mo1 O3A 71.4(3) . .
O15A Mo1 O3A 71.7(4) . .
O13B Mo1 O3A 98.9(6) . .
O1 Mo1 O1B 157.1(4) . .
O15B Mo1 O1B 85.1(6) . .
O14A Mo1 O1B 58.3(5) . .
O13A Mo1 O1B 59.5(5) . .
O16B Mo1 O1B 82.1(5) . .
O14B Mo1 O1B 70.2(8) . .
O16A Mo1 O1B 102.0(4) . .
O15A Mo1 O1B 100.9(4) . .
O13B Mo1 O1B 70.2(6) . .
O3A Mo1 O1B 40.6(3) . .
O2 Mo2 O22B 112.1(6) . .
O2 Mo2 O21A 108.5(4) . .
O22B Mo2 O21A 80.1(7) . .
O2 Mo2 O22A 97.4(4) . .
O22B Mo2 O22A 17.8(4) . .
O21A Mo2 O22A 94.2(4) . .
O2 Mo2 O23B 111.5(6) . .
O22B Mo2 O23B 88.5(10) . .
O21A Mo2 O23B 139.8(6) . .
O22A Mo2 O23B 84.5(9) . .
O2 Mo2 O20B 88.7(6) . .
O22B Mo2 O20B 158.6(7) . .
O21A Mo2 O20B 88.7(6) . .
O22A Mo2 O20B 172.0(6) . .
O23B Mo2 O20B 88.4(10) . .
O2 Mo2 O21B 89.4(5) . .
O22B Mo2 O21B 90.7(8) . .
O21A Mo2 O21B 19.5(4) . .
O22A Mo2 O21B 100.9(6) . .
O23B Mo2 O21B 157.7(7) . .
O20B Mo2 O21B 84.2(8) . .
O2 Mo2 O20A 106.8(4) . .
O22B Mo2 O20A 141.1(6) . .
O21A Mo2 O20A 85.8(4) . .
O22A Mo2 O20A 154.4(4) . .
O23B Mo2 O20A 79.2(8) . .
O20B Mo2 O20A 18.3(4) . .
O21B Mo2 O20A 87.6(6) . .
O2 Mo2 O23A 96.5(4) . .
O22B Mo2 O23A 93.8(8) . .
O21A Mo2 O23A 154.8(4) . .
O22A Mo2 O23A 85.6(6) . .
O23B Mo2 O23A 15.0(5) . .
O20B Mo2 O23A 88.6(7) . .
O21B Mo2 O23A 170.6(6) . .
O20A Mo2 O23A 83.7(5) . .
O2 Mo2 O2B 155.0(4) . .
O22B Mo2 O2B 85.7(6) . .
O21A Mo2 O2B 55.5(4) . .
O22A Mo2 O2B 102.6(4) . .
O23B Mo2 O2B 85.4(6) . .
O20B Mo2 O2B 72.9(6) . .
O21B Mo2 O2B 72.3(5) . .
O20A Mo2 O2B 56.8(4) . .
O23A Mo2 O2B 99.8(4) . .
O2 Mo2 O1A 164.1(4) . .
O22B Mo2 O1A 60.9(6) . .
O21A Mo2 O1A 84.9(4) . .
O22A Mo2 O1A 72.6(4) . .
O23B Mo2 O1A 56.3(6) . .
O20B Mo2 O1A 100.2(5) . .
O21B Mo2 O1A 104.4(5) . .
O20A Mo2 O1A 81.9(3) . .
O23A Mo2 O1A 70.9(3) . .
O2B Mo2 O1A 40.6(3) . .
O3 Mo3 O30A 108.7(4) . .
O3 Mo3 O33B 113.4(6) . .
O30A Mo3 O33B 136.2(6) . .
O3 Mo3 O28A 96.2(5) . .
O30A Mo3 O28A 99.2(5) . .
O33B Mo3 O28A 88.0(6) . .
O3 Mo3 O28B 114.9(6) . .
O30A Mo3 O28B 84.5(7) . .
O33B Mo3 O28B 88.5(7) . .
O28A Mo3 O28B 20.7(5) . .
O3 Mo3 O34B 88.8(6) . .
O30A Mo3 O34B 80.5(6) . .
O33B Mo3 O34B 88.6(8) . .
O28A Mo3 O34B 174.8(6) . .
O28B Mo3 O34B 155.1(7) . .
O3 Mo3 O30B 92.1(5) . .
O30A Mo3 O30B 17.0(4) . .
O33B Mo3 O30B 153.0(7) . .
O28A Mo3 O30B 98.4(6) . .
O28B Mo3 O30B 88.6(8) . .
O34B Mo3 O30B 82.9(8) . .
O3 Mo3 O33A 95.0(4) . .
O30A Mo3 O33A 154.8(4) . .
O33B Mo3 O33A 18.8(5) . .
O28A Mo3 O33A 86.3(4) . .
O28B Mo3 O33A 93.4(6) . .
O34B Mo3 O33A 91.8(6) . .
O30B Mo3 O33A 171.1(5) . .
O3 Mo3 O34A 105.4(5) . .
O30A Mo3 O34A 85.0(4) . .
O33B Mo3 O34A 72.8(6) . .
O28A Mo3 O34A 155.4(4) . .
O28B Mo3 O34A 139.6(6) . .
O34B Mo3 O34A 19.6(4) . .
O30B Mo3 O34A 92.5(6) . .
O33A Mo3 O34A 80.3(4) . .
O3 Mo3 O2A 163.6(4) . .
O30A Mo3 O2A 86.5(3) . .
O33B Mo3 O2A 53.5(5) . .
O28A Mo3 O2A 75.0(4) . .
O28B Mo3 O2A 59.4(5) . .
O34B Mo3 O2A 99.8(5) . .
O30B Mo3 O2A 102.7(5) . .
O33A Mo3 O2A 71.0(3) . .
O34A Mo3 O2A 81.1(3) . .
O3 Mo3 O3B 154.5(5) . .
O30A Mo3 O3B 52.9(4) . .
O33B Mo3 O3B 83.3(6) . .
O28A Mo3 O3B 103.7(4) . .
O28B Mo3 O3B 83.2(6) . .
O34B Mo3 O3B 71.9(6) . .
O30B Mo3 O3B 69.7(5) . .
O33A Mo3 O3B 101.9(4) . .
O34A Mo3 O3B 59.7(4) . .
O2A Mo3 O3B 41.3(3) . .
O4 Mo4 O33B 115.9(6) . .
O4 Mo4 O19A 107.1(4) . .
O33B Mo4 O19A 83.4(7) . .
O4 Mo4 O14A 106.1(4) . .
O33B Mo4 O14A 137.9(6) . .
O19A Mo4 O14A 87.4(6) . .
O4 Mo4 O27B 112.9(5) . .
O33B Mo4 O27B 88.5(7) . .
O19A Mo4 O27B 138.7(6) . .
O14A Mo4 O27B 72.0(7) . .
O4 Mo4 O33A 95.9(4) . .
O33B Mo4 O33A 20.1(4) . .
O19A Mo4 O33A 91.3(5) . .
O14A Mo4 O33A 157.3(4) . .
O27B Mo4 O33A 94.7(6) . .
O4 Mo4 O27A 95.7(4) . .
O33B Mo4 O27A 86.8(6) . .
O19A Mo4 O27A 157.2(4) . .
O14A Mo4 O27A 86.2(5) . .
O27B Mo4 O27A 20.1(4) . .
O33A Mo4 O27A 86.3(4) . .
O4 Mo4 O19B 92.0(6) . .
O33B Mo4 O19B 92.6(8) . .
O19A Mo4 O19B 15.4(5) . .
O14A Mo4 O19B 88.7(8) . .
O27B Mo4 O19B 151.7(8) . .
O33A Mo4 O19B 96.0(7) . .
O27A Mo4 O19B 171.7(7) . .
O4 Mo4 O14B 92.5(7) . .
O33B Mo4 O14B 151.4(8) . .
O19A Mo4 O14B 85.0(9) . .
O14A Mo4 O14B 15.1(5) . .
O27B Mo4 O14B 83.2(8) . .
O33A Mo4 O14B 171.5(7) . .
O27A Mo4 O14B 94.1(8) . .
O19B Mo4 O14B 82.4(10) . .
O4 Mo4 O2A 164.2(4) . .
O33B Mo4 O2A 54.2(5) . .
O19A Mo4 O2A 85.0(4) . .
O14A Mo4 O2A 84.2(4) . .
O27B Mo4 O2A 58.1(5) . .
O33A Mo4 O2A 73.1(3) . .
O27A Mo4 O2A 72.6(3) . .
O19B Mo4 O2A 100.4(5) . .
O14B Mo4 O2A 98.9(6) . .
O4 Mo4 O1B 155.8(4) . .
O33B Mo4 O1B 83.4(6) . .
O19A Mo4 O1B 58.4(4) . .
O14A Mo4 O1B 57.3(5) . .
O27B Mo4 O1B 80.5(5) . .
O33A Mo4 O1B 103.2(4) . .
O27A Mo4 O1B 100.2(4) . .
O19B Mo4 O1B 71.5(6) . .
O14B Mo4 O1B 68.3(7) . .
O2A Mo4 O1B 40.0(3) . .
O5 Mo5 O23B 112.2(7) . .
O5 Mo5 O31B 86.6(7) . .
O23B Mo5 O31B 98.1(10) . .
O5 Mo5 O29A 96.4(5) . .
O23B Mo5 O29A 88.4(9) . .
O31B Mo5 O29A 171.2(6) . .
O5 Mo5 O30A 107.5(4) . .
O23B Mo5 O30A 140.3(7) . .
O31B Mo5 O30A 82.7(6) . .
O29A Mo5 O30A 88.5(5) . .
O5 Mo5 O23A 97.9(5) . .
O23B Mo5 O23A 14.3(8) . .
O31B Mo5 O23A 99.0(7) . .
O29A Mo5 O23A 88.8(6) . .
O30A Mo5 O23A 154.6(4) . .
O5 Mo5 O31A 107.0(5) . .
O23B Mo5 O31A 83.7(9) . .
O31B Mo5 O31A 21.6(5) . .
O29A Mo5 O31A 156.6(4) . .
O30A Mo5 O31A 83.7(4) . .
O23A Mo5 O31A 88.9(5) . .
O5 Mo5 O29B 111.9(7) . .
O23B Mo5 O29B 87.8(10) . .
O31B Mo5 O29B 156.9(7) . .
O29A Mo5 O29B 16.6(4) . .
O30A Mo5 O29B 78.6(6) . .
O23A Mo5 O29B 92.2(7) . .
O31A Mo5 O29B 140.5(6) . .
O5 Mo5 O30B 90.7(5) . .
O23B Mo5 O30B 157.0(8) . .
O31B Mo5 O30B 84.4(8) . .
O29A Mo5 O30B 87.4(6) . .
O30A Mo5 O30B 17.0(4) . .
O23A Mo5 O30B 170.9(6) . .
O31A Mo5 O30B 91.3(6) . .
O29B Mo5 O30B 81.8(7) . .
O5 Mo5 O3B 155.2(5) . .
O23B Mo5 O3B 87.8(7) . .
O31B Mo5 O3B 75.8(6) . .
O29A Mo5 O3B 98.7(4) . .
O30A Mo5 O3B 53.7(4) . .
O23A Mo5 O3B 101.9(5) . .
O31A Mo5 O3B 59.1(4) . .
O29B Mo5 O3B 82.1(6) . .
O30B Mo5 O3B 70.5(5) . .
O5 Mo5 O1A 165.4(4) . .
O23B Mo5 O1A 57.9(7) . .
O31B Mo5 O1A 104.8(6) . .
O29A Mo5 O1A 73.7(4) . .
O30A Mo5 O1A 83.4(3) . .
O23A Mo5 O1A 71.7(4) . .
O31A Mo5 O1A 83.6(4) . .
O29B Mo5 O1A 59.7(5) . .
O30B Mo5 O1A 99.3(5) . .
O3B Mo5 O1A 39.3(3) . .
O6 Mo6 O17B 116.7(6) . .
O6 Mo6 O13A 106.4(5) . .
O17B Mo6 O13A 81.9(6) . .
O6 Mo6 O19A 105.1(4) . .
O17B Mo6 O19A 138.2(6) . .
O13A Mo6 O19A 87.1(6) . .
O6 Mo6 O17A 96.0(4) . .
O17B Mo6 O17A 21.0(4) . .
O13A Mo6 O17A 91.1(5) . .
O19A Mo6 O17A 158.5(4) . .
O6 Mo6 O13B 91.1(7) . .
O17B Mo6 O13B 92.6(9) . .
O13A Mo6 O13B 15.9(5) . .
O19A Mo6 O13B 86.8(9) . .
O17A Mo6 O13B 97.1(9) . .
O6 Mo6 O18A 93.7(5) . .
O17B Mo6 O18A 89.7(5) . .
O13A Mo6 O18A 159.9(4) . .
O19A Mo6 O18A 87.1(5) . .
O17A Mo6 O18A 87.4(4) . .
O13B Mo6 O18A 173.1(8) . .
O6 Mo6 O18B 115.8(5) . .
O17B Mo6 O18B 87.2(6) . .
O13A Mo6 O18B 136.8(5) . .
O19A Mo6 O18B 73.8(5) . .
O17A Mo6 O18B 93.4(5) . .
O13B Mo6 O18B 149.9(8) . .
O18A Mo6 O18B 23.7(4) . .
O6 Mo6 O19B 91.3(6) . .
O17B Mo6 O19B 151.8(7) . .
O13A Mo6 O19B 87.6(8) . .
O19A Mo6 O19B 14.2(5) . .
O17A Mo6 O19B 172.6(6) . .
O13B Mo6 O19B 83.4(11) . .
O18A Mo6 O19B 91.4(7) . .
O18B Mo6 O19B 82.7(7) . .
O6 Mo6 O4A 163.8(4) . .
O17B Mo6 O4A 54.4(5) . .
O13A Mo6 O4A 86.5(4) . .
O19A Mo6 O4A 84.9(4) . .
O17A Mo6 O4A 73.6(4) . .
O13B Mo6 O4A 102.3(6) . .
O18A Mo6 O4A 73.8(3) . .
O18B Mo6 O4A 54.1(4) . .
O19B Mo6 O4A 99.1(5) . .
O7 Mo7 O16B 113.5(6) . .
O7 Mo7 O24A 108.6(4) . .
O16B Mo7 O24A 74.9(6) . .
O7 Mo7 O36B 110.6(6) . .
O16B Mo7 O36B 93.7(8) . .
O24A Mo7 O36B 140.5(6) . .
O7 Mo7 O21A 108.3(4) . .
O16B Mo7 O21A 138.1(6) . .
O24A Mo7 O21A 89.7(4) . .
O36B Mo7 O21A 73.7(6) . .
O7 Mo7 O16A 96.3(4) . .
O16B Mo7 O16A 20.5(5) . .
O24A Mo7 O16A 90.5(4) . .
O36B Mo7 O16A 90.0(6) . .
O21A Mo7 O16A 153.9(4) . .
O7 Mo7 O36A 96.1(4) . .
O16B Mo7 O36A 92.3(6) . .
O24A Mo7 O36A 155.0(4) . .
O36B Mo7 O36A 16.6(4) . .
O21A Mo7 O36A 85.7(4) . .
O16A Mo7 O36A 83.2(4) . .
O7 Mo7 O24B 92.4(5) . .
O16B Mo7 O24B 91.1(7) . .
O24A Mo7 O24B 19.5(4) . .
O36B Mo7 O24B 152.2(7) . .
O21A Mo7 O24B 84.6(5) . .
O16A Mo7 O24B 103.3(5) . .
O36A Mo7 O24B 168.7(5) . .
O7 Mo7 O21B 91.6(5) . .
O16B Mo7 O21B 153.7(7) . .
O24A Mo7 O21B 90.4(5) . .
O36B Mo7 O21B 83.8(7) . .
O21A Mo7 O21B 17.4(4) . .
O16A Mo7 O21B 171.3(5) . .
O36A Mo7 O21B 92.4(6) . .
O24B Mo7 O21B 79.9(7) . .
O7 Mo7 O3A 162.0(3) . .
O16B Mo7 O3A 56.5(6) . .
O24A Mo7 O3A 84.2(4) . .
O36B Mo7 O3A 59.0(6) . .
O21A Mo7 O3A 83.7(3) . .
O16A Mo7 O3A 70.4(3) . .
O36A Mo7 O3A 70.8(4) . .
O24B Mo7 O3A 102.3(5) . .
O21B Mo7 O3A 101.1(5) . .
O7 Mo7 O2B 155.5(4) . .
O16B Mo7 O2B 84.9(6) . .
O24A Mo7 O2B 59.0(4) . .
O36B Mo7 O2B 82.8(6) . .
O21A Mo7 O2B 54.3(4) . .
O16A Mo7 O2B 104.4(4) . .
O36A Mo7 O2B 99.2(4) . .
O24B Mo7 O2B 70.4(5) . .
O21B Mo7 O2B 68.8(5) . .
O3A Mo7 O2B 42.4(3) . .
O8 Mo8 O36B 112.5(6) . .
O8 Mo8 O15B 113.0(6) . .
O36B Mo8 O15B 90.2(8) . .
O8 Mo8 O35A 110.1(4) . .
O36B Mo8 O35A 78.7(6) . .
O15B Mo8 O35A 136.5(6) . .
O8 Mo8 O36A 97.0(5) . .
O36B Mo8 O36A 17.6(4) . .
O15B Mo8 O36A 88.8(7) . .
O35A Mo8 O36A 91.7(4) . .
O8 Mo8 O26A 108.7(5) . .
O36B Mo8 O26A 138.7(6) . .
O15B Mo8 O26A 75.9(6) . .
O35A Mo8 O26A 85.2(4) . .
O36A Mo8 O26A 153.6(4) . .
O8 Mo8 O15A 96.6(4) . .
O36B Mo8 O15A 93.5(7) . .
O15B Mo8 O15A 16.8(4) . .
O35A Mo8 O15A 153.2(4) . .
O36A Mo8 O15A 87.0(5) . .
O26A Mo8 O15A 84.2(5) . .
O8 Mo8 O35B 88.1(6) . .
O36B Mo8 O35B 90.0(7) . .
O15B Mo8 O35B 156.9(7) . .
O35A Mo8 O35B 22.2(4) . .
O36A Mo8 O35B 98.1(6) . .
O26A Mo8 O35B 88.9(5) . .
O15A Mo8 O35B 172.6(6) . .
O8 Mo8 O26B 88.7(6) . .
O36B Mo8 O26B 157.5(7) . .
O15B Mo8 O26B 88.1(8) . .
O35A Mo8 O26B 87.2(6) . .
O36A Mo8 O26B 174.2(6) . .
O26A Mo8 O26B 20.6(5) . .
O15A Mo8 O26B 91.4(6) . .
O35B Mo8 O26B 82.9(7) . .
O8 Mo8 O4B 153.4(5) . .
O36B Mo8 O4B 85.9(6) . .
O15B Mo8 O4B 84.8(6) . .
O35A Mo8 O4B 52.8(4) . .
O36A Mo8 O4B 103.3(4) . .
O26A Mo8 O4B 54.7(4) . .
O15A Mo8 O4B 101.5(4) . .
O35B Mo8 O4B 72.2(5) . .
O26B Mo8 O4B 71.6(6) . .
O8 Mo8 O3A 163.1(4) . .
O36B Mo8 O3A 59.1(6) . .
O15B Mo8 O3A 55.4(5) . .
O35A Mo8 O3A 83.5(4) . .
O36A Mo8 O3A 72.0(4) . .
O26A Mo8 O3A 81.6(4) . .
O15A Mo8 O3A 70.6(4) . .
O35B Mo8 O3A 105.8(5) . .
O26B Mo8 O3A 102.2(6) . .
O4B Mo8 O3A 43.4(3) . .
O9 Mo9 O17B 112.6(6) . .
O9 Mo9 O20A 107.8(4) . .
O17B Mo9 O20A 139.4(6) . .
O9 Mo9 O32B 113.4(6) . .
O17B Mo9 O32B 91.9(7) . .
O20A Mo9 O32B 75.4(6) . .
O9 Mo9 O24A 107.2(4) . .
O17B Mo9 O24A 74.3(6) . .
O20A Mo9 O24A 90.5(4) . .
O32B Mo9 O24A 139.3(6) . .
O9 Mo9 O32A 94.1(4) . .
O17B Mo9 O32A 86.2(5) . .
O20A Mo9 O32A 94.9(4) . .
O32B Mo9 O32A 24.2(5) . .
O24A Mo9 O32A 155.3(4) . .
O9 Mo9 O24B 90.4(6) . .
O17B Mo9 O24B 90.3(7) . .
O20A Mo9 O24B 85.6(5) . .
O32B Mo9 O24B 152.9(7) . .
O24A Mo9 O24B 19.8(4) . .
O32A Mo9 O24B 175.1(6) . .
O9 Mo9 O17A 94.5(4) . .
O17B Mo9 O17A 18.7(5) . .
O20A Mo9 O17A 157.7(4) . .
O32B Mo9 O17A 95.3(5) . .
O24A Mo9 O17A 83.5(4) . .
O32A Mo9 O17A 82.4(4) . .
O24B Mo9 O17A 95.3(5) . .
O9 Mo9 O20B 93.2(6) . .
O17B Mo9 O20B 152.8(7) . .
O20A Mo9 O20B 15.4(6) . .
O32B Mo9 O20B 85.3(7) . .
O24A Mo9 O20B 90.4(6) . .
O32A Mo9 O20B 101.0(6) . .
O24B Mo9 O20B 80.7(7) . .
O17A Mo9 O20B 171.4(6) . .
O9 Mo9 O4A 160.5(3) . .
O17B Mo9 O4A 53.9(6) . .
O20A Mo9 O4A 87.7(4) . .
O32B Mo9 O4A 58.2(5) . .
O24A Mo9 O4A 83.7(4) . .
O32A Mo9 O4A 72.4(3) . .
O24B Mo9 O4A 102.7(5) . .
O17A Mo9 O4A 70.3(3) . .
O20B Mo9 O4A 103.0(6) . .
O9 Mo9 O2B 154.9(4) . .
O17B Mo9 O2B 84.1(6) . .
O20A Mo9 O2B 56.6(4) . .
O32B Mo9 O2B 83.3(6) . .
O24A Mo9 O2B 57.7(4) . .
O32A Mo9 O2B 106.1(4) . .
O24B Mo9 O2B 70.1(5) . .
O17A Mo9 O2B 102.7(4) . .
O20B Mo9 O2B 68.8(6) . .
O4A Mo9 O2B 44.4(3) . .
O29B Mo10 O10 108.7(7) . .
O29B Mo10 O35A 142.6(7) . .
O10 Mo10 O35A 108.7(4) . .
O29B Mo10 O25A 76.9(7) . .
O10 Mo10 O25A 108.7(4) . .
O35A Mo10 O25A 90.0(4) . .
O29B Mo10 O22B 95.0(10) . .
O10 Mo10 O22B 110.2(6) . .
O35A Mo10 O22B 73.2(7) . .
O25A Mo10 O22B 140.8(6) . .
O29B Mo10 O22A 89.8(8) . .
O10 Mo10 O22A 97.2(4) . .
O35A Mo10 O22A 86.9(4) . .
O25A Mo10 O22A 153.5(4) . .
O22B Mo10 O22A 16.6(4) . .
O29B Mo10 O25B 95.9(8) . .
O10 Mo10 O25B 87.8(6) . .
O35A Mo10 O25B 84.3(6) . .
O25A Mo10 O25B 24.7(5) . .
O22B Mo10 O25B 154.6(7) . .
O22A Mo10 O25B 170.9(6) . .
O29B Mo10 O29A 13.5(7) . .
O10 Mo10 O29A 98.2(4) . .
O35A Mo10 O29A 152.1(5) . .
O25A Mo10 O29A 88.2(4) . .
O22B Mo10 O29A 91.0(7) . .
O22A Mo10 O29A 82.6(5) . .
O25B Mo10 O29A 104.4(6) . .
O29B Mo10 O35B 160.4(8) . .
O10 Mo10 O35B 90.0(5) . .
O35A Mo10 O35B 19.3(5) . .
O25A Mo10 O35B 91.7(5) . .
O22B Mo10 O35B 83.7(7) . .
O22A Mo10 O35B 93.9(5) . .
O25B Mo10 O35B 78.5(7) . .
O29A Mo10 O35B 171.4(6) . .
O29B Mo10 O4B 91.1(7) . .
O10 Mo10 O4B 153.0(4) . .
O35A Mo10 O4B 53.3(4) . .
O25A Mo10 O4B 57.0(4) . .
O22B Mo10 O4B 85.3(6) . .
O22A Mo10 O4B 101.2(4) . .
O25B Mo10 O4B 71.7(6) . .
O29A Mo10 O4B 103.7(4) . .
O35B Mo10 O4B 69.3(5) . .
O29B Mo10 O1A 61.7(7) . .
O10 Mo10 O1A 163.0(3) . .
O35A Mo10 O1A 82.3(4) . .
O25A Mo10 O1A 83.6(3) . .
O22B Mo10 O1A 59.6(6) . .
O22A Mo10 O1A 69.9(3) . .
O25B Mo10 O1A 106.6(5) . .
O29A Mo10 O1A 69.9(4) . .
O35B Mo10 O1A 101.6(5) . .
O4B Mo10 O1A 43.9(3) . .
O11 Mo11 O18B 114.3(5) . .
O11 Mo11 O31A 107.5(4) . .
O18B Mo11 O31A 137.8(6) . .
O11 Mo11 O32B 113.6(6) . .
O18B Mo11 O32B 96.4(6) . .
O31A Mo11 O32B 70.7(6) . .
O11 Mo11 O34A 106.2(4) . .
O18B Mo11 O34A 72.3(6) . .
O31A Mo11 O34A 91.5(4) . .
O32B Mo11 O34A 139.6(6) . .
O11 Mo11 O32A 95.9(4) . .
O18B Mo11 O32A 90.5(5) . .
O31A Mo11 O32A 90.5(4) . .
O32B Mo11 O32A 23.7(5) . .
O34A Mo11 O32A 156.1(4) . .
O11 Mo11 O18A 95.1(4) . .
O18B Mo11 O18A 22.0(5) . .
O31A Mo11 O18A 156.8(4) . .
O32B Mo11 O18A 95.5(5) . .
O34A Mo11 O18A 87.3(4) . .
O32A Mo11 O18A 81.6(4) . .
O11 Mo11 O34B 93.3(5) . .
O18B Mo11 O34B 88.5(7) . .
O31A Mo11 O34B 83.9(6) . .
O32B Mo11 O34B 147.2(7) . .
O34A Mo11 O34B 17.7(5) . .
O32A Mo11 O34B 170.4(5) . .
O18A Mo11 O34B 100.6(6) . .
O11 Mo11 O31B 94.4(5) . .
O18B Mo11 O31B 147.7(7) . .
O31A Mo11 O31B 16.1(5) . .
O32B Mo11 O31B 84.3(7) . .
O34A Mo11 O31B 86.3(5) . .
O32A Mo11 O31B 101.4(5) . .
O18A Mo11 O31B 169.7(5) . .
O34B Mo11 O31B 74.9(7) . .
O11 Mo11 O4A 161.5(3) . .
O18B Mo11 O4A 54.5(5) . .
O31A Mo11 O4A 86.3(4) . .
O32B Mo11 O4A 58.4(5) . .
O34A Mo11 O4A 85.3(4) . .
O32A Mo11 O4A 71.1(3) . .
O18A Mo11 O4A 70.5(3) . .
O34B Mo11 O4A 100.6(5) . .
O31B Mo11 O4A 100.9(5) . .
O12 Mo12 O27B 114.4(6) . .
O12 Mo12 O26A 109.7(4) . .
O27B Mo12 O26A 78.0(7) . .
O12 Mo12 O28B 108.9(6) . .
O27B Mo12 O28B 95.4(8) . .
O26A Mo12 O28B 140.0(7) . .
O12 Mo12 O25A 107.2(4) . .
O27B Mo12 O25A 138.4(6) . .
O26A Mo12 O25A 90.5(4) . .
O28B Mo12 O25A 68.3(7) . .
O12 Mo12 O27A 98.0(4) . .
O27B Mo12 O27A 19.8(5) . .
O26A Mo12 O27A 93.9(4) . .
O28B Mo12 O27A 90.9(7) . .
O25A Mo12 O27A 151.3(4) . .
O12 Mo12 O26B 91.2(6) . .
O27B Mo12 O26B 90.7(8) . .
O26A Mo12 O26B 19.4(5) . .
O28B Mo12 O26B 154.1(8) . .
O25A Mo12 O26B 90.6(5) . .
O27A Mo12 O26B 102.6(6) . .
O12 Mo12 O25B 87.8(5) . .
O27B Mo12 O25B 155.2(7) . .
O26A Mo12 O25B 84.3(6) . .
O28B Mo12 O25B 87.0(7) . .
O25A Mo12 O25B 23.7(5) . .
O27A Mo12 O25B 174.2(6) . .
O26B Mo12 O25B 77.3(7) . .
O12 Mo12 O28A 95.6(4) . .
O27B Mo12 O28A 91.2(6) . .
O26A Mo12 O28A 154.7(4) . .
O28B Mo12 O28A 17.4(6) . .
O25A Mo12 O28A 82.5(4) . .
O27A Mo12 O28A 81.6(4) . .
O26B Mo12 O28A 171.5(6) . .
O25B Mo12 O28A 97.7(5) . .
O12 Mo12 O4B 152.5(4) . .
O27B Mo12 O4B 86.5(6) . .
O26A Mo12 O4B 55.0(4) . .
O28B Mo12 O4B 85.5(7) . .
O25A Mo12 O4B 55.3(4) . .
O27A Mo12 O4B 105.4(4) . .
O26B Mo12 O4B 69.8(6) . .
O25B Mo12 O4B 69.1(6) . .
O28A Mo12 O4B 102.1(4) . .
O12 Mo12 O2A 161.9(3) . .
O27B Mo12 O2A 57.9(5) . .
O26A Mo12 O2A 85.5(4) . .
O28B Mo12 O2A 58.9(5) . .
O25A Mo12 O2A 81.6(3) . .
O27A Mo12 O2A 70.5(3) . .
O26B Mo12 O2A 104.8(5) . .
O25B Mo12 O2A 103.9(5) . .
O28A Mo12 O2A 69.4(3) . .
O4B Mo12 O2A 45.2(3) . .
O1B P1 O1A 178.6(6) . .
O1B P1 O3B 113.5(6) . .
O1A P1 O3B 65.5(5) . .
O1B P1 O2A 68.1(6) . .
O1A P1 O2A 112.1(4) . .
O3B P1 O2A 69.3(5) . .
O1B P1 O3A 68.7(5) . .
O1A P1 O3A 112.3(4) . .
O3B P1 O3A 176.5(6) . .
O2A P1 O3A 109.8(4) . .
O1B P1 O2B 112.4(7) . .
O1A P1 O2B 67.4(5) . .
O3B P1 O2B 110.0(6) . .
O2A P1 O2B 179.3(6) . .
O3A P1 O2B 70.9(5) . .
O1B P1 O4A 70.3(5) . .
O1A P1 O4A 108.4(4) . .
O3B P1 O4A 76.2(5) . .
O2A P1 O4A 106.8(4) . .
O3A P1 O4A 107.2(4) . .
O2B P1 O4A 73.0(5) . .
O1B P1 O4B 108.8(6) . .
O1A P1 O4B 72.5(5) . .
O3B P1 O4B 106.2(7) . .
O2A P1 O4B 74.8(5) . .
O3A P1 O4B 70.4(5) . .
O2B P1 O4B 105.5(6) . .
O4A P1 O4B 177.5(6) . .
P1 O1A Mo5 127.1(4) . .
P1 O1A Mo2 126.3(4) . .
Mo5 O1A Mo2 91.3(2) . .
P1 O1A Mo10 121.7(4) . .
Mo5 O1A Mo10 89.7(2) . .
Mo2 O1A Mo10 89.7(2) . .
P1 O2A Mo4 127.0(4) . .
P1 O2A Mo3 125.7(4) . .
Mo4 O2A Mo3 92.6(2) . .
P1 O2A Mo12 120.9(4) . .
Mo4 O2A Mo12 90.4(2) . .
Mo3 O2A Mo12 89.7(2) . .
P1 O3A Mo1 125.8(4) . .
P1 O3A Mo7 123.9(4) . .
Mo1 O3A Mo7 92.1(2) . .
P1 O3A Mo8 123.2(4) . .
Mo1 O3A Mo8 91.9(2) . .
Mo7 O3A Mo8 90.0(2) . .
P1 O4A Mo6 125.8(4) . .
P1 O4A Mo9 122.5(4) . .
Mo6 O4A Mo9 92.5(3) . .
P1 O4A Mo11 122.7(4) . .
Mo6 O4A Mo11 93.1(2) . .
Mo9 O4A Mo11 91.1(2) . .
Mo1 O13A Mo6 148.6(8) . .
Mo1 O14A Mo4 147.7(8) . .
Mo8 O15A Mo1 125.7(6) . .
Mo7 O16A Mo1 126.1(5) . .
Mo6 O17A Mo9 123.6(5) . .
Mo6 O18A Mo11 122.6(5) . .
Mo4 O19A Mo6 149.7(7) . .
Mo9 O20A Mo2 149.4(6) . .
Mo2 O21A Mo7 151.7(5) . .
Mo2 O22A Mo10 127.6(5) . .
Mo5 O23A Mo2 125.7(6) . .
Mo7 O24A Mo9 146.7(6) . .
Mo10 O25A Mo12 146.2(5) . .
Mo12 O26A Mo8 152.2(6) . .
Mo4 O27A Mo12 126.5(5) . .
Mo3 O28A Mo12 125.7(5) . .
Mo5 O29A Mo10 126.8(6) . .
Mo3 O30A Mo5 157.2(6) . .
Mo11 O31A Mo5 150.2(5) . .
Mo9 O32A Mo11 124.7(5) . .
Mo4 O33A Mo3 123.0(5) . .
Mo11 O34A Mo3 143.5(5) . .
Mo10 O35A Mo8 152.8(5) . .
Mo8 O36A Mo7 127.2(5) . .
P1 O1B Mo1 124.8(6) . .
P1 O1B Mo4 124.9(7) . .
Mo1 O1B Mo4 92.5(4) . .
P1 O2B Mo2 125.5(7) . .
P1 O2B Mo7 122.7(6) . .
Mo2 O2B Mo7 94.6(4) . .
P1 O2B Mo9 120.0(6) . .
Mo2 O2B Mo9 94.0(4) . .
Mo7 O2B Mo9 91.7(4) . .
P1 O3B Mo5 127.9(7) . .
P1 O3B Mo3 123.6(6) . .
Mo5 O3B Mo3 94.8(4) . .
P1 O4B Mo10 121.8(7) . .
P1 O4B Mo8 123.0(7) . .
Mo10 O4B Mo8 96.7(4) . .
P1 O4B Mo12 119.1(6) . .
Mo10 O4B Mo12 94.9(4) . .
Mo8 O4B Mo12 94.7(4) . .
Mo6 O13B Mo1 127.9(11) . .
Mo1 O14B Mo4 128.9(12) . .
Mo1 O15B Mo8 150.7(11) . .
Mo7 O16B Mo1 147.1(10) . .
Mo9 O17B Mo6 154.0(10) . .
Mo11 O18B Mo6 147.4(8) . .
Mo4 O19B Mo6 127.4(9) . .
Mo2 O20B Mo9 124.3(9) . .
Mo2 O21B Mo7 124.3(8) . .
Mo2 O22B Mo10 144.4(11) . .
Mo5 O23B Mo2 151.5(13) . .
Mo9 O24B Mo7 126.9(8) . .
Mo10 O25B Mo12 122.5(8) . .
Mo8 O26B Mo12 123.4(9) . .
Mo12 O27B Mo4 145.6(10) . .
Mo12 O28B Mo3 145.8(10) . .
Mo10 O29B Mo5 144.3(12) . .
Mo3 O30B Mo5 124.8(8) . .
Mo5 O31B Mo11 126.1(8) . .
Mo11 O32B Mo9 142.4(8) . .
Mo4 O33B Mo3 153.7(9) . .
Mo3 O34B Mo11 127.4(8) . .
Mo8 O35B Mo10 121.7(8) . .
Mo8 O36B Mo7 145.6(11) . .
O45 V1 O41A 100.2(4) . .
O45 V1 O43A 99.0(4) . .
O41A V1 O43A 160.8(4) . .
O45 V1 O42A 98.2(4) . .
O41A V1 O42A 87.3(4) . .
O43A V1 O42A 90.5(3) . .
O45 V1 O44 99.4(4) . .
O41A V1 O44 92.8(4) . .
O43A V1 O44 83.5(4) . .
O42A V1 O44 162.1(3) . .
O45 V1 O43B 98.3(8) . .
O41A V1 O43B 149.4(7) . .
O43A V1 O43B 24.8(6) . .
O42A V1 O43B 65.9(6) . .
O44 V1 O43B 108.1(6) . .
O45 V1 O42B 104.6(11) . .
O41A V1 O42B 65.8(9) . .
O43A V1 O42B 109.6(9) . .
O42A V1 O42B 21.8(8) . .
O44 V1 O42B 150.2(10) . .
O43B V1 O42B 86.0(10) . .
O45 V1 O41B 97.5(9) . .
O41A V1 O41B 22.6(9) . .
O43A V1 O41B 151.5(10) . .
O42A V1 O41B 109.9(10) . .
O44 V1 O41B 71.0(10) . .
O43B V1 O41B 164.1(12) . .
O42B V1 O41B 88.3(13) . .
O45 V1 N1 177.3(3) . .
O41A V1 N1 79.0(3) . .
O43A V1 N1 81.8(3) . .
O42A V1 N1 84.3(3) . .
O44 V1 N1 78.2(3) . .
O43B V1 N1 83.5(7) . .
O42B V1 N1 77.5(11) . .
O41B V1 N1 80.8(9) . .
C1 N1 V1 169.8(8) . .
N1 C1 C2 177.5(13) . .
C1 C2 H2A 109.5 . .
C1 C2 H2B 109.5 . .
H2A C2 H2B 109.5 . .
C1 C2 H2C 109.5 . .
H2A C2 H2C 109.5 . .
H2B C2 H2C 109.5 . .
S4B O44 S4A 50.3(10) . .
S4B O44 V1 170.6(11) . .
S4A O44 V1 126.7(5) . .
O41A S1A C1A 104.4(8) . .
O42A S2A C7A 102.3(6) . .
O43A S3A C3A 108.1(8) . .
O44 S4A C5A 106.9(6) . .
S1A O41A V1 127.7(6) . .
S2A O42A V1 127.1(5) . .
S3A O43A V1 128.8(5) . .
C2A C1A S1A 126(2) . .
C2A C1A H1A1 105.8 . .
S1A C1A H1A1 105.8 . .
C2A C1A H1A2 105.8 . .
S1A C1A H1A2 105.8 . .
H1A1 C1A H1A2 106.2 . .
C4A C3A S3A 118.8(15) . .
C4A C3A H3A1 107.6 . .
S3A C3A H3A1 107.6 . .
C4A C3A H3A2 107.6 . .
S3A C3A H3A2 107.6 . .
H3A1 C3A H3A2 107.0 . .
C6A C5A S4A 112.8(11) . .
C6A C5A H5B1 109.0 . .
S4A C5A H5B1 109.0 . .
C6A C5A H5B2 109.0 . .
S4A C5A H5B2 109.0 . .
H5B1 C5A H5B2 107.8 . .
C8A C7A S2A 125.4(17) . .
C8A C7A H7A1 106.0 . .
S2A C7A H7A1 106.0 . .
C8A C7A H7A2 106.0 . .
S2A C7A H7A2 106.0 . .
H7A1 C7A H7A2 106.3 . .
O41B S1B C1B 102.7(14) . .
O42B S2B C7B 95.7(13) . .
O43B S3B C3B 102.5(11) . .
O44 S4B C5B 132.1(15) . .
S1B O41B V1 130(2) . .
S2B O42B V1 128.2(19) . .
S3B O43B V1 124.5(13) . .
C2B C1B S1B 115.8(8) . .
C2B C1B H1B1 108.3 . .
S1B C1B H1B1 108.3 . .
C2B C1B H1B2 108.3 . .
S1B C1B H1B2 108.3 . .
H1B1 C1B H1B2 107.4 . .
C1B C2B H2B1 109.5 . .
C1B C2B H2B2 109.5 . .
H2B1 C2B H2B2 109.5 . .
C1B C2B H2B3 109.5 . .
H2B1 C2B H2B3 109.5 . .
H2B2 C2B H2B3 109.5 . .
C4B C3B S3B 116.5(8) . .
C4B C3B H3B1 108.2 . .
S3B C3B H3B1 108.2 . .
C4B C3B H3B2 108.2 . .
S3B C3B H3B2 108.2 . .
H3B1 C3B H3B2 107.3 . .
C3B C4B H4B1 109.5 . .
C3B C4B H4B2 109.5 . .
H4B1 C4B H4B2 109.5 . .
C3B C4B H4B3 109.5 . .
H4B1 C4B H4B3 109.5 . .
H4B2 C4B H4B3 109.5 . .
C6B C5B S4B 123.5(12) . .
C6B C5B H5A1 106.4 . .
S4B C5B H5A1 106.4 . .
C6B C5B H5A2 106.4 . .
S4B C5B H5A2 106.4 . .
H5A1 C5B H5A2 106.5 . .
C5B C6B H6A1 109.5 . .
C5B C6B H6A2 109.5 . .
H6A1 C6B H6A2 109.5 . .
C5B C6B H6A3 109.5 . .
H6A1 C6B H6A3 109.5 . .
H6A2 C6B H6A3 109.5 . .
C8B C7B S2B 114.3(10) . .
C8B C7B H7B1 108.7 . .
S2B C7B H7B1 108.7 . .
C8B C7B H7B2 108.7 . .
S2B C7B H7B2 108.7 . .
H7B1 C7B H7B2 107.6 . .
C7B C8B H8B1 109.5 . .
C7B C8B H8B2 109.5 . .
H8B1 C8B H8B2 109.5 . .
C7B C8B H8B3 109.5 . .
H8B1 C8B H8B3 109.5 . .
H8B2 C8B H8B3 109.5 . .
O53 V2 O50 89.1(9) . 2_565
O53 V2 O53A 105.4(8) . .
O50 V2 O53A 89.7(7) 2_565 .
O53 V2 V2 98.8(8) . 2_565
O50 V2 V2 9.7(6) 2_565 2_565
O53A V2 V2 86.4(5) . 2_565
O53 V2 O53B 104.3(8) . 2_565
O50 V2 O53B 88.7(7) 2_565 2_565
O53A V2 O53B 150.2(6) . 2_565
V2 V2 O53B 87.1(6) 2_565 2_565
O53 V2 O51 90.4(8) . .
O50 V2 O51 179.3(6) 2_565 .
O53A V2 O51 90.0(5) . .
V2 V2 O51 170.8(5) 2_565 .
O53B V2 O51 91.8(6) 2_565 .
O53 V2 O52 165.3(9) . .
O50 V2 O52 105.5(7) 2_565 .
O53A V2 O52 76.4(5) . .
V2 V2 O52 95.9(6) 2_565 .
O53B V2 O52 75.4(5) 2_565 .
O51 V2 O52 75.0(6) . .
O53 O50 V2 90.4(11) . 2_565
C12B C11B S5A 104.7(12) . .
C12B C11B S5B 118.7(11) . .
C12B C11B H11C 110.8 . .
S5A C11B H11C 110.8 . .
S5B C11B H11C 89.7 . .
C12B C11B H11D 110.8 . .
S5A C11B H11D 110.8 . .
S5B C11B H11D 115.6 . .
H11C C11B H11D 108.9 . .
C11B C12B H12D 109.5 . .
C11B C12B H12E 109.5 . .
H12D C12B H12E 109.5 . .
C11B C12B H12F 109.5 . .
H12D C12B H12F 109.5 . .
H12E C12B H12F 109.5 . .
C11B S5A O53A 107.3(8) . .
C11B S5A C11A 97.7(7) . .
O53A S5A C11A 104.7(7) . .
C12A C11A S5A 112.0(12) . .
C12A C11A H11A 109.2 . .
S5A C11A H11A 109.2 . .
C12A C11A H11B 109.2 . .
S5A C11A H11B 109.2 . .
H11A C11A H11B 107.9 . .
S5A O53A V2 119.8(7) . .
O53B S5B C11B 111.3(8) . .
S5B O53B V2 119.7(7) . 2_565
C62 C61 H61A 109.5 . .
C62 C61 H61B 109.5 . .
H61A C61 H61B 109.5 . .
C62 C61 H61C 109.5 . .
H61A C61 H61C 109.5 . .
H61B C61 H61C 109.5 . .
N3 C62 C61 176(2) . .

loop_
_geom_bond_atom_site_label_1
_geom_bond_atom_site_label_2
_geom_bond_distance
_geom_bond_site_symmetry_2
Mo1 O1 1.662(6) .
Mo1 O15B 1.761(18) .
Mo1 O14A 1.840(15) .
Mo1 O13A 1.854(14) .
Mo1 O16B 1.929(16) .
Mo1 O14B 1.94(3) .
Mo1 O16A 1.982(9) .
Mo1 O15A 1.991(11) .
Mo1 O13B 2.06(2) .
Mo1 O3A 2.404(7) .
Mo1 O1B 2.473(12) .
Mo2 O2 1.649(6) .
Mo2 O22B 1.82(2) .
Mo2 O21A 1.846(9) .
Mo2 O22A 1.891(11) .
Mo2 O23B 1.89(2) .
Mo2 O20B 1.95(2) .
Mo2 O21B 1.951(16) .
Mo2 O20A 1.963(10) .
Mo2 O23A 1.981(14) .
Mo2 O2B 2.418(11) .
Mo2 O1A 2.455(7) .
Mo3 O3 1.643(6) .
Mo3 O30A 1.768(10) .
Mo3 O33B 1.810(15) .
Mo3 O28A 1.817(10) .
Mo3 O28B 1.875(17) .
Mo3 O34B 1.970(18) .
Mo3 O30B 2.005(18) .
Mo3 O33A 2.043(10) .
Mo3 O34A 2.046(10) .
Mo3 O2A 2.437(7) .
Mo3 O3B 2.480(12) .
Mo4 O4 1.643(6) .
Mo4 O33B 1.788(15) .
Mo4 O19A 1.860(13) .
Mo4 O14A 1.899(15) .
Mo4 O27B 1.928(17) .
Mo4 O33A 1.945(9) .
Mo4 O27A 1.946(9) .
Mo4 O19B 1.97(2) .
Mo4 O14B 2.04(3) .
Mo4 O2A 2.412(7) .
Mo4 O1B 2.499(12) .
Mo5 O5 1.644(7) .
Mo5 O23B 1.72(2) .
Mo5 O31B 1.805(18) .
Mo5 O29A 1.869(12) .
Mo5 O30A 1.901(10) .
Mo5 O23A 1.955(13) .
Mo5 O31A 1.964(10) .
Mo5 O29B 2.02(2) .
Mo5 O30B 2.054(17) .
Mo5 O3B 2.406(11) .
Mo5 O1A 2.441(7) .
Mo6 O6 1.644(7) .
Mo6 O17B 1.829(16) .
Mo6 O13A 1.858(15) .
Mo6 O19A 1.893(14) .
Mo6 O17A 1.900(9) .
Mo6 O13B 1.92(2) .
Mo6 O18A 1.938(9) .
Mo6 O18B 1.963(13) .
Mo6 O19B 2.07(2) .
Mo6 O4A 2.382(7) .
Mo7 O7 1.654(6) .
Mo7 O16B 1.728(15) .
Mo7 O24A 1.821(9) .
Mo7 O36B 1.855(19) .
Mo7 O21A 1.859(9) .
Mo7 O16A 1.953(9) .
Mo7 O36A 2.001(12) .
Mo7 O24B 2.004(17) .
Mo7 O21B 2.112(15) .
Mo7 O3A 2.467(7) .
Mo7 O2B 2.471(12) .
Mo8 O8 1.639(7) .
Mo8 O36B 1.80(2) .
Mo8 O15B 1.866(19) .
Mo8 O35A 1.870(9) .
Mo8 O36A 1.902(12) .
Mo8 O26A 1.945(10) .
Mo8 O15A 1.953(12) .
Mo8 O35B 1.958(17) .
Mo8 O26B 2.013(19) .
Mo8 O4B 2.414(13) .
Mo8 O3A 2.478(7) .
Mo9 O9 1.656(7) .
Mo9 O17B 1.739(16) .
Mo9 O20A 1.763(10) .
Mo9 O32B 1.875(14) .
Mo9 O24A 1.900(9) .
Mo9 O32A 1.935(9) .
Mo9 O24B 1.982(16) .
Mo9 O17A 2.043(9) .
Mo9 O20B 2.113(19) .
Mo9 O4A 2.428(7) .
Mo9 O2B 2.498(11) .
Mo10 O29B 1.639(19) .
Mo10 O10 1.666(6) .
Mo10 O35A 1.832(9) .
Mo10 O25A 1.846(8) .
Mo10 O22B 1.85(2) .
Mo10 O22A 2.003(11) .
Mo10 O25B 2.003(18) .
Mo10 O29A 2.029(11) .
Mo10 O35B 2.161(16) .
Mo10 O4B 2.402(12) .
Mo10 O1A 2.502(7) .
Mo11 O11 1.634(6) .
Mo11 O18B 1.689(13) .
Mo11 O31A 1.755(10) .
Mo11 O32B 1.800(15) .
Mo11 O34A 1.850(10) .
Mo11 O32A 1.993(9) .
Mo11 O18A 2.058(9) .
Mo11 O34B 2.157(18) .
Mo11 O31B 2.221(18) .
Mo11 O4A 2.447(7) .
Mo12 O12 1.660(6) .
Mo12 O27B 1.717(17) .
Mo12 O26A 1.750(10) .
Mo12 O28B 1.766(18) .
Mo12 O25A 1.901(9) .
Mo12 O27A 1.956(10) .
Mo12 O26B 2.061(19) .
Mo12 O25B 2.086(18) .
Mo12 O28A 2.093(11) .
Mo12 O4B 2.464(13) .
Mo12 O2A 2.497(7) .
P1 O1B 1.470(12) .
P1 O1A 1.494(7) .
P1 O3B 1.518(11) .
P1 O2A 1.531(7) .
P1 O3A 1.531(7) .
P1 O2B 1.551(12) .
P1 O4A 1.582(7) .
P1 O4B 1.607(12) .
V1 O45 1.578(6) .
V1 O41A 1.981(8) .
V1 O43A 1.992(8) .
V1 O42A 1.997(8) .
V1 O44 2.007(7) .
V1 O43B 2.04(2) .
V1 O42B 2.05(3) .
V1 O41B 2.07(3) .
V1 N1 2.387(7) .
N1 C1 1.118(11) .
C1 C2 1.477(14) .
C2 H2A 0.9800 .
C2 H2B 0.9800 .
C2 H2C 0.9800 .
O44 S4B 1.112(16) .
O44 S4A 1.495(7) .
S1A O41A 1.553(9) .
S1A C1A 1.78(2) .
S2A O42A 1.541(8) .
S2A C7A 1.782(15) .
S3A O43A 1.520(8) .
S3A C3A 1.801(13) .
S4A C5A 1.806(16) .
C1A C2A 1.341(17) .
C1A H1A1 0.9900 .
C1A H1A2 0.9900 .
C2A H2A1 0.9800 .
C2A H2A2 0.9800 .
C2A H2A3 0.9800 .
C3A C4A 1.34(2) .
C3A H3A1 0.9900 .
C3A H3A2 0.9900 .
C4A H4A1 0.9800 .
C4A H4A2 0.9800 .
C4A H4A3 0.9800 .
C5A C6A 1.36(3) .
C5A H5B1 0.9900 .
C5A H5B2 0.9900 .
C6A H6B1 0.9800 .
C6A H6B2 0.9800 .
C6A H6B3 0.9800 .
C7A C8A 1.379(17) .
C7A H7A1 0.9900 .
C7A H7A2 0.9900 .
C8A H8A1 0.9800 .
C8A H8A2 0.9800 .
C8A H8A3 0.9800 .
S1B O41B 1.51(3) .
S1B C1B 1.795(16) .
S2B O42B 1.47(3) .
S2B C7B 1.767(15) .
S3B O43B 1.56(2) .
S3B C3B 1.823(13) .
S4B C5B 1.724(19) .
C1B C2B 1.496(19) .
C1B H1B1 0.9900 .
C1B H1B2 0.9900 .
C2B H2B1 0.9800 .
C2B H2B2 0.9800 .
C2B H2B3 0.9800 .
C3B C4B 1.453(17) .
C3B H3B1 0.9900 .
C3B H3B2 0.9900 .
C4B H4B1 0.9800 .
C4B H4B2 0.9800 .
C4B H4B3 0.9800 .
C5B C6B 1.445(16) .
C5B H5A1 0.9900 .
C5B H5A2 0.9900 .
C6B H6A1 0.9800 .
C6B H6A2 0.9800 .
C6B H6A3 0.9800 .
C7B C8B 1.464(19) .
C7B H7B1 0.9900 .
C7B H7B2 0.9900 .
C8B H8B1 0.9800 .
C8B H8B2 0.9800 .
C8B H8B3 0.9800 .
V2 O53 1.461(18) .
V2 O50 1.97(3) 2_565
V2 O53A 2.034(14) .
V2 V2 2.035(10) 2_565
V2 O53B 2.076(13) 2_565
V2 O51 2.079(11) .
V2 O52 2.254(11) .
O50 O53 1.80(3) .
O50 V2 1.97(3) 2_565
C11B C12B 1.52(3) .
C11B S5A 1.529(19) .
C11B S5B 2.054(19) .
C11B H11C 0.9900 .
C11B H11D 0.9900 .
C12B H12D 0.9800 .
C12B H12E 0.9800 .
C12B H12F 0.9800 .
S5A O53A 1.555(11) .
S5A C11A 2.006(17) .
C11A C12A 1.53(2) .
C11A H11A 0.9900 .
C11A H11B 0.9900 .
C12A H12A 0.9800 .
C12A H12B 0.9800 .
C12A H12C 0.9800 .
S5B O53B 1.530(13) .
O53B V2 2.076(13) 2_565
C61 C62 1.37(4) .
C61 H61A 0.9800 .
C61 H61B 0.9800 .
C61 H61C 0.9800 .
C62 N3 1.20(4) .
O61 O62 1.59(6) .

loop_
_geom_torsion_atom_site_label_1
_geom_torsion_atom_site_label_2
_geom_torsion_atom_site_label_3
_geom_torsion_atom_site_label_4
_geom_torsion
_geom_torsion_site_symmetry_1
_geom_torsion_site_symmetry_4
O3B P1 O1A Mo5 3.4(6) . .
O2A P1 O1A Mo5 56.4(6) . .
O3A P1 O1A Mo5 -179.5(4) . .
O2B P1 O1A Mo5 -123.1(6) . .
O4A P1 O1A Mo5 -61.3(6) . .
O4B P1 O1A Mo5 121.2(7) . .
O3B P1 O1A Mo2 129.7(7) . .
O2A P1 O1A Mo2 -177.3(4) . .
O3A P1 O1A Mo2 -53.2(6) . .
O2B P1 O1A Mo2 3.2(5) . .
O4A P1 O1A Mo2 65.0(5) . .
O4B P1 O1A Mo2 -112.5(7) . .
O3B P1 O1A Mo10 -113.8(7) . .
O2A P1 O1A Mo10 -60.9(5) . .
O3A P1 O1A Mo10 63.2(5) . .
O2B P1 O1A Mo10 119.6(6) . .
O4A P1 O1A Mo10 -178.5(4) . .
O4B P1 O1A Mo10 3.9(6) . .
O5 Mo5 O1A P1 -178.8(14) . .
O23B Mo5 O1A P1 130.9(11) . .
O31B Mo5 O1A P1 40.6(8) . .
O29A Mo5 O1A P1 -130.5(6) . .
O30A Mo5 O1A P1 -40.1(6) . .
O23A Mo5 O1A P1 135.3(7) . .
O31A Mo5 O1A P1 44.3(5) . .
O29B Mo5 O1A P1 -120.8(8) . .
O30B Mo5 O1A P1 -46.0(7) . .
O3B Mo5 O1A P1 -3.1(5) . .
O5 Mo5 O1A Mo2 41.7(16) . .
O23B Mo5 O1A Mo2 -8.6(10) . .
O31B Mo5 O1A Mo2 -98.9(6) . .
O29A Mo5 O1A Mo2 90.0(4) . .
O30A Mo5 O1A Mo2 -179.6(4) . .
O23A Mo5 O1A Mo2 -4.2(5) . .
O31A Mo5 O1A Mo2 -95.2(3) . .
O29B Mo5 O1A Mo2 99.7(7) . .
O30B Mo5 O1A Mo2 174.5(5) . .
O3B Mo5 O1A Mo2 -142.6(6) . .
O5 Mo5 O1A Mo10 -47.9(16) . .
O23B Mo5 O1A Mo10 -98.2(10) . .
O31B Mo5 O1A Mo10 171.4(6) . .
O29A Mo5 O1A Mo10 0.4(4) . .
O30A Mo5 O1A Mo10 90.8(3) . .
O23A Mo5 O1A Mo10 -93.8(5) . .
O31A Mo5 O1A Mo10 175.1(3) . .
O29B Mo5 O1A Mo10 10.1(6) . .
O30B Mo5 O1A Mo10 84.9(5) . .
O3B Mo5 O1A Mo10 127.7(6) . .
O2 Mo2 O1A P1 -174.4(9) . .
O22B Mo2 O1A P1 118.3(8) . .
O21A Mo2 O1A P1 36.8(5) . .
O22A Mo2 O1A P1 132.9(6) . .
O23B Mo2 O1A P1 -132.0(11) . .
O20B Mo2 O1A P1 -50.9(7) . .
O21B Mo2 O1A P1 35.7(7) . .
O20A Mo2 O1A P1 -49.7(5) . .
O23A Mo2 O1A P1 -135.8(7) . .
O2B Mo2 O1A P1 -2.9(5) . .
O2 Mo2 O1A Mo5 -34.4(12) . .
O22B Mo2 O1A Mo5 -101.7(7) . .
O21A Mo2 O1A Mo5 176.8(3) . .
O22A Mo2 O1A Mo5 -87.2(4) . .
O23B Mo2 O1A Mo5 7.9(9) . .
O20B Mo2 O1A Mo5 89.1(6) . .
O21B Mo2 O1A Mo5 175.7(5) . .
O20A Mo2 O1A Mo5 90.3(3) . .
O23A Mo2 O1A Mo5 4.2(5) . .
O2B Mo2 O1A Mo5 137.1(5) . .
O2 Mo2 O1A Mo10 55.2(11) . .
O22B Mo2 O1A Mo10 -12.0(7) . .
O21A Mo2 O1A Mo10 -93.5(3) . .
O22A Mo2 O1A Mo10 2.5(4) . .
O23B Mo2 O1A Mo10 97.6(10) . .
O20B Mo2 O1A Mo10 178.7(6) . .
O21B Mo2 O1A Mo10 -94.7(5) . .
O20A Mo2 O1A Mo10 180.0(3) . .
O23A Mo2 O1A Mo10 93.8(5) . .
O2B Mo2 O1A Mo10 -133.3(5) . .
O29B Mo10 O1A P1 122.7(9) . .
O10 Mo10 O1A P1 -178.5(9) . .
O35A Mo10 O1A P1 -46.8(5) . .
O25A Mo10 O1A P1 44.1(5) . .
O22B Mo10 O1A P1 -121.8(8) . .
O22A Mo10 O1A P1 -136.2(6) . .
O25B Mo10 O1A P1 34.9(7) . .
O29A Mo10 O1A P1 134.5(6) . .
O35B Mo10 O1A P1 -46.4(6) . .
O4B Mo10 O1A P1 -3.6(5) . .
O29B Mo10 O1A Mo5 -12.2(8) . .
O10 Mo10 O1A Mo5 46.7(11) . .
O35A Mo10 O1A Mo5 178.4(3) . .
O25A Mo10 O1A Mo5 -90.8(3) . .
O22B Mo10 O1A Mo5 103.3(7) . .
O22A Mo10 O1A Mo5 88.9(4) . .
O25B Mo10 O1A Mo5 -99.9(5) . .
O29A Mo10 O1A Mo5 -0.4(4) . .
O35B Mo10 O1A Mo5 178.8(5) . .
O4B Mo10 O1A Mo5 -138.5(5) . .
O29B Mo10 O1A Mo2 -103.5(8) . .
O10 Mo10 O1A Mo2 -44.7(11) . .
O35A Mo10 O1A Mo2 87.1(3) . .
O25A Mo10 O1A Mo2 177.9(3) . .
O22B Mo10 O1A Mo2 12.0(7) . .
O22A Mo10 O1A Mo2 -2.4(3) . .
O25B Mo10 O1A Mo2 168.7(5) . .
O29A Mo10 O1A Mo2 -91.7(4) . .
O35B Mo10 O1A Mo2 87.5(5) . .
O4B Mo10 O1A Mo2 130.2(5) . .
O1B P1 O2A Mo4 1.2(6) . .
O1A P1 O2A Mo4 -177.3(4) . .
O3B P1 O2A Mo4 -126.4(7) . .
O3A P1 O2A Mo4 57.1(6) . .
O4A P1 O2A Mo4 -58.7(5) . .
O4B P1 O2A Mo4 119.2(7) . .
O1B P1 O2A Mo3 128.8(7) . .
O1A P1 O2A Mo3 -49.8(6) . .
O3B P1 O2A Mo3 1.1(6) . .
O3A P1 O2A Mo3 -175.3(4) . .
O4A P1 O2A Mo3 68.9(5) . .
O4B P1 O2A Mo3 -113.2(7) . .
O1B P1 O2A Mo12 -116.2(6) . .
O1A P1 O2A Mo12 65.3(5) . .
O3B P1 O2A Mo12 116.2(7) . .
O3A P1 O2A Mo12 -60.3(5) . .
O4A P1 O2A Mo12 -176.1(4) . .
O4B P1 O2A Mo12 1.8(6) . .
O4 Mo4 O2A P1 -176.1(8) . .
O33B Mo4 O2A P1 128.7(8) . .
O19A Mo4 O2A P1 43.3(6) . .
O14A Mo4 O2A P1 -44.6(6) . .
O27B Mo4 O2A P1 -117.0(8) . .
O33A Mo4 O2A P1 136.2(6) . .
O27A Mo4 O2A P1 -132.4(6) . .
O19B Mo4 O2A P1 43.0(9) . .
O14B Mo4 O2A P1 -40.9(9) . .
O1B Mo4 O2A P1 -1.0(5) . .
O4 Mo4 O2A Mo3 44.0(11) . .
O33B Mo4 O2A Mo3 -11.2(6) . .
O19A Mo4 O2A Mo3 -96.6(5) . .
O14A Mo4 O2A Mo3 175.5(5) . .
O27B Mo4 O2A Mo3 103.1(7) . .
O33A Mo4 O2A Mo3 -3.7(3) . .
O27A Mo4 O2A Mo3 87.7(4) . .
O19B Mo4 O2A Mo3 -96.9(7) . .
O14B Mo4 O2A Mo3 179.3(8) . .
O1B Mo4 O2A Mo3 -140.9(5) . .
O4 Mo4 O2A Mo12 -45.7(11) . .
O33B Mo4 O2A Mo12 -100.9(7) . .
O19A Mo4 O2A Mo12 173.7(5) . .
O14A Mo4 O2A Mo12 85.8(5) . .
O27B Mo4 O2A Mo12 13.3(6) . .
O33A Mo4 O2A Mo12 -93.4(3) . .
O27A Mo4 O2A Mo12 -2.0(3) . .
O19B Mo4 O2A Mo12 173.3(7) . .
O14B Mo4 O2A Mo12 89.5(8) . .
O1B Mo4 O2A Mo12 129.4(5) . .
O3 Mo3 O2A P1 -169.4(12) . .
O30A Mo3 O2A P1 31.2(6) . .
O33B Mo3 O2A P1 -129.5(8) . .
O28A Mo3 O2A P1 131.6(6) . .
O28B Mo3 O2A P1 116.8(9) . .
O34B Mo3 O2A P1 -48.6(7) . .
O30B Mo3 O2A P1 36.2(7) . .
O33A Mo3 O2A P1 -137.1(6) . .
O34A Mo3 O2A P1 -54.4(5) . .
O3B Mo3 O2A P1 -1.0(5) . .
O3 Mo3 O2A Mo4 -28.7(14) . .
O30A Mo3 O2A Mo4 171.8(4) . .
O33B Mo3 O2A Mo4 11.2(6) . .
O28A Mo3 O2A Mo4 -87.7(4) . .
O28B Mo3 O2A Mo4 -102.5(7) . .
O34B Mo3 O2A Mo4 92.1(6) . .
O30B Mo3 O2A Mo4 176.9(6) . .
O33A Mo3 O2A Mo4 3.6(3) . .
O34A Mo3 O2A Mo4 86.3(3) . .
O3B Mo3 O2A Mo4 139.7(6) . .
O3 Mo3 O2A Mo12 61.7(14) . .
O30A Mo3 O2A Mo12 -97.8(4) . .
O33B Mo3 O2A Mo12 101.5(7) . .
O28A Mo3 O2A Mo12 2.7(4) . .
O28B Mo3 O2A Mo12 -12.1(7) . .
O34B Mo3 O2A Mo12 -177.6(6) . .
O30B Mo3 O2A Mo12 -92.7(6) . .
O33A Mo3 O2A Mo12 93.9(3) . .
O34A Mo3 O2A Mo12 176.7(3) . .
O3B Mo3 O2A Mo12 -129.9(5) . .
O12 Mo12 O2A P1 -170.7(9) . .
O27B Mo12 O2A P1 119.8(9) . .
O26A Mo12 O2A P1 41.2(5) . .
O28B Mo12 O2A P1 -119.6(9) . .
O25A Mo12 O2A P1 -49.9(5) . .
O27A Mo12 O2A P1 136.9(6) . .
O26B Mo12 O2A P1 38.5(7) . .
O25B Mo12 O2A P1 -41.9(7) . .
O28A Mo12 O2A P1 -135.0(6) . .
O4B Mo12 O2A P1 -1.6(5) . .
O12 Mo12 O2A Mo4 54.4(11) . .
O27B Mo12 O2A Mo4 -15.1(7) . .
O26A Mo12 O2A Mo4 -93.7(4) . .
O28B Mo12 O2A Mo4 105.5(8) . .
O25A Mo12 O2A Mo4 175.2(3) . .
O27A Mo12 O2A Mo4 2.0(3) . .
O26B Mo12 O2A Mo4 -96.4(5) . .
O25B Mo12 O2A Mo4 -176.7(5) . .
O28A Mo12 O2A Mo4 90.2(4) . .
O4B Mo12 O2A Mo4 -136.5(5) . .
O12 Mo12 O2A Mo3 -38.1(12) . .
O27B Mo12 O2A Mo3 -107.6(7) . .
O26A Mo12 O2A Mo3 173.8(4) . .
O28B Mo12 O2A Mo3 13.0(7) . .
O25A Mo12 O2A Mo3 82.6(3) . .
O27A Mo12 O2A Mo3 -90.5(4) . .
O26B Mo12 O2A Mo3 171.1(5) . .
O25B Mo12 O2A Mo3 90.7(5) . .
O28A Mo12 O2A Mo3 -2.4(3) . .
O4B Mo12 O2A Mo3 131.0(5) . .
O1B P1 O3A Mo1 1.1(6) . .
O1A P1 O3A Mo1 -179.9(4) . .
O2A P1 O3A Mo1 -54.5(6) . .
O2B P1 O3A Mo1 125.6(6) . .
O4A P1 O3A Mo1 61.1(5) . .
O4B P1 O3A Mo1 -119.4(7) . .
O1B P1 O3A Mo7 -121.6(7) . .
O1A P1 O3A Mo7 57.4(5) . .
O2A P1 O3A Mo7 -177.2(4) . .
O2B P1 O3A Mo7 2.9(5) . .
O4A P1 O3A Mo7 -61.6(5) . .
O4B P1 O3A Mo7 118.0(6) . .
O1B P1 O3A Mo8 122.3(7) . .
O1A P1 O3A Mo8 -58.6(5) . .
O2A P1 O3A Mo8 66.8(5) . .
O2B P1 O3A Mo8 -113.1(6) . .
O4A P1 O3A Mo8 -177.6(4) . .
O4B P1 O3A Mo8 1.9(5) . .
O1 Mo1 O3A P1 -178.7(9) . .
O15B Mo1 O3A P1 124.3(9) . .
O14A Mo1 O3A P1 41.9(6) . .
O13A Mo1 O3A P1 -48.2(7) . .
O16B Mo1 O3A P1 -122.4(8) . .
O14B Mo1 O3A P1 38.1(9) . .
O16A Mo1 O3A P1 -137.7(6) . .
O15A Mo1 O3A P1 132.8(6) . .
O13B Mo1 O3A P1 -45.9(9) . .
O1B Mo1 O3A P1 -0.9(5) . .
O1 Mo1 O3A Mo7 -43.0(11) . .
O15B Mo1 O3A Mo7 -100.0(7) . .
O14A Mo1 O3A Mo7 177.6(5) . .
O13A Mo1 O3A Mo7 87.5(5) . .
O16B Mo1 O3A Mo7 13.3(5) . .
O14B Mo1 O3A Mo7 173.8(8) . .
O16A Mo1 O3A Mo7 -2.0(3) . .
O15A Mo1 O3A Mo7 -91.5(4) . .
O13B Mo1 O3A Mo7 89.8(8) . .
O1B Mo1 O3A Mo7 134.8(6) . .
O1 Mo1 O3A Mo8 47.0(11) . .
O15B Mo1 O3A Mo8 -10.0(7) . .
O14A Mo1 O3A Mo8 -92.4(5) . .
O13A Mo1 O3A Mo8 177.5(5) . .
O16B Mo1 O3A Mo8 103.3(6) . .
O14B Mo1 O3A Mo8 -96.2(8) . .
O16A Mo1 O3A Mo8 88.0(3) . .
O15A Mo1 O3A Mo8 -1.5(4) . .
O13B Mo1 O3A Mo8 179.8(8) . .
O1B Mo1 O3A Mo8 -135.2(6) . .
O7 Mo7 O3A P1 -177.1(8) . .
O16B Mo7 O3A P1 122.1(8) . .
O24A Mo7 O3A P1 46.3(5) . .
O36B Mo7 O3A P1 -118.7(8) . .
O21A Mo7 O3A P1 -44.0(5) . .
O16A Mo7 O3A P1 138.9(6) . .
O36A Mo7 O3A P1 -131.6(6) . .
O24B Mo7 O3A P1 39.0(7) . .
O21B Mo7 O3A P1 -42.9(6) . .
O2B Mo7 O3A P1 -2.6(5) . .
O7 Mo7 O3A Mo1 46.0(10) . .
O16B Mo7 O3A Mo1 -14.8(6) . .
O24A Mo7 O3A Mo1 -90.5(4) . .
O36B Mo7 O3A Mo1 104.4(6) . .
O21A Mo7 O3A Mo1 179.1(3) . .
O16A Mo7 O3A Mo1 2.1(3) . .
O36A Mo7 O3A Mo1 91.5(4) . .
O24B Mo7 O3A Mo1 -97.9(5) . .
O21B Mo7 O3A Mo1 -179.8(5) . .
O2B Mo7 O3A Mo1 -139.5(5) . .
O7 Mo7 O3A Mo8 -45.9(10) . .
O16B Mo7 O3A Mo8 -106.7(6) . .
O24A Mo7 O3A Mo8 177.6(3) . .
O36B Mo7 O3A Mo8 12.5(6) . .
O21A Mo7 O3A Mo8 87.2(3) . .
O16A Mo7 O3A Mo8 -89.8(3) . .
O36A Mo7 O3A Mo8 -0.4(3) . .
O24B Mo7 O3A Mo8 170.2(5) . .
O21B Mo7 O3A Mo8 88.3(5) . .
O2B Mo7 O3A Mo8 128.7(5) . .
O8 Mo8 O3A P1 -176.9(11) . .
O36B Mo8 O3A P1 118.9(8) . .
O15B Mo8 O3A P1 -126.4(9) . .
O35A Mo8 O3A P1 38.3(5) . .
O36A Mo8 O3A P1 132.2(6) . .
O26A Mo8 O3A P1 -47.8(5) . .
O15A Mo8 O3A P1 -134.5(6) . .
O35B Mo8 O3A P1 38.6(7) . .
O26B Mo8 O3A P1 -47.4(7) . .
O4B Mo8 O3A P1 -1.7(5) . .
O8 Mo8 O3A Mo1 -40.8(13) . .
O36B Mo8 O3A Mo1 -105.0(7) . .
O15B Mo8 O3A Mo1 9.7(7) . .
O35A Mo8 O3A Mo1 174.4(3) . .
O36A Mo8 O3A Mo1 -91.7(4) . .
O26A Mo8 O3A Mo1 88.3(3) . .
O15A Mo8 O3A Mo1 1.5(4) . .
O35B Mo8 O3A Mo1 174.7(5) . .
O26B Mo8 O3A Mo1 88.7(5) . .
O4B Mo8 O3A Mo1 134.3(5) . .
O8 Mo8 O3A Mo7 51.3(13) . .
O36B Mo8 O3A Mo7 -12.9(6) . .
O15B Mo8 O3A Mo7 101.8(7) . .
O35A Mo8 O3A Mo7 -93.5(3) . .
O36A Mo8 O3A Mo7 0.4(4) . .
O26A Mo8 O3A Mo7 -179.6(3) . .
O15A Mo8 O3A Mo7 93.6(4) . .
O35B Mo8 O3A Mo7 -93.2(5) . .
O26B Mo8 O3A Mo7 -179.2(5) . .
O4B Mo8 O3A Mo7 -133.6(5) . .
O1B P1 O4A Mo6 2.2(6) . .
O1A P1 O4A Mo6 -178.3(4) . .
O3B P1 O4A Mo6 123.8(6) . .
O2A P1 O4A Mo6 60.7(6) . .
O3A P1 O4A Mo6 -56.9(5) . .
O2B P1 O4A Mo6 -120.0(6) . .
O1B P1 O4A Mo9 123.8(7) . .
O1A P1 O4A Mo9 -56.7(5) . .
O3B P1 O4A Mo9 -114.6(6) . .
O2A P1 O4A Mo9 -177.7(4) . .
O3A P1 O4A Mo9 64.7(5) . .
O2B P1 O4A Mo9 1.6(5) . .
O1B P1 O4A Mo11 -120.5(6) . .
O1A P1 O4A Mo11 59.0(5) . .
O3B P1 O4A Mo11 1.1(5) . .
O2A P1 O4A Mo11 -62.0(5) . .
O3A P1 O4A Mo11 -179.6(4) . .
O2B P1 O4A Mo11 117.3(6) . .
O6 Mo6 O4A P1 -175.1(11) . .
O17B Mo6 O4A P1 123.9(8) . .
O13A Mo6 O4A P1 41.3(6) . .
O19A Mo6 O4A P1 -46.1(6) . .
O17A Mo6 O4A P1 133.5(6) . .
O13B Mo6 O4A P1 39.6(10) . .
O18A Mo6 O4A P1 -134.5(6) . .
O18B Mo6 O4A P1 -119.7(7) . .
O19B Mo6 O4A P1 -45.6(8) . .
O6 Mo6 O4A Mo9 50.9(13) . .
O17B Mo6 O4A Mo9 -10.1(6) . .
O13A Mo6 O4A Mo9 -92.7(5) . .
O19A Mo6 O4A Mo9 179.9(5) . .
O17A Mo6 O4A Mo9 -0.5(3) . .
O13B Mo6 O4A Mo9 -94.4(9) . .
O18A Mo6 O4A Mo9 91.5(3) . .
O18B Mo6 O4A Mo9 106.3(5) . .
O19B Mo6 O4A Mo9 -179.6(7) . .
O6 Mo6 O4A Mo11 -40.3(13) . .
O17B Mo6 O4A Mo11 -101.3(6) . .
O13A Mo6 O4A Mo11 176.1(5) . .
O19A Mo6 O4A Mo11 88.7(5) . .
O17A Mo6 O4A Mo11 -91.7(3) . .
O13B Mo6 O4A Mo11 174.4(9) . .
O18A Mo6 O4A Mo11 0.3(3) . .
O18B Mo6 O4A Mo11 15.1(5) . .
O19B Mo6 O4A Mo11 89.2(7) . .
O9 Mo9 O4A P1 -176.0(10) . .
O17B Mo9 O4A P1 -125.5(8) . .
O20A Mo9 O4A P1 40.3(5) . .
O32B Mo9 O4A P1 114.5(8) . .
O24A Mo9 O4A P1 -50.4(5) . .
O32A Mo9 O4A P1 136.2(6) . .
O24B Mo9 O4A P1 -44.6(6) . .
O17A Mo9 O4A P1 -135.7(6) . .
O20B Mo9 O4A P1 38.6(7) . .
O2B Mo9 O4A P1 -1.4(5) . .
O9 Mo9 O4A Mo6 -39.7(12) . .
O17B Mo9 O4A Mo6 10.7(6) . .
O20A Mo9 O4A Mo6 176.6(4) . .
O32B Mo9 O4A Mo6 -109.2(6) . .
O24A Mo9 O4A Mo6 85.8(3) . .
O32A Mo9 O4A Mo6 -87.6(4) . .
O24B Mo9 O4A Mo6 91.6(5) . .
O17A Mo9 O4A Mo6 0.5(3) . .
O20B Mo9 O4A Mo6 174.8(5) . .
O2B Mo9 O4A Mo6 134.9(5) . .
O9 Mo9 O4A Mo11 53.4(11) . .
O17B Mo9 O4A Mo11 103.8(6) . .
O20A Mo9 O4A Mo11 -90.3(4) . .
O32B Mo9 O4A Mo11 -16.1(6) . .
O24A Mo9 O4A Mo11 178.9(4) . .
O32A Mo9 O4A Mo11 5.5(3) . .
O24B Mo9 O4A Mo11 -175.3(5) . .
O17A Mo9 O4A Mo11 93.6(3) . .
O20B Mo9 O4A Mo11 -92.1(6) . .
O2B Mo9 O4A Mo11 -132.0(5) . .
O11 Mo11 O4A P1 177.0(9) . .
O18B Mo11 O4A P1 119.3(8) . .
O31A Mo11 O4A P1 -44.1(5) . .
O32B Mo11 O4A P1 -113.8(8) . .
O34A Mo11 O4A P1 47.7(5) . .
O32A Mo11 O4A P1 -135.9(5) . .
O18A Mo11 O4A P1 136.6(5) . .
O34B Mo11 O4A P1 38.9(7) . .
O31B Mo11 O4A P1 -37.5(6) . .
O11 Mo11 O4A Mo6 40.2(11) . .
O18B Mo11 O4A Mo6 -17.5(6) . .
O31A Mo11 O4A Mo6 179.0(4) . .
O32B Mo11 O4A Mo6 109.4(7) . .
O34A Mo11 O4A Mo6 -89.1(4) . .
O32A Mo11 O4A Mo6 87.2(4) . .
O18A Mo11 O4A Mo6 -0.3(3) . .
O34B Mo11 O4A Mo6 -97.9(6) . .
O31B Mo11 O4A Mo6 -174.4(5) . .
O11 Mo11 O4A Mo9 -52.4(11) . .
O18B Mo11 O4A Mo9 -110.1(6) . .
O31A Mo11 O4A Mo9 86.4(4) . .
O32B Mo11 O4A Mo9 16.8(6) . .
O34A Mo11 O4A Mo9 178.3(4) . .
O32A Mo11 O4A Mo9 -5.4(3) . .
O18A Mo11 O4A Mo9 -92.9(3) . .
O34B Mo11 O4A Mo9 169.5(6) . .
O31B Mo11 O4A Mo9 93.0(5) . .
O1 Mo1 O13A Mo6 -137.3(12) . .
O15B Mo1 O13A Mo6 46(2) . .
O14A Mo1 O13A Mo6 -29.7(13) . .
O16B Mo1 O13A Mo6 113.1(14) . .
O14B Mo1 O13A Mo6 -45.5(14) . .
O16A Mo1 O13A Mo6 128.1(13) . .
O15A Mo1 O13A Mo6 59(2) . .
O13B Mo1 O13A Mo6 -114(5) . .
O3A Mo1 O13A Mo6 56.7(13) . .
O1B Mo1 O13A Mo6 22.9(11) . .
O6 Mo6 O13A Mo1 134.8(12) . .
O17B Mo6 O13A Mo1 -109.6(14) . .
O19A Mo6 O13A Mo1 29.9(13) . .
O17A Mo6 O13A Mo1 -128.6(13) . .
O13B Mo6 O13A Mo1 119(5) . .
O18A Mo6 O13A Mo1 -43(2) . .
O18B Mo6 O13A Mo1 -32.5(18) . .
O19B Mo6 O13A Mo1 44.1(14) . .
O4A Mo6 O13A Mo1 -55.1(13) . .
O1 Mo1 O14A Mo4 134.1(12) . .
O15B Mo1 O14A Mo4 -115.9(14) . .
O13A Mo1 O14A Mo4 27.0(13) . .
O16B Mo1 O14A Mo4 -37.4(18) . .
O14B Mo1 O14A Mo4 109(5) . .
O16A Mo1 O14A Mo4 -57(2) . .
O15A Mo1 O14A Mo4 -129.6(13) . .
O13B Mo1 O14A Mo4 41.2(14) . .
O3A Mo1 O14A Mo4 -57.9(12) . .
O1B Mo1 O14A Mo4 -26.5(11) . .
O4 Mo4 O14A Mo1 -134.0(12) . .
O33B Mo4 O14A Mo1 50.2(18) . .
O19A Mo4 O14A Mo1 -27.0(13) . .
O27B Mo4 O14A Mo1 116.7(14) . .
O33A Mo4 O14A Mo1 60(2) . .
O27A Mo4 O14A Mo1 131.2(13) . .
O19B Mo4 O14A Mo1 -42.3(14) . .
O14B Mo4 O14A Mo1 -107(5) . .
O2A Mo4 O14A Mo1 58.3(12) . .
O1B Mo4 O14A Mo1 26.5(11) . .
O8 Mo8 O15A Mo1 166.4(8) . .
O36B Mo8 O15A Mo1 53.2(9) . .
O15B Mo8 O15A Mo1 -26(2) . .
O35A Mo8 O15A Mo1 -18.2(16) . .
O36A Mo8 O15A Mo1 69.7(8) . .
O26A Mo8 O15A Mo1 -85.4(8) . .
O26B Mo8 O15A Mo1 -104.8(9) . .
O4B Mo8 O15A Mo1 -33.2(8) . .
O3A Mo8 O15A Mo1 -2.3(6) . .
O1 Mo1 O15A Mo8 -164.4(7) . .
O15B Mo1 O15A Mo8 30(3) . .
O14A Mo1 O15A Mo8 88.6(8) . .
O13A Mo1 O15A Mo8 -0.1(19) . .
O16B Mo1 O15A Mo8 -51.3(9) . .
O14B Mo1 O15A Mo8 102.3(10) . .
O16A Mo1 O15A Mo8 -70.0(8) . .
O3A Mo1 O15A Mo8 2.3(6) . .
O1B Mo1 O15A Mo8 31.0(8) . .
O7 Mo7 O16A Mo1 -170.6(6) . .
O16B Mo7 O16A Mo1 40.7(17) . .
O24A Mo7 O16A Mo1 80.6(6) . .
O36B Mo7 O16A Mo1 -59.9(8) . .
O21A Mo7 O16A Mo1 -9.8(13) . .
O36A Mo7 O16A Mo1 -75.1(6) . .
O24B Mo7 O16A Mo1 95.4(7) . .
O3A Mo7 O16A Mo1 -3.1(5) . .
O2B Mo7 O16A Mo1 22.6(7) . .
O1 Mo1 O16A Mo7 171.5(6) . .
O15B Mo1 O16A Mo7 60.2(8) . .
O14A Mo1 O16A Mo7 2.0(17) . .
O13A Mo1 O16A Mo7 -82.1(7) . .
O16B Mo1 O16A Mo7 -36.1(14) . .
O15A Mo1 O16A Mo7 75.9(6) . .
O13B Mo1 O16A Mo7 -94.7(8) . .
O3A Mo1 O16A Mo7 3.1(5) . .
O1B Mo1 O16A Mo7 -24.0(7) . .
O6 Mo6 O17A Mo9 -166.6(6) . .
O17B Mo6 O17A Mo9 23.0(15) . .
O13A Mo6 O17A Mo9 86.8(6) . .
O19A Mo6 O17A Mo9 2.0(16) . .
O13B Mo6 O17A Mo9 101.5(8) . .
O18A Mo6 O17A Mo9 -73.2(6) . .
O18B Mo6 O17A Mo9 -50.2(7) . .
O4A Mo6 O17A Mo9 0.7(4) . .
O9 Mo9 O17A Mo6 166.8(6) . .
O17B Mo9 O17A Mo6 -27.3(16) . .
O20A Mo9 O17A Mo6 -11.2(14) . .
O32B Mo9 O17A Mo6 52.7(7) . .
O24A Mo9 O17A Mo6 -86.4(6) . .
O32A Mo9 O17A Mo6 73.2(6) . .
O24B Mo9 O17A Mo6 -102.4(7) . .
O4A Mo9 O17A Mo6 -0.7(4) . .
O2B Mo9 O17A Mo6 -31.6(6) . .
O6 Mo6 O18A Mo11 169.1(5) . .
O17B Mo6 O18A Mo11 52.3(7) . .
O13A Mo6 O18A Mo11 -12.7(17) . .
O19A Mo6 O18A Mo11 -86.0(6) . .
O17A Mo6 O18A Mo11 73.2(6) . .
O18B Mo6 O18A Mo11 -31.3(10) . .
O19B Mo6 O18A Mo11 -99.5(7) . .
O4A Mo6 O18A Mo11 -0.4(4) . .
O11 Mo11 O18A Mo6 -167.6(5) . .
O18B Mo11 O18A Mo6 40.4(13) . .
O31A Mo11 O18A Mo6 -1.3(13) . .
O32B Mo11 O18A Mo6 -53.2(7) . .
O34A Mo11 O18A Mo6 86.4(6) . .
O32A Mo11 O18A Mo6 -72.4(5) . .
O34B Mo11 O18A Mo6 98.1(7) . .
O31B Mo11 O18A Mo6 35(3) . .
O4A Mo11 O18A Mo6 0.4(4) . .
O4 Mo4 O19A Mo6 136.4(13) . .
O33B Mo4 O19A Mo6 -108.5(15) . .
O14A Mo4 O19A Mo6 30.4(14) . .
O27B Mo4 O19A Mo6 -28(2) . .
O33A Mo4 O19A Mo6 -127.0(14) . .
O27A Mo4 O19A Mo6 -43(2) . .
O19B Mo4 O19A Mo6 125(5) . .
O14B Mo4 O19A Mo6 45.3(15) . .
O2A Mo4 O19A Mo6 -54.0(13) . .
O1B Mo4 O19A Mo6 -22.2(12) . .
O6 Mo6 O19A Mo4 -137.3(13) . .
O17B Mo6 O19A Mo4 43.4(19) . .
O13A Mo6 O19A Mo4 -31.1(14) . .
O17A Mo6 O19A Mo4 54(2) . .
O13B Mo6 O19A Mo4 -47.0(15) . .
O18A Mo6 O19A Mo4 129.7(14) . .
O18B Mo6 O19A Mo4 109.7(14) . .
O19B Mo6 O19A Mo4 -123(5) . .
O4A Mo6 O19A Mo4 55.7(13) . .
O9 Mo9 O20A Mo2 134.4(11) . .
O17B Mo9 O20A Mo2 -39.9(16) . .
O32B Mo9 O20A Mo2 -115.2(13) . .
O24A Mo9 O20A Mo2 26.2(12) . .
O32A Mo9 O20A Mo2 -129.7(11) . .
O24B Mo9 O20A Mo2 45.4(12) . .
O17A Mo9 O20A Mo2 -47.8(18) . .
O20B Mo9 O20A Mo2 116(3) . .
O4A Mo9 O20A Mo2 -57.6(11) . .
O2B Mo9 O20A Mo2 -23.7(10) . .
O2 Mo2 O20A Mo9 -134.6(11) . .
O22B Mo2 O20A Mo9 42.2(17) . .
O21A Mo2 O20A Mo9 -26.5(12) . .
O22A Mo2 O20A Mo9 64.6(17) . .
O23B Mo2 O20A Mo9 116.1(13) . .
O20B Mo2 O20A Mo9 -125(3) . .
O21B Mo2 O20A Mo9 -45.9(12) . .
O23A Mo2 O20A Mo9 130.5(12) . .
O2B Mo2 O20A Mo9 24.4(10) . .
O1A Mo2 O20A Mo9 59.0(11) . .
O2 Mo2 O21A Mo7 130.8(12) . .
O22B Mo2 O21A Mo7 -119.1(14) . .
O22A Mo2 O21A Mo7 -129.9(13) . .
O23B Mo2 O21A Mo7 -43(2) . .
O20B Mo2 O21A Mo7 42.6(14) . .
O21B Mo2 O21A Mo7 119(3) . .
O20A Mo2 O21A Mo7 24.4(13) . .
O23A Mo2 O21A Mo7 -41(2) . .
O2B Mo2 O21A Mo7 -27.5(11) . .
O1A Mo2 O21A Mo7 -57.8(13) . .
O7 Mo7 O21A Mo2 -133.1(12) . .
O16B Mo7 O21A Mo2 43.2(17) . .
O24A Mo7 O21A Mo2 -23.5(13) . .
O36B Mo7 O21A Mo2 120.2(14) . .
O16A Mo7 O21A Mo2 67.0(17) . .
O36A Mo7 O21A Mo2 131.9(13) . .
O24B Mo7 O21A Mo2 -42.4(13) . .
O21B Mo7 O21A Mo2 -116(3) . .
O3A Mo7 O21A Mo2 60.7(13) . .
O2B Mo7 O21A Mo2 27.3(11) . .
O2 Mo2 O22A Mo10 -171.3(7) . .
O22B Mo2 O22A Mo10 42(2) . .
O21A Mo2 O22A Mo10 79.4(7) . .
O23B Mo2 O22A Mo10 -60.3(8) . .
O21B Mo2 O22A Mo10 97.8(8) . .
O20A Mo2 O22A Mo10 -9.9(15) . .
O23A Mo2 O22A Mo10 -75.4(7) . .
O2B Mo2 O22A Mo10 23.7(8) . .
O1A Mo2 O22A Mo10 -4.0(6) . .
O29B Mo10 O22A Mo2 63.7(9) . .
O10 Mo10 O22A Mo2 172.5(7) . .
O35A Mo10 O22A Mo2 -79.0(7) . .
O25A Mo10 O22A Mo2 4.7(14) . .
O22B Mo10 O22A Mo2 -45(3) . .
O29A Mo10 O22A Mo2 75.2(7) . .
O35B Mo10 O22A Mo2 -97.0(8) . .
O4B Mo10 O22A Mo2 -27.3(8) . .
O1A Mo10 O22A Mo2 4.0(6) . .
O5 Mo5 O23A Mo2 -163.1(9) . .
O23B Mo5 O23A Mo2 22(4) . .
O31B Mo5 O23A Mo2 109.1(10) . .
O29A Mo5 O23A Mo2 -66.8(9) . .
O30A Mo5 O23A Mo2 17(2) . .
O31A Mo5 O23A Mo2 90.0(9) . .
O29B Mo5 O23A Mo2 -50.6(10) . .
O3B Mo5 O23A Mo2 31.9(10) . .
O1A Mo5 O23A Mo2 6.4(8) . .
O2 Mo2 O23A Mo5 163.7(9) . .
O22B Mo2 O23A Mo5 51.0(11) . .
O21A Mo2 O23A Mo5 -24(2) . .
O22A Mo2 O23A Mo5 66.7(10) . .
O23B Mo2 O23A Mo5 -19(4) . .
O20B Mo2 O23A Mo5 -107.7(10) . .
O20A Mo2 O23A Mo5 -90.0(9) . .
O2B Mo2 O23A Mo5 -35.3(10) . .
O1A Mo2 O23A Mo5 -6.4(8) . .
O7 Mo7 O24A Mo9 128.3(10) . .
O16B Mo7 O24A Mo9 -121.5(13) . .
O36B Mo7 O24A Mo9 -44.4(16) . .
O21A Mo7 O24A Mo9 19.0(11) . .
O16A Mo7 O24A Mo9 -134.9(11) . .
O36A Mo7 O24A Mo9 -60.2(17) . .
O24B Mo7 O24A Mo9 93(2) . .
O21B Mo7 O24A Mo9 36.4(12) . .
O3A Mo7 O24A Mo9 -64.7(11) . .
O2B Mo7 O24A Mo9 -28.3(10) . .
O9 Mo9 O24A Mo7 -129.4(11) . .
O17B Mo9 O24A Mo7 121.3(13) . .
O20A Mo9 O24A Mo7 -20.6(12) . .
O32B Mo9 O24A Mo7 47.3(16) . .
O32A Mo9 O24A Mo7 82.3(15) . .
O24B Mo9 O24A Mo7 -96(2) . .
O17A Mo9 O24A Mo7 137.9(12) . .
O20B Mo9 O24A Mo7 -36.0(12) . .
O4A Mo9 O24A Mo7 67.1(11) . .
O2B Mo9 O24A Mo7 28.4(10) . .
O29B Mo10 O25A Mo12 -132.4(13) . .
O10 Mo10 O25A Mo12 122.0(10) . .
O35A Mo10 O25A Mo12 12.2(11) . .
O22B Mo10 O25A Mo12 -50.6(16) . .
O22A Mo10 O25A Mo12 -70.7(15) . .
O25B Mo10 O25A Mo12 88.5(17) . .
O29A Mo10 O25A Mo12 -140.0(11) . .
O35B Mo10 O25A Mo12 31.5(11) . .
O4B Mo10 O25A Mo12 -32.4(9) . .
O1A Mo10 O25A Mo12 -70.0(10) . .
O12 Mo12 O25A Mo10 -124.0(10) . .
O27B Mo12 O25A Mo10 59.2(15) . .
O26A Mo12 O25A Mo10 -13.1(11) . .
O28B Mo12 O25A Mo10 132.1(12) . .
O27A Mo12 O25A Mo10 85.8(14) . .
O26B Mo12 O25A Mo10 -32.5(11) . .
O25B Mo12 O25A Mo10 -87.8(17) . .
O28A Mo12 O25A Mo10 142.5(11) . .
O4B Mo12 O25A Mo10 32.2(9) . .
O2A Mo12 O25A Mo10 72.3(10) . .
O12 Mo12 O26A Mo8 128.2(13) . .
O27B Mo12 O26A Mo8 -119.9(15) . .
O28B Mo12 O26A Mo8 -35.9(19) . .
O25A Mo12 O26A Mo8 19.7(14) . .
O27A Mo12 O26A Mo8 -131.9(13) . .
O26B Mo12 O26A Mo8 110(2) . .
O25B Mo12 O26A Mo8 42.6(14) . .
O28A Mo12 O26A Mo8 -53.4(19) . .
O4B Mo12 O26A Mo8 -25.8(12) . .
O2A Mo12 O26A Mo8 -61.9(13) . .
O8 Mo8 O26A Mo12 -130.0(13) . .
O36B Mo8 O26A Mo12 46.4(18) . .
O15B Mo8 O26A Mo12 120.1(15) . .
O35A Mo8 O26A Mo12 -20.4(13) . .
O36A Mo8 O26A Mo12 63.8(18) . .
O15A Mo8 O26A Mo12 135.0(14) . .
O35B Mo8 O26A Mo12 -42.4(14) . .
O26B Mo8 O26A Mo12 -115(2) . .
O4B Mo8 O26A Mo12 26.5(12) . .
O3A Mo8 O26A Mo12 63.8(13) . .
O4 Mo4 O27A Mo12 172.3(6) . .
O33B Mo4 O27A Mo12 56.6(8) . .
O19A Mo4 O27A Mo12 -7.9(17) . .
O14A Mo4 O27A Mo12 -81.9(7) . .
O27B Mo4 O27A Mo12 -37.8(16) . .
O33A Mo4 O27A Mo12 76.7(7) . .
O14B Mo4 O27A Mo12 -94.8(9) . .
O2A Mo4 O27A Mo12 3.2(5) . .
O1B Mo4 O27A Mo12 -26.1(7) . .
O12 Mo12 O27A Mo4 -168.7(6) . .
O27B Mo12 O27A Mo4 44.1(17) . .
O26A Mo12 O27A Mo4 80.7(7) . .
O28B Mo12 O27A Mo4 -59.5(8) . .
O25A Mo12 O27A Mo4 -17.4(13) . .
O26B Mo12 O27A Mo4 98.3(8) . .
O28A Mo12 O27A Mo4 -74.3(7) . .
O4B Mo12 O27A Mo4 26.0(8) . .
O2A Mo12 O27A Mo4 -3.2(5) . .
O3 Mo3 O28A Mo12 -169.9(6) . .
O30A Mo3 O28A Mo12 79.9(7) . .
O33B Mo3 O28A Mo12 -56.6(8) . .
O28B Mo3 O28A Mo12 34.6(18) . .
O30B Mo3 O28A Mo12 97.1(7) . .
O33A Mo3 O28A Mo12 -75.3(6) . .
O34A Mo3 O28A Mo12 -18.3(14) . .
O2A Mo3 O28A Mo12 -3.9(5) . .
O3B Mo3 O28A Mo12 26.1(7) . .
O12 Mo12 O28A Mo3 173.4(6) . .
O27B Mo12 O28A Mo3 58.8(8) . .
O26A Mo12 O28A Mo3 -5.0(14) . .
O28B Mo12 O28A Mo3 -45(2) . .
O25A Mo12 O28A Mo3 -79.9(7) . .
O27A Mo12 O28A Mo3 76.2(7) . .
O25B Mo12 O28A Mo3 -98.0(8) . .
O4B Mo12 O28A Mo3 -27.8(7) . .
O2A Mo12 O28A Mo3 4.0(5) . .
O5 Mo5 O29A Mo10 168.5(7) . .
O23B Mo5 O29A Mo10 56.4(9) . .
O30A Mo5 O29A Mo10 -84.1(7) . .
O23A Mo5 O29A Mo10 70.6(8) . .
O31A Mo5 O29A Mo10 -13.8(16) . .
O29B Mo5 O29A Mo10 -31(2) . .
O30B Mo5 O29A Mo10 -101.1(8) . .
O3B Mo5 O29A Mo10 -31.2(8) . .
O1A Mo5 O29A Mo10 -0.6(6) . .
O29B Mo10 O29A Mo5 51(4) . .
O10 Mo10 O29A Mo5 -166.9(7) . .
O35A Mo10 O29A Mo5 -2.1(14) . .
O25A Mo10 O29A Mo5 84.4(7) . .
O22B Mo10 O29A Mo5 -56.3(8) . .
O22A Mo10 O29A Mo5 -70.7(7) . .
O25B Mo10 O29A Mo5 103.3(8) . .
O4B Mo10 O29A Mo5 29.0(8) . .
O1A Mo10 O29A Mo5 0.6(6) . .
O3 Mo3 O30A Mo5 141.5(14) . .
O33B Mo3 O30A Mo5 -21.9(19) . .
O28A Mo3 O30A Mo5 -118.7(15) . .
O28B Mo3 O30A Mo5 -104.0(16) . .
O34B Mo3 O30A Mo5 56.0(15) . .
O30B Mo3 O30A Mo5 153(4) . .
O33A Mo3 O30A Mo5 -18(2) . .
O34A Mo3 O30A Mo5 36.9(15) . .
O2A Mo3 O30A Mo5 -44.5(15) . .
O3B Mo3 O30A Mo5 -18.4(13) . .
O5 Mo5 O30A Mo3 -143.1(15) . .
O23B Mo5 O30A Mo3 35(2) . .
O31B Mo5 O30A Mo3 -58.9(16) . .
O29A Mo5 O30A Mo3 120.7(15) . .
O23A Mo5 O30A Mo3 37(2) . .
O31A Mo5 O30A Mo3 -37.2(15) . .
O29B Mo5 O30A Mo3 107.3(16) . .
O30B Mo5 O30A Mo3 -153(3) . .
O3B Mo5 O30A Mo3 18.8(13) . .
O1A Mo5 O30A Mo3 47.0(15) . .
O11 Mo11 O31A Mo5 -135.0(12) . .
O18B Mo11 O31A Mo5 37.5(17) . .
O32B Mo11 O31A Mo5 115.4(14) . .
O34A Mo11 O31A Mo5 -27.5(13) . .
O32A Mo11 O31A Mo5 128.7(12) . .
O18A Mo11 O31A Mo5 59.3(19) . .
O34B Mo11 O31A Mo5 -43.5(13) . .
O31B Mo11 O31A Mo5 -98(3) . .
O4A Mo11 O31A Mo5 57.7(12) . .
O5 Mo5 O31A Mo11 133.8(12) . .
O23B Mo5 O31A Mo11 -114.9(14) . .
O31B Mo5 O31A Mo11 114(2) . .
O29A Mo5 O31A Mo11 -44(2) . .
O30A Mo5 O31A Mo11 27.4(12) . .
O23A Mo5 O31A Mo11 -128.2(13) . .
O29B Mo5 O31A Mo11 -36.1(17) . .
O30B Mo5 O31A Mo11 42.6(13) . .
O3B Mo5 O31A Mo11 -23.7(11) . .
O1A Mo5 O31A Mo11 -56.6(12) . .
O9 Mo9 O32A Mo11 -173.9(6) . .
O17B Mo9 O32A Mo11 -61.5(8) . .
O20A Mo9 O32A Mo11 77.8(6) . .
O32B Mo9 O32A Mo11 41.7(12) . .
O24A Mo9 O32A Mo11 -24.1(14) . .
O17A Mo9 O32A Mo11 -79.9(6) . .
O20B Mo9 O32A Mo11 92.1(8) . .
O4A Mo9 O32A Mo11 -8.2(5) . .
O2B Mo9 O32A Mo11 21.2(7) . .
O11 Mo11 O32A Mo9 174.7(6) . .
O18B Mo11 O32A Mo9 60.2(7) . .
O31A Mo11 O32A Mo9 -77.6(6) . .
O32B Mo11 O32A Mo9 -45.0(12) . .
O34A Mo11 O32A Mo9 17.3(14) . .
O18A Mo11 O32A Mo9 80.4(6) . .
O31B Mo11 O32A Mo9 -89.5(7) . .
O4A Mo11 O32A Mo9 8.2(5) . .
O4 Mo4 O33A Mo3 -163.0(5) . .
O33B Mo4 O33A Mo3 23.2(16) . .
O19A Mo4 O33A Mo3 89.7(6) . .
O14A Mo4 O33A Mo3 3.3(16) . .
O27B Mo4 O33A Mo3 -49.4(7) . .
O27A Mo4 O33A Mo3 -67.6(6) . .
O19B Mo4 O33A Mo3 104.3(7) . .
O2A Mo4 O33A Mo3 5.3(4) . .
O1B Mo4 O33A Mo3 31.9(6) . .
O3 Mo3 O33A Mo4 166.0(6) . .
O30A Mo3 O33A Mo4 -33.7(12) . .
O33B Mo3 O33A Mo4 -24.5(16) . .
O28A Mo3 O33A Mo4 70.1(6) . .
O28B Mo3 O33A Mo4 50.6(7) . .
O34B Mo3 O33A Mo4 -105.0(7) . .
O34A Mo3 O33A Mo4 -89.1(6) . .
O2A Mo3 O33A Mo4 -5.3(4) . .
O3B Mo3 O33A Mo4 -33.2(6) . .
O11 Mo11 O34A Mo3 130.9(9) . .
O18B Mo11 O34A Mo3 -118.1(11) . .
O31A Mo11 O34A Mo3 22.2(10) . .
O32B Mo11 O34A Mo3 -39.3(15) . .
O32A Mo11 O34A Mo3 -72.5(16) . .
O18A Mo11 O34A Mo3 -134.6(10) . .
O34B Mo11 O34A Mo3 86(2) . .
O31B Mo11 O34A Mo3 37.3(11) . .
O4A Mo11 O34A Mo3 -64.0(10) . .
O3 Mo3 O34A Mo11 -130.3(10) . .
O30A Mo3 O34A Mo11 -22.2(10) . .
O33B Mo3 O34A Mo11 119.5(12) . .
O28A Mo3 O34A Mo11 79.1(15) . .
O28B Mo3 O34A Mo11 53.3(15) . .
O34B Mo3 O34A Mo11 -98(2) . .
O30B Mo3 O34A Mo11 -37.4(11) . .
O33A Mo3 O34A Mo11 137.2(11) . .
O2A Mo3 O34A Mo11 65.1(10) . .
O3B Mo3 O34A Mo11 27.2(9) . .
O29B Mo10 O35A Mo8 51(2) . .
O10 Mo10 O35A Mo8 -127.2(13) . .
O25A Mo10 O35A Mo8 -17.4(14) . .
O22B Mo10 O35A Mo8 126.6(15) . .
O22A Mo10 O35A Mo8 136.3(14) . .
O25B Mo10 O35A Mo8 -41.4(14) . .
O29A Mo10 O35A Mo8 68.8(18) . .
O35B Mo10 O35A Mo8 -113(2) . .
O4B Mo10 O35A Mo8 29.9(12) . .
O1A Mo10 O35A Mo8 66.2(13) . .
O8 Mo8 O35A Mo10 126.6(13) . .
O36B Mo8 O35A Mo10 -123.4(15) . .
O15B Mo8 O35A Mo10 -45.2(18) . .
O36A Mo8 O35A Mo10 -135.4(14) . .
O26A Mo8 O35A Mo10 18.4(14) . .
O15A Mo8 O35A Mo10 -49(2) . .
O35B Mo8 O35A Mo10 117(2) . .
O26B Mo8 O35A Mo10 39.0(14) . .
O4B Mo8 O35A Mo10 -30.0(12) . .
O3A Mo8 O35A Mo10 -63.7(13) . .
O8 Mo8 O36A Mo7 -167.5(7) . .
O36B Mo8 O36A Mo7 40(2) . .
O15B Mo8 O36A Mo7 -54.4(8) . .
O35A Mo8 O36A Mo7 82.0(7) . .
O26A Mo8 O36A Mo7 -0.6(14) . .
O15A Mo8 O36A Mo7 -71.2(7) . .
O35B Mo8 O36A Mo7 103.4(8) . .
O4B Mo8 O36A Mo7 29.9(8) . .
O3A Mo8 O36A Mo7 -0.6(6) . .
O7 Mo7 O36A Mo8 167.8(6) . .
O16B Mo7 O36A Mo8 53.8(9) . .
O24A Mo7 O36A Mo8 -4.2(15) . .
O36B Mo7 O36A Mo8 -41(2) . .
O21A Mo7 O36A Mo8 -84.2(7) . .
O16A Mo7 O36A Mo8 72.2(7) . .
O24B Mo7 O36A Mo8 -54(3) . .
O21B Mo7 O36A Mo8 -100.3(8) . .
O3A Mo7 O36A Mo8 0.6(6) . .
O2B Mo7 O36A Mo8 -31.4(7) . .
O3B P1 O1B Mo1 176.1(7) . .
O2A P1 O1B Mo1 122.2(8) . .
O3A P1 O1B Mo1 -1.0(6) . .
O2B P1 O1B Mo1 -58.3(9) . .
O4A P1 O1B Mo1 -119.4(8) . .
O4B P1 O1B Mo1 58.1(9) . .
O3B P1 O1B Mo4 52.8(9) . .
O2A P1 O1B Mo4 -1.1(5) . .
O3A P1 O1B Mo4 -124.4(8) . .
O2B P1 O1B Mo4 178.3(6) . .
O4A P1 O1B Mo4 117.2(8) . .
O4B P1 O1B Mo4 -65.3(9) . .
O1 Mo1 O1B P1 179.2(7) . .
O15B Mo1 O1B P1 -43.0(10) . .
O14A Mo1 O1B P1 -126.2(10) . .
O13A Mo1 O1B P1 122.8(10) . .
O16B Mo1 O1B P1 46.7(9) . .
O14B Mo1 O1B P1 -138.2(11) . .
O16A Mo1 O1B P1 42.5(9) . .
O15A Mo1 O1B P1 -43.4(9) . .
O13B Mo1 O1B P1 133.0(11) . .
O3A Mo1 O1B P1 0.9(5) . .
O1 Mo1 O1B Mo4 -44.1(11) . .
O15B Mo1 O1B Mo4 93.6(7) . .
O14A Mo1 O1B Mo4 10.4(5) . .
O13A Mo1 O1B Mo4 -100.5(6) . .
O16B Mo1 O1B Mo4 -176.6(5) . .
O14B Mo1 O1B Mo4 -1.5(8) . .
O16A Mo1 O1B Mo4 179.2(3) . .
O15A Mo1 O1B Mo4 93.2(5) . .
O13B Mo1 O1B Mo4 -90.3(8) . .
O3A Mo1 O1B Mo4 137.6(6) . .
O4 Mo4 O1B P1 177.8(6) . .
O33B Mo4 O1B P1 -37.9(9) . .
O19A Mo4 O1B P1 -124.1(9) . .
O14A Mo4 O1B P1 126.4(9) . .
O27B Mo4 O1B P1 51.7(9) . .
O33A Mo4 O1B P1 -40.9(8) . .
O27A Mo4 O1B P1 47.7(8) . .
O19B Mo4 O1B P1 -132.9(10) . .
O14B Mo4 O1B P1 138.1(11) . .
O2A Mo4 O1B P1 1.0(5) . .
O4 Mo4 O1B Mo1 41.1(10) . .
O33B Mo4 O1B Mo1 -174.5(6) . .
O19A Mo4 O1B Mo1 99.2(6) . .
O14A Mo4 O1B Mo1 -10.2(5) . .
O27B Mo4 O1B Mo1 -84.9(6) . .
O33A Mo4 O1B Mo1 -177.5(4) . .
O27A Mo4 O1B Mo1 -89.0(4) . .
O19B Mo4 O1B Mo1 90.4(7) . .
O14B Mo4 O1B Mo1 1.4(7) . .
O2A Mo4 O1B Mo1 -135.6(6) . .
O1B P1 O2B Mo2 178.3(6) . .
O1A P1 O2B Mo2 -3.2(5) . .
O3B P1 O2B Mo2 -54.3(8) . .
O3A P1 O2B Mo2 122.1(7) . .
O4A P1 O2B Mo2 -122.2(7) . .
O4B P1 O2B Mo2 59.8(8) . .
O1B P1 O2B Mo7 53.2(8) . .
O1A P1 O2B Mo7 -128.2(7) . .
O3B P1 O2B Mo7 -179.3(6) . .
O3A P1 O2B Mo7 -2.9(5) . .
O4A P1 O2B Mo7 112.7(7) . .
O4B P1 O2B Mo7 -65.2(8) . .
O1B P1 O2B Mo9 -61.0(8) . .
O1A P1 O2B Mo9 117.5(7) . .
O3B P1 O2B Mo9 66.4(8) . .
O3A P1 O2B Mo9 -117.2(7) . .
O4A P1 O2B Mo9 -1.5(5) . .
O4B P1 O2B Mo9 -179.5(6) . .
O2 Mo2 O2B P1 177.3(6) . .
O22B Mo2 O2B P1 -45.8(9) . .
O21A Mo2 O2B P1 -126.7(9) . .
O22A Mo2 O2B P1 -40.2(8) . .
O23B Mo2 O2B P1 43.1(10) . .
O20B Mo2 O2B P1 132.9(9) . .
O21B Mo2 O2B P1 -137.9(9) . .
O20A Mo2 O2B P1 123.2(9) . .
O23A Mo2 O2B P1 47.4(8) . .
O1A Mo2 O2B P1 2.8(5) . .
O2 Mo2 O2B Mo7 -46.5(9) . .
O22B Mo2 O2B Mo7 90.5(7) . .
O21A Mo2 O2B Mo7 9.5(4) . .
O22A Mo2 O2B Mo7 96.0(5) . .
O23B Mo2 O2B Mo7 179.3(8) . .
O20B Mo2 O2B Mo7 -90.9(7) . .
O21B Mo2 O2B Mo7 -1.6(6) . .
O20A Mo2 O2B Mo7 -100.6(5) . .
O23A Mo2 O2B Mo7 -176.4(5) . .
O1A Mo2 O2B Mo7 139.0(6) . .
O2 Mo2 O2B Mo9 45.6(10) . .
O22B Mo2 O2B Mo9 -177.5(7) . .
O21A Mo2 O2B Mo9 101.6(5) . .
O22A Mo2 O2B Mo9 -172.0(4) . .
O23B Mo2 O2B Mo9 -88.6(8) . .
O20B Mo2 O2B Mo9 1.1(6) . .
O21B Mo2 O2B Mo9 90.4(6) . .
O20A Mo2 O2B Mo9 -8.6(4) . .
O23A Mo2 O2B Mo9 -84.3(6) . .
O1A Mo2 O2B Mo9 -129.0(6) . .
O7 Mo7 O2B P1 178.5(6) . .
O16B Mo7 O2B P1 -41.0(8) . .
O24A Mo7 O2B P1 -116.4(8) . .
O36B Mo7 O2B P1 53.4(9) . .
O21A Mo7 O2B P1 128.4(9) . .
O16A Mo7 O2B P1 -34.7(8) . .
O36A Mo7 O2B P1 50.5(8) . .
O24B Mo7 O2B P1 -134.0(9) . .
O21B Mo7 O2B P1 139.6(9) . .
O3A Mo7 O2B P1 2.5(4) . .
O7 Mo7 O2B Mo2 40.4(10) . .
O16B Mo7 O2B Mo2 -179.0(6) . .
O24A Mo7 O2B Mo2 105.6(5) . .
O36B Mo7 O2B Mo2 -84.7(6) . .
O21A Mo7 O2B Mo2 -9.6(4) . .
O16A Mo7 O2B Mo2 -172.8(4) . .
O36A Mo7 O2B Mo2 -87.5(4) . .
O24B Mo7 O2B Mo2 88.0(6) . .
O21B Mo7 O2B Mo2 1.5(5) . .
O3A Mo7 O2B Mo2 -135.5(6) . .
O7 Mo7 O2B Mo9 -53.7(10) . .
O16B Mo7 O2B Mo9 86.8(6) . .
O24A Mo7 O2B Mo9 11.4(4) . .
O36B Mo7 O2B Mo9 -178.8(6) . .
O21A Mo7 O2B Mo9 -103.7(5) . .
O16A Mo7 O2B Mo9 93.1(4) . .
O36A Mo7 O2B Mo9 178.4(4) . .
O24B Mo7 O2B Mo9 -6.1(5) . .
O21B Mo7 O2B Mo9 -92.6(6) . .
O3A Mo7 O2B Mo9 130.4(6) . .
O9 Mo9 O2B P1 177.1(7) . .
O17B Mo9 O2B P1 43.6(8) . .
O20A Mo9 O2B P1 -125.9(9) . .
O32B Mo9 O2B P1 -49.0(8) . .
O24A Mo9 O2B P1 118.7(8) . .
O32A Mo9 O2B P1 -40.7(8) . .
O24B Mo9 O2B P1 136.1(9) . .
O17A Mo9 O2B P1 45.0(8) . .
O20B Mo9 O2B P1 -136.5(9) . .
O4A Mo9 O2B P1 1.4(5) . .
O9 Mo9 O2B Mo2 -47.4(11) . .
O17B Mo9 O2B Mo2 179.1(6) . .
O20A Mo9 O2B Mo2 9.6(4) . .
O32B Mo9 O2B Mo2 86.5(5) . .
O24A Mo9 O2B Mo2 -105.8(5) . .
O32A Mo9 O2B Mo2 94.8(4) . .
O24B Mo9 O2B Mo2 -88.5(6) . .
O17A Mo9 O2B Mo2 -179.6(3) . .
O20B Mo9 O2B Mo2 -1.1(6) . .
O4A Mo9 O2B Mo2 136.8(6) . .
O9 Mo9 O2B Mo7 47.3(11) . .
O17B Mo9 O2B Mo7 -86.2(6) . .
O20A Mo9 O2B Mo7 104.3(5) . .
O32B Mo9 O2B Mo7 -178.8(5) . .
O24A Mo9 O2B Mo7 -11.1(4) . .
O32A Mo9 O2B Mo7 -170.5(3) . .
O24B Mo9 O2B Mo7 6.2(5) . .
O17A Mo9 O2B Mo7 -84.9(4) . .
O20B Mo9 O2B Mo7 93.7(6) . .
O4A Mo9 O2B Mo7 -128.5(5) . .
O1B P1 O3B Mo5 175.4(7) . .
O1A P1 O3B Mo5 -3.5(6) . .
O2A P1 O3B Mo5 -131.3(9) . .
O2B P1 O3B Mo5 48.6(10) . .
O4A P1 O3B Mo5 114.5(8) . .
O4B P1 O3B Mo5 -65.0(9) . .
O1B P1 O3B Mo3 -54.4(9) . .
O1A P1 O3B Mo3 126.7(8) . .
O2A P1 O3B Mo3 -1.1(6) . .
O2B P1 O3B Mo3 178.8(6) . .
O4A P1 O3B Mo3 -115.3(7) . .
O4B P1 O3B Mo3 65.2(8) . .
O5 Mo5 O3B P1 -179.5(9) . .
O23B Mo5 O3B P1 -34.5(12) . .
O31B Mo5 O3B P1 -133.4(11) . .
O29A Mo5 O3B P1 53.6(9) . .
O30A Mo5 O3B P1 135.3(11) . .
O23A Mo5 O3B P1 -37.0(10) . .
O31A Mo5 O3B P1 -118.5(10) . .
O29B Mo5 O3B P1 53.6(10) . .
O30B Mo5 O3B P1 137.7(11) . .
O1A Mo5 O3B P1 3.1(5) . .
O5 Mo5 O3B Mo3 40.1(13) . .
O23B Mo5 O3B Mo3 -174.8(9) . .
O31B Mo5 O3B Mo3 86.3(7) . .
O29A Mo5 O3B Mo3 -86.8(5) . .
O30A Mo5 O3B Mo3 -5.1(4) . .
O23A Mo5 O3B Mo3 -177.3(5) . .
O31A Mo5 O3B Mo3 101.2(5) . .
O29B Mo5 O3B Mo3 -86.8(6) . .
O30B Mo5 O3B Mo3 -2.7(6) . .
O1A Mo5 O3B Mo3 -137.3(7) . .
O3 Mo3 O3B P1 173.4(7) . .
O30A Mo3 O3B P1 -137.3(10) . .
O33B Mo3 O3B P1 40.3(9) . .
O28A Mo3 O3B P1 -46.0(9) . .
O28B Mo3 O3B P1 -49.1(9) . .
O34B Mo3 O3B P1 131.0(10) . .
O30B Mo3 O3B P1 -140.1(10) . .
O33A Mo3 O3B P1 43.0(8) . .
O34A Mo3 O3B P1 114.2(9) . .
O2A Mo3 O3B P1 1.0(5) . .
O3 Mo3 O3B Mo5 -43.8(11) . .
O30A Mo3 O3B Mo5 5.6(4) . .
O33B Mo3 O3B Mo5 -176.9(6) . .
O28A Mo3 O3B Mo5 96.8(5) . .
O28B Mo3 O3B Mo5 93.8(6) . .
O34B Mo3 O3B Mo5 -86.2(7) . .
O30B Mo3 O3B Mo5 2.8(6) . .
O33A Mo3 O3B Mo5 -174.1(4) . .
O34A Mo3 O3B Mo5 -102.9(5) . .
O2A Mo3 O3B Mo5 143.8(7) . .
O1B P1 O4B Mo10 175.5(7) . .
O1A P1 O4B Mo10 -4.1(6) . .
O3B P1 O4B Mo10 52.9(9) . .
O2A P1 O4B Mo10 115.6(8) . .
O3A P1 O4B Mo10 -126.4(8) . .
O2B P1 O4B Mo10 -63.8(9) . .
O1B P1 O4B Mo8 -60.1(9) . .
O1A P1 O4B Mo8 120.4(8) . .
O3B P1 O4B Mo8 177.4(7) . .
O2A P1 O4B Mo8 -120.0(8) . .
O3A P1 O4B Mo8 -2.0(6) . .
O2B P1 O4B Mo8 60.7(8) . .
O1B P1 O4B Mo12 58.1(9) . .
O1A P1 O4B Mo12 -121.4(7) . .
O3B P1 O4B Mo12 -64.4(8) . .
O2A P1 O4B Mo12 -1.8(6) . .
O3A P1 O4B Mo12 116.2(7) . .
O2B P1 O4B Mo12 178.9(6) . .
O29B Mo10 O4B P1 -41.9(10) . .
O10 Mo10 O4B P1 -180.0(6) . .
O35A Mo10 O4B P1 125.6(10) . .
O25A Mo10 O4B P1 -115.5(9) . .
O22B Mo10 O4B P1 53.0(10) . .
O22A Mo10 O4B P1 48.1(8) . .
O25B Mo10 O4B P1 -137.7(9) . .
O29A Mo10 O4B P1 -36.8(9) . .
O35B Mo10 O4B P1 138.0(10) . .
O1A Mo10 O4B P1 3.3(5) . .
O29B Mo10 O4B Mo8 -177.8(8) . .
O10 Mo10 O4B Mo8 44.2(11) . .
O35A Mo10 O4B Mo8 -10.3(4) . .
O25A Mo10 O4B Mo8 108.6(6) . .
O22B Mo10 O4B Mo8 -82.8(7) . .
O22A Mo10 O4B Mo8 -87.8(5) . .
O25B Mo10 O4B Mo8 86.4(6) . .
O29A Mo10 O4B Mo8 -172.7(4) . .
O35B Mo10 O4B Mo8 2.2(5) . .
O1A Mo10 O4B Mo8 -132.5(7) . .
O29B Mo10 O4B Mo12 86.9(8) . .
O10 Mo10 O4B Mo12 -51.1(10) . .
O35A Mo10 O4B Mo12 -105.5(6) . .
O25A Mo10 O4B Mo12 13.3(4) . .
O22B Mo10 O4B Mo12 -178.1(7) . .
O22A Mo10 O4B Mo12 177.0(4) . .
O25B Mo10 O4B Mo12 -8.9(5) . .
O29A Mo10 O4B Mo12 92.0(5) . .
O35B Mo10 O4B Mo12 -93.1(6) . .
O1A Mo10 O4B Mo12 132.2(6) . .
O8 Mo8 O4B P1 178.5(7) . .
O36B Mo8 O4B P1 -46.1(9) . .
O15B Mo8 O4B P1 44.5(9) . .
O35A Mo8 O4B P1 -125.0(10) . .
O36A Mo8 O4B P1 -43.0(8) . .
O26A Mo8 O4B P1 120.9(9) . .
O15A Mo8 O4B P1 46.6(9) . .
O35B Mo8 O4B P1 -137.4(9) . .
O26B Mo8 O4B P1 134.3(10) . .
O3A Mo8 O4B P1 1.7(5) . .
O8 Mo8 O4B Mo10 -46.4(11) . .
O36B Mo8 O4B Mo10 89.0(7) . .
O15B Mo8 O4B Mo10 179.6(7) . .
O35A Mo8 O4B Mo10 10.1(4) . .
O36A Mo8 O4B Mo10 92.0(5) . .
O26A Mo8 O4B Mo10 -104.0(6) . .
O15A Mo8 O4B Mo10 -178.3(5) . .
O35B Mo8 O4B Mo10 -2.4(6) . .
O26B Mo8 O4B Mo10 -90.7(6) . .
O3A Mo8 O4B Mo10 136.7(7) . .
O8 Mo8 O4B Mo12 49.1(11) . .
O36B Mo8 O4B Mo12 -175.5(7) . .
O15B Mo8 O4B Mo12 -84.9(7) . .
O35A Mo8 O4B Mo12 105.6(6) . .
O36A Mo8 O4B Mo12 -172.5(4) . .
O26A Mo8 O4B Mo12 -8.5(4) . .
O15A Mo8 O4B Mo12 -82.8(5) . .
O35B Mo8 O4B Mo12 93.2(6) . .
O26B Mo8 O4B Mo12 4.9(6) . .
O3A Mo8 O4B Mo12 -127.7(6) . .
O12 Mo12 O4B P1 174.2(6) . .
O27B Mo12 O4B P1 -44.9(9) . .
O26A Mo12 O4B P1 -122.7(9) . .
O28B Mo12 O4B P1 50.8(9) . .
O25A Mo12 O4B P1 117.5(9) . .
O27A Mo12 O4B P1 -38.8(8) . .
O26B Mo12 O4B P1 -136.9(9) . .
O25B Mo12 O4B P1 139.4(9) . .
O28A Mo12 O4B P1 45.6(8) . .
O2A Mo12 O4B P1 1.5(5) . .
O12 Mo12 O4B Mo10 43.5(11) . .
O27B Mo12 O4B Mo10 -175.6(6) . .
O26A Mo12 O4B Mo10 106.6(6) . .
O28B Mo12 O4B Mo10 -79.9(6) . .
O25A Mo12 O4B Mo10 -13.2(4) . .
O27A Mo12 O4B Mo10 -169.6(4) . .
O26B Mo12 O4B Mo10 92.3(6) . .
O25B Mo12 O4B Mo10 8.6(5) . .
O28A Mo12 O4B Mo10 -85.1(4) . .
O2A Mo12 O4B Mo10 -129.2(6) . .
O12 Mo12 O4B Mo8 -53.7(10) . .
O27B Mo12 O4B Mo8 87.2(6) . .
O26A Mo12 O4B Mo8 9.4(4) . .
O28B Mo12 O4B Mo8 -177.0(6) . .
O25A Mo12 O4B Mo8 -110.3(5) . .
O27A Mo12 O4B Mo8 93.3(4) . .
O26B Mo12 O4B Mo8 -4.8(6) . .
O25B Mo12 O4B Mo8 -88.5(6) . .
O28A Mo12 O4B Mo8 177.7(4) . .
O2A Mo12 O4B Mo8 133.6(6) . .
O6 Mo6 O13B Mo1 164.1(15) . .
O17B Mo6 O13B Mo1 -79.0(16) . .
O13A Mo6 O13B Mo1 -31(3) . .
O19A Mo6 O13B Mo1 59.1(16) . .
O17A Mo6 O13B Mo1 -99.6(16) . .
O18B Mo6 O13B Mo1 10(3) . .
O19B Mo6 O13B Mo1 72.9(16) . .
O4A Mo6 O13B Mo1 -25.0(17) . .
O1 Mo1 O13B Mo6 -166.5(15) . .
O15B Mo1 O13B Mo6 7(3) . .
O14A Mo1 O13B Mo6 -59.6(16) . .
O13A Mo1 O13B Mo6 36(3) . .
O16B Mo1 O13B Mo6 80.9(16) . .
O14B Mo1 O13B Mo6 -74.5(17) . .
O16A Mo1 O13B Mo6 98.3(16) . .
O3A Mo1 O13B Mo6 26.5(17) . .
O1B Mo1 O13B Mo6 -2.8(13) . .
O1 Mo1 O14B Mo4 167.1(14) . .
O15B Mo1 O14B Mo4 -81.2(16) . .
O14A Mo1 O14B Mo4 -37(3) . .
O13A Mo1 O14B Mo4 60.7(15) . .
O16B Mo1 O14B Mo4 13(3) . .
O15A Mo1 O14B Mo4 -96.4(15) . .
O13B Mo1 O14B Mo4 74.1(16) . .
O3A Mo1 O14B Mo4 -23.5(16) . .
O1B Mo1 O14B Mo4 2.4(12) . .
O4 Mo4 O14B Mo1 -167.2(15) . .
O33B Mo4 O14B Mo1 6(3) . .
O19A Mo4 O14B Mo1 -60.2(15) . .
O14A Mo4 O14B Mo1 38(3) . .
O27B Mo4 O14B Mo1 80.1(15) . .
O27A Mo4 O14B Mo1 96.9(15) . .
O19B Mo4 O14B Mo1 -75.5(16) . .
O2A Mo4 O14B Mo1 23.9(16) . .
O1B Mo4 O14B Mo1 -2.4(12) . .
O1 Mo1 O15B Mo8 -135.9(19) . .
O14A Mo1 O15B Mo8 119(2) . .
O13A Mo1 O15B Mo8 40(3) . .
O16B Mo1 O15B Mo8 -22(2) . .
O14B Mo1 O15B Mo8 130(2) . .
O16A Mo1 O15B Mo8 -42(2) . .
O15A Mo1 O15B Mo8 -121(5) . .
O13B Mo1 O15B Mo8 52(4) . .
O3A Mo1 O15B Mo8 28.1(18) . .
O1B Mo1 O15B Mo8 60(2) . .
O8 Mo8 O15B Mo1 137.9(19) . .
O36B Mo8 O15B Mo1 23(2) . .
O35A Mo8 O15B Mo1 -50(3) . .
O36A Mo8 O15B Mo1 41(2) . .
O26A Mo8 O15B Mo1 -117(2) . .
O15A Mo8 O15B Mo1 124(4) . .
O35B Mo8 O15B Mo1 -67(3) . .
O26B Mo8 O15B Mo1 -134(2) . .
O4B Mo8 O15B Mo1 -63(2) . .
O3A Mo8 O15B Mo1 -28.0(18) . .
O7 Mo7 O16B Mo1 -126.9(16) . .
O24A Mo7 O16B Mo1 129.0(18) . .
O36B Mo7 O16B Mo1 -12.5(18) . .
O21A Mo7 O16B Mo1 57(2) . .
O16A Mo7 O16B Mo1 -93(2) . .
O36A Mo7 O16B Mo1 -29.1(17) . .
O24B Mo7 O16B Mo1 140.0(17) . .
O21B Mo7 O16B Mo1 71(2) . .
O3A Mo7 O16B Mo1 36.0(14) . .
O2B Mo7 O16B Mo1 69.9(17) . .
O1 Mo1 O16B Mo7 126.9(16) . .
O15B Mo1 O16B Mo7 13.9(18) . .
O14A Mo1 O16B Mo7 -62(2) . .
O13A Mo1 O16B Mo7 -131.6(18) . .
O14B Mo1 O16B Mo7 -81(2) . .
O16A Mo1 O16B Mo7 97(2) . .
O15A Mo1 O16B Mo7 29.6(17) . .
O13B Mo1 O16B Mo7 -142.1(18) . .
O3A Mo1 O16B Mo7 -37.1(15) . .
O1B Mo1 O16B Mo7 -71.2(17) . .
O9 Mo9 O17B Mo6 130(2) . .
O20A Mo9 O17B Mo6 -56(3) . .
O32B Mo9 O17B Mo6 14(2) . .
O24A Mo9 O17B Mo6 -127(2) . .
O32A Mo9 O17B Mo6 37(2) . .
O24B Mo9 O17B Mo6 -139(2) . .
O17A Mo9 O17B Mo6 115(3) . .
O20B Mo9 O17B Mo6 -69(3) . .
O4A Mo9 O17B Mo6 -33.5(19) . .
O2B Mo9 O17B Mo6 -69(2) . .
O6 Mo6 O17B Mo9 -130(2) . .
O13A Mo6 O17B Mo9 125(2) . .
O19A Mo6 O17B Mo9 49(3) . .
O17A Mo6 O17B Mo9 -120(3) . .
O13B Mo6 O17B Mo9 137(2) . .
O18A Mo6 O17B Mo9 -36(2) . .
O18B Mo6 O17B Mo9 -13(2) . .
O19B Mo6 O17B Mo9 56(3) . .
O4A Mo6 O17B Mo9 34.0(19) . .
O11 Mo11 O18B Mo6 -120.3(15) . .
O31A Mo11 O18B Mo6 67.6(19) . .
O32B Mo11 O18B Mo6 -0.7(17) . .
O34A Mo11 O18B Mo6 139.6(17) . .
O32A Mo11 O18B Mo6 -23.6(16) . .
O18A Mo11 O18B Mo6 -89(2) . .
O34B Mo11 O18B Mo6 146.8(16) . .
O31B Mo11 O18B Mo6 89(2) . .
O4A Mo11 O18B Mo6 42.6(13) . .
O6 Mo6 O18B Mo11 120.9(15) . .
O17B Mo6 O18B Mo11 2.4(17) . .
O13A Mo6 O18B Mo11 -72.6(18) . .
O19A Mo6 O18B Mo11 -139.9(17) . .
O17A Mo6 O18B Mo11 22.5(16) . .
O13B Mo6 O18B Mo11 -88(2) . .
O18A Mo6 O18B Mo11 98(2) . .
O19B Mo6 O18B Mo11 -151.2(17) . .
O4A Mo6 O18B Mo11 -44.3(14) . .
O4 Mo4 O19B Mo6 162.7(13) . .
O33B Mo4 O19B Mo6 -81.2(14) . .
O19A Mo4 O19B Mo6 -28(3) . .
O14A Mo4 O19B Mo6 56.7(13) . .
O27B Mo4 O19B Mo6 11(3) . .
O33A Mo4 O19B Mo6 -101.1(13) . .
O14B Mo4 O19B Mo6 70.5(14) . .
O2A Mo4 O19B Mo6 -27.2(14) . .
O1B Mo4 O19B Mo6 0.9(11) . .
O6 Mo6 O19B Mo4 -163.8(13) . .
O17B Mo6 O19B Mo4 10(3) . .
O13A Mo6 O19B Mo4 -57.4(13) . .
O19A Mo6 O19B Mo4 30(3) . .
O13B Mo6 O19B Mo4 -72.8(14) . .
O18A Mo6 O19B Mo4 102.5(13) . .
O18B Mo6 O19B Mo4 80.4(14) . .
O4A Mo6 O19B Mo4 28.7(14) . .
O2 Mo2 O20B Mo9 -164.4(11) . .
O22B Mo2 O20B Mo9 2(3) . .
O21A Mo2 O20B Mo9 -55.8(11) . .
O23B Mo2 O20B Mo9 84.1(12) . .
O21B Mo2 O20B Mo9 -74.8(11) . .
O20A Mo2 O20B Mo9 25.0(15) . .
O23A Mo2 O20B Mo9 99.1(11) . .
O2B Mo2 O20B Mo9 -1.6(9) . .
O1A Mo2 O20B Mo9 28.8(11) . .
O9 Mo9 O20B Mo2 163.7(11) . .
O17B Mo9 O20B Mo2 2(2) . .
O20A Mo9 O20B Mo2 -33.9(19) . .
O32B Mo9 O20B Mo2 -83.1(11) . .
O24A Mo9 O20B Mo2 56.4(11) . .
O32A Mo9 O20B Mo2 -101.5(11) . .
O24B Mo9 O20B Mo2 73.8(11) . .
O4A Mo9 O20B Mo2 -27.2(12) . .
O2B Mo9 O20B Mo2 1.6(9) . .
O2 Mo2 O21B Mo7 164.9(10) . .
O22B Mo2 O21B Mo7 -83.0(11) . .
O21A Mo2 O21B Mo7 -26.3(12) . .
O22A Mo2 O21B Mo7 -97.6(10) . .
O23B Mo2 O21B Mo7 5(3) . .
O20B Mo2 O21B Mo7 76.2(11) . .
O20A Mo2 O21B Mo7 58.1(10) . .
O2B Mo2 O21B Mo7 2.3(8) . .
O1A Mo2 O21B Mo7 -22.9(11) . .
O7 Mo7 O21B Mo2 -167.2(10) . .
O16B Mo7 O21B Mo2 -4(2) . .
O24A Mo7 O21B Mo2 -58.5(10) . .
O36B Mo7 O21B Mo2 82.3(11) . .
O21A Mo7 O21B Mo2 29.3(13) . .
O36A Mo7 O21B Mo2 96.6(10) . .
O24B Mo7 O21B Mo2 -75.0(10) . .
O3A Mo7 O21B Mo2 25.6(10) . .
O2B Mo7 O21B Mo2 -2.3(8) . .
O2 Mo2 O22B Mo10 -135.2(15) . .
O21A Mo2 O22B Mo10 118.7(17) . .
O22A Mo2 O22B Mo10 -99(3) . .
O23B Mo2 O22B Mo10 -22.6(17) . .
O20B Mo2 O22B Mo10 59(3) . .
O21B Mo2 O22B Mo10 135.1(17) . .
O20A Mo2 O22B Mo10 48(2) . .
O23A Mo2 O22B Mo10 -36.7(17) . .
O2B Mo2 O22B Mo10 62.9(16) . .
O1A Mo2 O22B Mo10 29.0(14) . .
O29B Mo10 O22B Mo2 24.1(18) . .
O10 Mo10 O22B Mo2 136.1(15) . .
O35A Mo10 O22B Mo2 -119.6(17) . .
O25A Mo10 O22B Mo2 -51(2) . .
O22A Mo10 O22B Mo2 96(4) . .
O25B Mo10 O22B Mo2 -91(2) . .
O29A Mo10 O22B Mo2 37.0(17) . .
O35B Mo10 O22B Mo2 -136.3(17) . .
O4B Mo10 O22B Mo2 -66.6(16) . .
O1A Mo10 O22B Mo2 -28.8(14) . .
O5 Mo5 O23B Mo2 -144(3) . .
O31B Mo5 O23B Mo2 126(3) . .
O29A Mo5 O23B Mo2 -48(3) . .
O30A Mo5 O23B Mo2 38(4) . .
O23A Mo5 O23B Mo2 -139(7) . .
O31A Mo5 O23B Mo2 110(3) . .
O29B Mo5 O23B Mo2 -31(3) . .
O30B Mo5 O23B Mo2 32(5) . .
O3B Mo5 O23B Mo2 51(3) . .
O1A Mo5 O23B Mo2 24(2) . .
O2 Mo2 O23B Mo5 144(3) . .
O22B Mo2 O23B Mo5 31(3) . .
O21A Mo2 O23B Mo5 -42(4) . .
O22A Mo2 O23B Mo5 49(3) . .
O20B Mo2 O23B Mo5 -128(3) . .
O21B Mo2 O23B Mo5 -57(5) . .
O20A Mo2 O23B Mo5 -112(3) . .
O23A Mo2 O23B Mo5 142(7) . .
O2B Mo2 O23B Mo5 -55(3) . .
O1A Mo2 O23B Mo5 -24(2) . .
O9 Mo9 O24B Mo7 -173.4(9) . .
O17B Mo9 O24B Mo7 74.0(11) . .
O20A Mo9 O24B Mo7 -65.6(10) . .
O32B Mo9 O24B Mo7 -21(2) . .
O24A Mo9 O24B Mo7 38.3(13) . .
O17A Mo9 O24B Mo7 92.0(10) . .
O20B Mo9 O24B Mo7 -80.3(10) . .
O4A Mo9 O24B Mo7 21.1(10) . .
O2B Mo9 O24B Mo7 -9.6(8) . .
O7 Mo7 O24B Mo9 171.8(9) . .
O16B Mo7 O24B Mo9 -74.5(11) . .
O24A Mo7 O24B Mo9 -41.0(14) . .
O36B Mo7 O24B Mo9 26(2) . .
O21A Mo7 O24B Mo9 63.7(10) . .
O16A Mo7 O24B Mo9 -91.1(10) . .
O36A Mo7 O24B Mo9 33(4) . .
O21B Mo7 O24B Mo9 80.6(10) . .
O3A Mo7 O24B Mo9 -18.7(10) . .
O2B Mo7 O24B Mo9 9.7(8) . .
O29B Mo10 O25B Mo12 -76.8(11) . .
O10 Mo10 O25B Mo12 174.6(9) . .
O35A Mo10 O25B Mo12 65.6(9) . .
O25A Mo10 O25B Mo12 -36.9(9) . .
O22B Mo10 O25B Mo12 38(2) . .
O29A Mo10 O25B Mo12 -87.5(9) . .
O35B Mo10 O25B Mo12 84.2(10) . .
O4B Mo10 O25B Mo12 12.4(8) . .
O1A Mo10 O25B Mo12 -14.6(10) . .
O12 Mo12 O25B Mo10 -177.0(9) . .
O27B Mo12 O25B Mo10 -22(2) . .
O26A Mo12 O25B Mo10 -66.9(9) . .
O28B Mo12 O25B Mo10 74.0(10) . .
O25A Mo12 O25B Mo10 37.4(9) . .
O26B Mo12 O25B Mo10 -85.3(10) . .
O28A Mo12 O25B Mo10 87.7(9) . .
O4B Mo12 O25B Mo10 -12.3(7) . .
O2A Mo12 O25B Mo10 17.1(10) . .
O8 Mo8 O26B Mo12 -168.7(10) . .
O36B Mo8 O26B Mo12 -8(3) . .
O15B Mo8 O26B Mo12 78.2(11) . .
O35A Mo8 O26B Mo12 -58.5(10) . .
O26A Mo8 O26B Mo12 25.4(11) . .
O15A Mo8 O26B Mo12 94.7(10) . .
O35B Mo8 O26B Mo12 -80.5(10) . .
O4B Mo8 O26B Mo12 -6.9(8) . .
O3A Mo8 O26B Mo12 24.2(10) . .
O12 Mo12 O26B Mo8 166.5(10) . .
O27B Mo12 O26B Mo8 -79.1(11) . .
O26A Mo12 O26B Mo8 -30.4(13) . .
O28B Mo12 O26B Mo8 25(2) . .
O25A Mo12 O26B Mo8 59.3(10) . .
O27A Mo12 O26B Mo8 -95.1(10) . .
O25B Mo12 O26B Mo8 79.0(10) . .
O4B Mo12 O26B Mo8 6.9(8) . .
O2A Mo12 O26B Mo8 -22.3(11) . .
O12 Mo12 O27B Mo4 -126.2(16) . .
O26A Mo12 O27B Mo4 127.4(18) . .
O28B Mo12 O27B Mo4 -12.6(19) . .
O25A Mo12 O27B Mo4 51(2) . .
O27A Mo12 O27B Mo4 -90(3) . .
O26B Mo12 O27B Mo4 142.2(18) . .
O25B Mo12 O27B Mo4 82(3) . .
O28A Mo12 O27B Mo4 -29.5(18) . .
O4B Mo12 O27B Mo4 72.5(17) . .
O2A Mo12 O27B Mo4 35.2(14) . .
O4 Mo4 O27B Mo12 128.8(16) . .
O33B Mo4 O27B Mo12 11.2(19) . .
O19A Mo4 O27B Mo12 -67(2) . .
O14A Mo4 O27B Mo12 -130.9(19) . .
O33A Mo4 O27B Mo12 30.3(18) . .
O27A Mo4 O27B Mo12 96(3) . .
O19B Mo4 O27B Mo12 -82(3) . .
O14B Mo4 O27B Mo12 -141.4(19) . .
O2A Mo4 O27B Mo12 -36.5(15) . .
O1B Mo4 O27B Mo12 -72.3(17) . .
O12 Mo12 O28B Mo3 133.9(18) . .
O27B Mo12 O28B Mo3 16(2) . .
O26A Mo12 O28B Mo3 -62(2) . .
O25A Mo12 O28B Mo3 -125(2) . .
O27A Mo12 O28B Mo3 35(2) . .
O26B Mo12 O28B Mo3 -87(3) . .
O25B Mo12 O28B Mo3 -139(2) . .
O28A Mo12 O28B Mo3 92(3) . .
O4B Mo12 O28B Mo3 -70.2(19) . .
O2A Mo12 O28B Mo3 -31.3(16) . .
O3 Mo3 O28B Mo12 -130.7(18) . .
O30A Mo3 O28B Mo12 121(2) . .
O33B Mo3 O28B Mo12 -15(2) . .
O28A Mo3 O28B Mo12 -104(3) . .
O34B Mo3 O28B Mo12 68(3) . .
O30B Mo3 O28B Mo12 138(2) . .
O33A Mo3 O28B Mo12 -34(2) . .
O34A Mo3 O28B Mo12 46(3) . .
O2A Mo3 O28B Mo12 32.0(16) . .
O3B Mo3 O28B Mo12 68.0(19) . .
O10 Mo10 O29B Mo5 -138.7(16) . .
O35A Mo10 O29B Mo5 43(3) . .
O25A Mo10 O29B Mo5 115.7(19) . .
O22B Mo10 O29B Mo5 -25.4(19) . .
O22A Mo10 O29B Mo5 -41.2(18) . .
O25B Mo10 O29B Mo5 131.7(18) . .
O29A Mo10 O29B Mo5 -99(5) . .
O35B Mo10 O29B Mo5 60(4) . .
O4B Mo10 O29B Mo5 60.0(18) . .
O1A Mo10 O29B Mo5 26.0(15) . .
O5 Mo5 O29B Mo10 139.4(17) . .
O23B Mo5 O29B Mo10 26(2) . .
O31B Mo5 O29B Mo10 -79(3) . .
O29A Mo5 O29B Mo10 118(4) . .
O30A Mo5 O29B Mo10 -116.2(19) . .
O23A Mo5 O29B Mo10 40.0(19) . .
O31A Mo5 O29B Mo10 -51(2) . .
O30B Mo5 O29B Mo10 -133.1(19) . .
O3B Mo5 O29B Mo10 -61.7(18) . .
O1A Mo5 O29B Mo10 -27.3(16) . .
O3 Mo3 O30B Mo5 157.9(10) . .
O30A Mo3 O30B Mo5 -11.6(16) . .
O33B Mo3 O30B Mo5 -3(2) . .
O28A Mo3 O30B Mo5 -105.5(10) . .
O28B Mo3 O30B Mo5 -87.2(11) . .
O34B Mo3 O30B Mo5 69.4(11) . .
O34A Mo3 O30B Mo5 52.3(10) . .
O2A Mo3 O30B Mo5 -29.1(11) . .
O3B Mo3 O30B Mo5 -3.9(8) . .
O5 Mo5 O30B Mo3 -159.4(11) . .
O23B Mo5 O30B Mo3 24(3) . .
O31B Mo5 O30B Mo3 -72.9(11) . .
O29A Mo5 O30B Mo3 104.2(10) . .
O30A Mo5 O30B Mo3 10.7(15) . .
O31A Mo5 O30B Mo3 -52.5(10) . .
O29B Mo5 O30B Mo3 88.5(11) . .
O3B Mo5 O30B Mo3 4.0(9) . .
O1A Mo5 O30B Mo3 31.2(11) . .
O5 Mo5 O31B Mo11 172.8(10) . .
O23B Mo5 O31B Mo11 -75.2(12) . .
O30A Mo5 O31B Mo11 64.7(10) . .
O23A Mo5 O31B Mo11 -89.7(10) . .
O31A Mo5 O31B Mo11 -26.5(10) . .
O29B Mo5 O31B Mo11 28(3) . .
O30B Mo5 O31B Mo11 81.8(11) . .
O3B Mo5 O31B Mo11 10.4(9) . .
O1A Mo5 O31B Mo11 -16.4(11) . .
O11 Mo11 O31B Mo5 -173.4(10) . .
O18B Mo11 O31B Mo5 -19.7(19) . .
O31A Mo11 O31B Mo5 41.5(16) . .
O32B Mo11 O31B Mo5 73.3(11) . .
O34A Mo11 O31B Mo5 -67.4(11) . .
O32A Mo11 O31B Mo5 89.7(11) . .
O18A Mo11 O31B Mo5 -16(4) . .
O34B Mo11 O31B Mo5 -81.1(11) . .
O4A Mo11 O31B Mo5 17.1(11) . .
O11 Mo11 O32B Mo9 123.3(15) . .
O18B Mo11 O32B Mo9 3.2(17) . .
O31A Mo11 O32B Mo9 -135.5(17) . .
O34A Mo11 O32B Mo9 -67(2) . .
O32A Mo11 O32B Mo9 79.4(19) . .
O18A Mo11 O32B Mo9 25.3(16) . .
O34B Mo11 O32B Mo9 -94(2) . .
O31B Mo11 O32B Mo9 -144.3(17) . .
O4A Mo11 O32B Mo9 -37.8(13) . .
O9 Mo9 O32B Mo11 -121.9(15) . .
O17B Mo9 O32B Mo11 -6.2(17) . .
O20A Mo9 O32B Mo11 134.7(17) . .
O24A Mo9 O32B Mo11 62(2) . .
O32A Mo9 O32B Mo11 -83(2) . .
O24B Mo9 O32B Mo11 88(2) . .
O17A Mo9 O32B Mo11 -24.6(16) . .
O20B Mo9 O32B Mo11 146.7(17) . .
O4A Mo9 O32B Mo11 38.2(13) . .
O2B Mo9 O32B Mo11 77.6(16) . .
O4 Mo4 O33B Mo3 -129(2) . .
O19A Mo4 O33B Mo3 125(2) . .
O14A Mo4 O33B Mo3 46(3) . .
O27B Mo4 O33B Mo3 -15(2) . .
O33A Mo4 O33B Mo3 -123(4) . .
O27A Mo4 O33B Mo3 -35(2) . .
O19B Mo4 O33B Mo3 137(2) . .
O14B Mo4 O33B Mo3 58(3) . .
O2A Mo4 O33B Mo3 36(2) . .
O1B Mo4 O33B Mo3 66(2) . .
O3 Mo3 O33B Mo4 133(2) . .
O30A Mo3 O33B Mo4 -65(3) . .
O28A Mo3 O33B Mo4 37(2) . .
O28B Mo3 O33B Mo4 16(2) . .
O34B Mo3 O33B Mo4 -139(2) . .
O30B Mo3 O33B Mo4 -68(3) . .
O33A Mo3 O33B Mo4 121(4) . .
O34A Mo3 O33B Mo4 -128(2) . .
O2A Mo3 O33B Mo4 -36(2) . .
O3B Mo3 O33B Mo4 -67(2) . .
O3 Mo3 O34B Mo11 -171.7(11) . .
O30A Mo3 O34B Mo11 -62.4(11) . .
O33B Mo3 O34B Mo11 74.9(12) . .
O28B Mo3 O34B Mo11 -9(3) . .
O30B Mo3 O34B Mo11 -79.4(12) . .
O33A Mo3 O34B Mo11 93.4(11) . .
O34A Mo3 O34B Mo11 39.5(13) . .
O2A Mo3 O34B Mo11 22.3(12) . .
O3B Mo3 O34B Mo11 -8.5(9) . .
O11 Mo11 O34B Mo3 171.5(11) . .
O18B Mo11 O34B Mo3 -74.2(12) . .
O31A Mo11 O34B Mo3 64.2(11) . .
O32B Mo11 O34B Mo3 25(2) . .
O34A Mo11 O34B Mo3 -50.9(15) . .
O18A Mo11 O34B Mo3 -92.7(12) . .
O31B Mo11 O34B Mo3 77.8(12) . .
O4A Mo11 O34B Mo3 -20.8(12) . .
O8 Mo8 O35B Mo10 164.9(9) . .
O36B Mo8 O35B Mo10 -82.6(10) . .
O15B Mo8 O35B Mo10 8(2) . .
O35A Mo8 O35B Mo10 -24.0(9) . .
O36A Mo8 O35B Mo10 -98.3(9) . .
O26A Mo8 O35B Mo10 56.1(9) . .
O26B Mo8 O35B Mo10 75.9(10) . .
O4B Mo8 O35B Mo10 3.1(7) . .
O3A Mo8 O35B Mo10 -24.8(10) . .
O29B Mo10 O35B Mo8 -3(3) . .
O10 Mo10 O35B Mo8 -165.5(9) . .
O35A Mo10 O35B Mo8 28.3(12) . .
O25A Mo10 O35B Mo8 -56.7(9) . .
O22B Mo10 O35B Mo8 84.2(10) . .
O22A Mo10 O35B Mo8 97.4(9) . .
O25B Mo10 O35B Mo8 -77.7(10) . .
O4B Mo10 O35B Mo8 -3.1(8) . .
O1A Mo10 O35B Mo8 27.1(9) . .
O8 Mo8 O36B Mo7 -131.9(15) . .
O15B Mo8 O36B Mo7 -16.8(17) . .
O35A Mo8 O36B Mo7 120.8(17) . .
O36A Mo8 O36B Mo7 -102(3) . .
O26A Mo8 O36B Mo7 52(2) . .
O15A Mo8 O36B Mo7 -33.3(17) . .
O35B Mo8 O36B Mo7 140.1(17) . .
O26B Mo8 O36B Mo7 69(3) . .
O4B Mo8 O36B Mo7 68.0(16) . .
O3A Mo8 O36B Mo7 31.6(14) . .
O7 Mo7 O36B Mo8 131.8(15) . .
O16B Mo7 O36B Mo8 14.9(18) . .
O24A Mo7 O36B Mo8 -56(2) . .
O21A Mo7 O36B Mo8 -124.4(18) . .
O16A Mo7 O36B Mo8 35.0(17) . .
O36A Mo7 O36B Mo8 101(3) . .
O24B Mo7 O36B Mo8 -84(2) . .
O21B Mo7 O36B Mo8 -138.8(18) . .
O3A Mo7 O36B Mo8 -31.9(14) . .
O2B Mo7 O36B Mo8 -69.5(16) . .
O41A V1 N1 C1 -36(4) . .
O43A V1 N1 C1 144(4) . .
O42A V1 N1 C1 -124(4) . .
O44 V1 N1 C1 59(4) . .
O43B V1 N1 C1 169(4) . .
O42B V1 N1 C1 -103(4) . .
O41B V1 N1 C1 -13(4) . .
O45 V1 O44 S4A -36.2(7) . .
O41A V1 O44 S4A -137.1(7) . .
O43A V1 O44 S4A 61.9(7) . .
O42A V1 O44 S4A 132.9(10) . .
O43B V1 O44 S4A 65.7(10) . .
O42B V1 O44 S4A -179.4(19) . .
O41B V1 O44 S4A -131.0(12) . .
N1 V1 O44 S4A 144.8(7) . .
S4B O44 S4A C5A 56.9(13) . .
V1 O44 S4A C5A -134.5(8) . .
C1A S1A O41A V1 -141.0(11) . .
O45 V1 O41A S1A -73.3(7) . .
O43A V1 O41A S1A 105.1(11) . .
O42A V1 O41A S1A -171.1(7) . .
O44 V1 O41A S1A 26.8(7) . .
O43B V1 O41A S1A 160.5(13) . .
O42B V1 O41A S1A -174.8(14) . .
O41B V1 O41A S1A 12(2) . .
N1 V1 O41A S1A 104.1(7) . .
C7A S2A O42A V1 -131.2(9) . .
O45 V1 O42A S2A -128.1(7) . .
O41A V1 O42A S2A -28.2(7) . .
O43A V1 O42A S2A 132.7(7) . .
O44 V1 O42A S2A 62.7(15) . .
O43B V1 O42A S2A 136.5(10) . .
O42B V1 O42A S2A -19(3) . .
O41B V1 O42A S2A -27.0(12) . .
N1 V1 O42A S2A 51.0(6) . .
C3A S3A O43A V1 109.9(7) . .
O45 V1 O43A S3A -82.1(7) . .
O41A V1 O43A S3A 99.4(12) . .
O42A V1 O43A S3A 16.2(7) . .
O44 V1 O43A S3A 179.3(7) . .
O43B V1 O43A S3A 8.1(17) . .
O42B V1 O43A S3A 26.9(13) . .
O41B V1 O43A S3A 153.1(19) . .
N1 V1 O43A S3A 100.4(6) . .
O41A S1A C1A C2A 66(3) . .
O43A S3A C3A C4A -59.7(18) . .
O44 S4A C5A C6A 74.8(14) . .
O42A S2A C7A C8A -54(2) . .
S4A O44 S4B C5B 58.4(16) . .
C1B S1B O41B V1 -117(2) . .
O45 V1 O41B S1B 95(2) . .
O41A V1 O41B S1B -3.7(9) . .
O43A V1 O41B S1B -140.1(18) . .
O42A V1 O41B S1B -7(3) . .
O44 V1 O41B S1B -168(3) . .
O43B V1 O41B S1B -79(5) . .
O42B V1 O41B S1B -10(3) . .
N1 V1 O41B S1B -87(2) . .
C7B S2B O42B V1 -147(2) . .
O45 V1 O42B S2B 61(3) . .
O41A V1 O42B S2B 156(3) . .
O43A V1 O42B S2B -44(3) . .
O42A V1 O42B S2B -13.9(11) . .
O44 V1 O42B S2B -156.3(15) . .
O43B V1 O42B S2B -36(3) . .
O41B V1 O42B S2B 159(3) . .
N1 V1 O42B S2B -120(3) . .
C3B S3B O43B V1 137.1(14) . .
O45 V1 O43B S3B 73.4(16) . .
O41A V1 O43B S3B -160.0(9) . .
O43A V1 O43B S3B -20.2(8) . .
O42A V1 O43B S3B 168.7(19) . .
O44 V1 O43B S3B -29.3(18) . .
O42B V1 O43B S3B 177.5(19) . .
O41B V1 O43B S3B -113(4) . .
N1 V1 O43B S3B -104.6(16) . .
O41B S1B C1B C2B 57.8(17) . .
O43B S3B C3B C4B -59.1(14) . .
O44 S4B C5B C6B 21(3) . .
O42B S2B C7B C8B 56.5(19) . .
C12B C11B S5A O53A -63.5(12) . .
S5B C11B S5A O53A 69.9(8) . .
C12B C11B S5A C11A -171.6(10) . .
S5B C11B S5A C11A -38.2(7) . .
C11B S5A C11A C12A 177.0(10) . .
O53A S5A C11A C12A 66.8(11) . .
C11B S5A O53A V2 121.4(10) . .
C11A S5A O53A V2 -135.5(9) . .
O53 V2 O53A S5A -36.4(13) . .
O50 V2 O53A S5A 52.6(11) 2_565 .
V2 V2 O53A S5A 61.7(10) 2_565 .
O53B V2 O53A S5A 139.5(11) 2_565 .
O51 V2 O53A S5A -126.8(10) . .
O52 V2 O53A S5A 158.6(12) . .
C12B C11B S5B O53B 63.2(15) . .
S5A C11B S5B O53B 9.9(10) . .
C11B S5B O53B V2 -127.9(9) . 2_565
